data_4071244
loop_
_publ_author_name
'Mizuta, Tsutomu'
'Aotani, Tomoyuki'
'Imamura, Yuki'
'Kubo, Kazuyuki'
'Miyoshi, Katsuhiko'

_publ_section_title
;
 Structure and Properties of the Macrocyclic Tridentate
 Ferrocenylphosphine Ligand (&#x2212;PhPC5H4FeC5H4&#x2212;)3
;
_journal_issue 11
_journal_name_full Organometallics
_journal_page_first 2457
_journal_paper_doi 10.1021/om800057w
_journal_volume 27
_journal_year 2008
_chemical_formula_sum 'C56 H55 Fe3 O2 P3 S3'
_chemical_formula_weight 1116.64
_chemical_name_systematic
; 
 ? 
;
_space_group_IT_number 148
_symmetry_space_group_name_Hall '-R 3'
_symmetry_space_group_name_H-M 'R -3 :H'
_atom_sites_solution_hydrogens geom
_atom_sites_solution_primary direct
_atom_sites_solution_secondary difmap
_audit_creation_method SHELXL-97
_cell_angle_alpha 90.00
_cell_angle_beta 90.00
_cell_angle_gamma 120.00
_cell_formula_units_Z 42
_cell_length_a 49.6210(2)
_cell_length_b 49.621
_cell_length_c 25.42500(10)
_cell_measurement_temperature 200(2)
_cell_volume 54215.4(3)
_computing_structure_refinement 'SHELXL-97 (Sheldrick, 1997)'
_computing_structure_solution 'SHELXS-97 (Sheldrick, 1990)'
_diffrn_ambient_temperature 200(2)
_diffrn_detector_area_resol_mean 10.0
_diffrn_measured_fraction_theta_full 0.995
_diffrn_measured_fraction_theta_max 0.995
_diffrn_measurement_device_type 'Mac Science DIP2030 Imaging Plate'
_diffrn_radiation_monochromator graphite
_diffrn_radiation_source 'fine-focus sealed tube'
_diffrn_radiation_type MoK\a
_diffrn_radiation_wavelength 0.71069
_diffrn_reflns_av_R_equivalents 0.0000
_diffrn_reflns_av_sigmaI/netI 0.0159
_diffrn_reflns_limit_h_max 65
_diffrn_reflns_limit_h_min 0
_diffrn_reflns_limit_k_max 0
_diffrn_reflns_limit_k_min -56
_diffrn_reflns_limit_l_max 33
_diffrn_reflns_limit_l_min -33
_diffrn_reflns_number 28659
_diffrn_reflns_theta_full 27.88
_diffrn_reflns_theta_max 27.88
_diffrn_reflns_theta_min 1.67
_exptl_absorpt_coefficient_mu 1.088
_exptl_absorpt_correction_T_max 0.7745
_exptl_absorpt_correction_T_min 0.6746
_exptl_absorpt_correction_type integration
_exptl_crystal_colour yellow
_exptl_crystal_density_diffrn 1.436
_exptl_crystal_density_method 'not measured'
_exptl_crystal_F_000 24276
_exptl_crystal_size_max 0.50
_exptl_crystal_size_mid 0.50
_exptl_crystal_size_min 0.20
_refine_diff_density_max 0.941
_refine_diff_density_min -0.678
_refine_diff_density_rms 0.084
_refine_ls_extinction_coef 0.000025(3)
_refine_ls_extinction_expression Fc^*^=kFc[1+0.001xFc^2^\l^3^/sin(2\q)]^-1/4^
_refine_ls_extinction_method SHELXL
_refine_ls_goodness_of_fit_ref 1.053
_refine_ls_hydrogen_treatment mixed
_refine_ls_matrix_type full
_refine_ls_number_parameters 1374
_refine_ls_number_reflns 28659
_refine_ls_number_restraints 0
_refine_ls_restrained_S_all 1.053
_refine_ls_R_factor_all 0.0450
_refine_ls_R_factor_gt 0.0415
_refine_ls_shift/su_max 0.124
_refine_ls_shift/su_mean 0.001
_refine_ls_structure_factor_coef Fsqd
_refine_ls_weighting_details 'calc w=1/[\s^2^(Fo^2^)+(0.0589P)^2^+166.1471P] where P=(Fo^2^+2Fc^2^)/3'
_refine_ls_weighting_scheme calc
_refine_ls_wR_factor_gt 0.1108
_refine_ls_wR_factor_ref 0.1136
_reflns_number_gt 26606
_reflns_number_total 28659
_reflns_threshold_expression >2sigma(I)
_cod_data_source_file om800057w-file009.cif
_cod_data_source_block 4a
_cod_database_code 4071244

loop_
_symmetry_equiv_pos_as_xyz
'x, y, z'
'-y, x-y, z'
'-x+y, -x, z'
'x+2/3, y+1/3, z+1/3'
'-y+2/3, x-y+1/3, z+1/3'
'-x+y+2/3, -x+1/3, z+1/3'
'x+1/3, y+2/3, z+2/3'
'-y+1/3, x-y+2/3, z+2/3'
'-x+y+1/3, -x+2/3, z+2/3'
'-x, -y, -z'
'y, -x+y, -z'
'x-y, x, -z'
'-x+2/3, -y+1/3, -z+1/3'
'y+2/3, -x+y+1/3, -z+1/3'
'x-y+2/3, x+1/3, -z+1/3'
'-x+1/3, -y+2/3, -z+2/3'
'y+1/3, -x+y+2/3, -z+2/3'
'x-y+1/3, x+2/3, -z+2/3'

loop_
_atom_site_label
_atom_site_type_symbol
_atom_site_fract_x
_atom_site_fract_y
_atom_site_fract_z
_atom_site_U_iso_or_equiv
_atom_site_adp_type
_atom_site_occupancy
_atom_site_symmetry_multiplicity
_atom_site_calc_flag
_atom_site_refinement_flags
_atom_site_disorder_assembly
_atom_site_disorder_group
Fe1 Fe 0.162123(6) -0.001085(6) 0.085132(11) 0.02215(6) Uani 1 1 d . . .
Fe2 Fe 0.275439(6) 0.021834(6) 0.100538(11) 0.02144(6) Uani 1 1 d . . .
Fe3 Fe 0.250856(6) 0.111125(6) 0.077361(11) 0.02032(6) Uani 1 1 d . . .
Fe4 Fe 0.247449(7) 0.221456(7) 0.391082(11) 0.02429(7) Uani 1 1 d . . .
Fe5 Fe 0.222538(7) 0.310496(7) 0.404834(12) 0.02475(7) Uani 1 1 d . . .
Fe6 Fe 0.134379(7) 0.195104(7) 0.423805(12) 0.02587(7) Uani 1 1 d . . .
Fe7 Fe 0.068830(7) 0.042412(7) 0.265719(13) 0.02899(7) Uani 1 1 d . . .
S1 S 0.169670(14) 0.104623(14) 0.13194(2) 0.03762(13) Uani 1 1 d . . .
S2 S 0.171102(16) -0.068351(16) 0.17074(3) 0.04356(15) Uani 1 1 d . . .
S3 S 0.339841(14) 0.106112(14) 0.17353(2) 0.03664(13) Uani 1 1 d . . .
S4 S 0.154603(17) 0.127434(16) 0.48019(3) 0.04347(15) Uani 1 1 d . . .
S5 S 0.322543(14) 0.305959(16) 0.44227(3) 0.03933(13) Uani 1 1 d . . .
S6 S 0.145962(16) 0.296454(17) 0.49998(3) 0.04565(16) Uani 1 1 d . . .
S7 S 0.062916(17) 0.114708(17) 0.19631(3) 0.04620(16) Uani 1 1 d . . .
P1 P 0.170635(12) 0.075808(12) 0.08035(2) 0.02236(10) Uani 1 1 d . . .
P2 P 0.197160(12) -0.046214(11) 0.11010(2) 0.02556(11) Uani 1 1 d . . .
P3 P 0.318522(11) 0.103630(11) 0.10736(2) 0.02234(10) Uani 1 1 d . . .
P4 P 0.173121(13) 0.152570(13) 0.41722(2) 0.02648(11) Uani 1 1 d . . .
P5 P 0.291318(12) 0.302780(13) 0.39215(2) 0.02467(10) Uani 1 1 d . . .
P6 P 0.142712(13) 0.271723(13) 0.43804(2) 0.02680(11) Uani 1 1 d . . .
P7 P 0.037041(13) 0.091024(12) 0.25558(2) 0.02748(11) Uani 1 1 d . . .
C1 C 0.16193(5) 0.03896(5) 0.10782(8) 0.0246(4) Uani 1 1 d . . .
C2 C 0.13113(5) 0.01231(5) 0.11030(9) 0.0317(4) Uani 1 1 d . . .
H1 H 0.1135 0.0097 0.0914 0.038 Uiso 1 1 calc R . .
C3 C 0.13163(6) -0.00945(6) 0.14571(10) 0.0388(5) Uani 1 1 d . . .
H2 H 0.1144 -0.0292 0.1546 0.047 Uiso 1 1 calc R . .
C4 C 0.16235(6) 0.00318(6) 0.16577(9) 0.0354(5) Uani 1 1 d . . .
H3 H 0.1692 -0.0065 0.1904 0.043 Uiso 1 1 calc R . .
C5 C 0.18104(5) 0.03296(5) 0.14242(8) 0.0279(4) Uani 1 1 d . . .
H4 H 0.2026 0.0466 0.1488 0.033 Uiso 1 1 calc R . .
C6 C 0.17959(5) -0.02994(4) 0.06903(8) 0.0244(4) Uani 1 1 d . . .
C7 C 0.19454(5) -0.00297(4) 0.03634(8) 0.0226(4) Uani 1 1 d . . .
H5 H 0.2162 0.0116 0.0354 0.027 Uiso 1 1 calc R . .
C8 C 0.17132(5) -0.00172(5) 0.00543(8) 0.0277(4) Uani 1 1 d . . .
H6 H 0.1748 0.0138 -0.0199 0.033 Uiso 1 1 calc R . .
C9 C 0.14205(5) -0.02763(5) 0.01889(10) 0.0333(5) Uani 1 1 d . . .
H7 H 0.1226 -0.0324 0.0042 0.040 Uiso 1 1 calc R . .
C10 C 0.14679(5) -0.04516(5) 0.05799(10) 0.0318(5) Uani 1 1 d . . .
H8 H 0.1311 -0.0637 0.0741 0.038 Uiso 1 1 calc R . .
C11 C 0.23533(5) -0.01621(4) 0.12962(8) 0.0253(4) Uani 1 1 d . . .
C12 C 0.26190(5) -0.02042(5) 0.13542(10) 0.0329(5) Uani 1 1 d . . .
H9 H 0.2640 -0.0369 0.1207 0.039 Uiso 1 1 calc R . .
C13 C 0.28431(6) 0.00420(6) 0.16693(10) 0.0401(6) Uani 1 1 d . . .
H10 H 0.3040 0.0070 0.1770 0.048 Uiso 1 1 calc R . .
C14 C 0.27232(6) 0.02393(6) 0.18080(9) 0.0372(5) Uani 1 1 d . . .
H11 H 0.2826 0.0422 0.2017 0.045 Uiso 1 1 calc R . .
C15 C 0.24214(5) 0.01147(5) 0.15784(8) 0.0289(4) Uani 1 1 d . . .
H12 H 0.2289 0.0201 0.1608 0.035 Uiso 1 1 calc R . .
C16 C 0.30339(4) 0.06672(4) 0.07509(8) 0.0229(4) Uani 1 1 d . . .
C17 C 0.27641(4) 0.05127(4) 0.04216(7) 0.0226(4) Uani 1 1 d . . .
H13 H 0.2614 0.0575 0.0367 0.027 Uiso 1 1 calc R . .
C18 C 0.27609(5) 0.02500(5) 0.01906(8) 0.0279(4) Uani 1 1 d . . .
H14 H 0.2608 0.0107 -0.0046 0.034 Uiso 1 1 calc R . .
C19 C 0.30246(5) 0.02396(5) 0.03754(10) 0.0336(5) Uani 1 1 d . . .
H15 H 0.3079 0.0087 0.0284 0.040 Uiso 1 1 calc R . .
C20 C 0.31940(5) 0.04942(5) 0.07199(10) 0.0305(4) Uani 1 1 d . . .
H16 H 0.3381 0.0542 0.0899 0.037 Uiso 1 1 calc R . .
C21 C 0.28792(5) 0.11238(5) 0.11704(8) 0.0239(4) Uani 1 1 d . . .
C22 C 0.29145(5) 0.14287(5) 0.11353(9) 0.0313(4) Uani 1 1 d . . .
H17 H 0.3083 0.1606 0.0974 0.038 Uiso 1 1 calc R . .
C23 C 0.26541(6) 0.14189(6) 0.13840(10) 0.0372(5) Uani 1 1 d . . .
H18 H 0.2617 0.1588 0.1417 0.045 Uiso 1 1 calc R . .
C24 C 0.24572(6) 0.11117(6) 0.15759(8) 0.0341(5) Uani 1 1 d . . .
H19 H 0.2267 0.1041 0.1759 0.041 Uiso 1 1 calc R . .
C25 C 0.25959(5) 0.09304(5) 0.14446(8) 0.0273(4) Uani 1 1 d . . .
H20 H 0.2514 0.0716 0.1526 0.033 Uiso 1 1 calc R . .
C26 C 0.20716(4) 0.09284(4) 0.04647(7) 0.0211(3) Uani 1 1 d . . .
C27 C 0.22271(4) 0.07794(4) 0.02338(7) 0.0212(3) Uani 1 1 d . . .
H21 H 0.2160 0.0564 0.0249 0.025 Uiso 1 1 calc R . .
C28 C 0.24995(5) 0.10108(5) -0.00225(8) 0.0256(4) Uani 1 1 d . . .
H22 H 0.2645 0.0977 -0.0210 0.031 Uiso 1 1 calc R . .
C29 C 0.25153(5) 0.13028(5) 0.00503(9) 0.0307(4) Uani 1 1 d . . .
H23 H 0.2675 0.1497 -0.0080 0.037 Uiso 1 1 calc R . .
C30 C 0.22546(5) 0.12553(5) 0.03483(9) 0.0273(4) Uani 1 1 d . . .
H24 H 0.2208 0.1411 0.0453 0.033 Uiso 1 1 calc R . .
C31 C 0.14140(5) 0.06576(5) 0.02962(8) 0.0263(4) Uani 1 1 d . . .
C32 C 0.11550(5) 0.06896(6) 0.03925(11) 0.0366(5) Uani 1 1 d . . .
H25 H 0.1124 0.0751 0.0730 0.044 Uiso 1 1 calc R . .
C33 C 0.09425(6) 0.06309(7) -0.00071(13) 0.0461(6) Uani 1 1 d . . .
H26 H 0.0768 0.0657 0.0056 0.055 Uiso 1 1 calc R . .
C34 C 0.09816(7) 0.05354(7) -0.04941(12) 0.0475(6) Uani 1 1 d . . .
H27 H 0.0835 0.0495 -0.0765 0.057 Uiso 1 1 calc R . .
C35 C 0.12339(7) 0.04978(7) -0.05886(11) 0.0469(6) Uani 1 1 d . . .
H28 H 0.1259 0.0428 -0.0924 0.056 Uiso 1 1 calc R . .
C36 C 0.14516(6) 0.05610(6) -0.01969(9) 0.0359(5) Uani 1 1 d . . .
H29 H 0.1627 0.0538 -0.0266 0.043 Uiso 1 1 calc R . .
C37 C 0.20374(5) -0.07162(5) 0.06710(9) 0.0294(4) Uani 1 1 d . . .
C38 C 0.19660(6) -0.10109(5) 0.08440(11) 0.0390(6) Uani 1 1 d . . .
H30 H 0.1883 -0.1079 0.1186 0.047 Uiso 1 1 calc R . .
C39 C 0.20163(7) -0.12059(6) 0.05177(13) 0.0521(8) Uani 1 1 d . . .
H31 H 0.1970 -0.1406 0.0638 0.063 Uiso 1 1 calc R . .
C40 C 0.21340(7) -0.11094(7) 0.00186(14) 0.0543(8) Uani 1 1 d . . .
H32 H 0.2166 -0.1244 -0.0205 0.065 Uiso 1 1 calc R . .
C41 C 0.22055(8) -0.08171(7) -0.01587(13) 0.0523(7) Uani 1 1 d . . .
H33 H 0.2288 -0.0751 -0.0502 0.063 Uiso 1 1 calc R . .
C42 C 0.21566(6) -0.06202(6) 0.01668(11) 0.0404(5) Uani 1 1 d . . .
H34 H 0.2205 -0.0420 0.0045 0.048 Uiso 1 1 calc R . .
C43 C 0.34357(4) 0.13204(5) 0.05884(8) 0.0251(4) Uani 1 1 d . . .
C44 C 0.33704(5) 0.12759(5) 0.00558(9) 0.0289(4) Uani 1 1 d . . .
H35 H 0.3196 0.1089 -0.0066 0.035 Uiso 1 1 calc R . .
C45 C 0.35610(6) 0.15048(6) -0.03023(10) 0.0362(5) Uani 1 1 d . . .
H36 H 0.3516 0.1474 -0.0668 0.043 Uiso 1 1 calc R . .
C46 C 0.38149(6) 0.17766(6) -0.01262(12) 0.0416(6) Uani 1 1 d . . .
H37 H 0.3944 0.1933 -0.0371 0.050 Uiso 1 1 calc R . .
C47 C 0.38803(6) 0.18218(6) 0.04014(13) 0.0479(7) Uani 1 1 d . . .
H38 H 0.4055 0.2009 0.0521 0.057 Uiso 1 1 calc R . .
C48 C 0.36925(6) 0.15947(5) 0.07620(11) 0.0398(5) Uani 1 1 d . . .
H39 H 0.3739 0.1627 0.1127 0.048 Uiso 1 1 calc R . .
C49 C 0.21221(5) 0.18361(5) 0.42961(8) 0.0278(4) Uani 1 1 d . . .
C50 C 0.23941(6) 0.18059(6) 0.42514(10) 0.0346(5) Uani 1 1 d . . .
H40 H 0.2405 0.1642 0.4079 0.042 Uiso 1 1 calc R . .
C51 C 0.26424(6) 0.20618(6) 0.45064(10) 0.0393(5) Uani 1 1 d . . .
H41 H 0.2849 0.2099 0.4536 0.047 Uiso 1 1 calc R . .
C52 C 0.25302(6) 0.22551(6) 0.47130(9) 0.0363(5) Uani 1 1 d . . .
H42 H 0.2649 0.2443 0.4903 0.044 Uiso 1 1 calc R . .
C53 C 0.22096(5) 0.21149(5) 0.45839(8) 0.0297(4) Uani 1 1 d . . .
H43 H 0.2076 0.2193 0.4674 0.036 Uiso 1 1 calc R . .
C54 C 0.27150(5) 0.26552(5) 0.36043(8) 0.0253(4) Uani 1 1 d . . .
C55 C 0.24067(5) 0.24935(5) 0.33910(8) 0.0254(4) Uani 1 1 d . . .
H44 H 0.2255 0.2556 0.3420 0.031 Uiso 1 1 calc R . .
C56 C 0.23681(5) 0.22229(5) 0.31272(8) 0.0291(4) Uani 1 1 d . . .
H45 H 0.2186 0.2074 0.2949 0.035 Uiso 1 1 calc R . .
C57 C 0.26502(5) 0.22150(6) 0.31765(9) 0.0324(5) Uani 1 1 d . . .
H46 H 0.2688 0.2059 0.3037 0.039 Uiso 1 1 calc R . .
C58 C 0.28645(5) 0.24797(5) 0.34694(9) 0.0299(4) Uani 1 1 d . . .
H47 H 0.3071 0.2532 0.3561 0.036 Uiso 1 1 calc R . .
C59 C 0.26388(5) 0.31185(5) 0.42181(8) 0.0262(4) Uani 1 1 d . . .
C60 C 0.26777(5) 0.34246(5) 0.42282(10) 0.0336(5) Uani 1 1 d . . .
H48 H 0.2816 0.3595 0.4014 0.040 Uiso 1 1 calc R . .
C61 C 0.24728(6) 0.34277(6) 0.46158(10) 0.0403(6) Uani 1 1 d . . .
H49 H 0.2451 0.3602 0.4706 0.048 Uiso 1 1 calc R . .
C62 C 0.23061(6) 0.31283(6) 0.48444(9) 0.0378(5) Uani 1 1 d . . .
H50 H 0.2153 0.3066 0.5113 0.045 Uiso 1 1 calc R . .
C63 C 0.24078(5) 0.29358(6) 0.46014(8) 0.0300(4) Uani 1 1 d . . .
H51 H 0.2335 0.2723 0.4680 0.036 Uiso 1 1 calc R . .
C64 C 0.17554(5) 0.29058(5) 0.39460(8) 0.0268(4) Uani 1 1 d . . .
C65 C 0.18772(5) 0.27638(5) 0.36016(8) 0.0250(4) Uani 1 1 d . . .
H52 H 0.1818 0.2550 0.3596 0.030 Uiso 1 1 calc R . .
C66 C 0.21018(5) 0.29986(5) 0.32698(8) 0.0301(4) Uani 1 1 d . . .
H53 H 0.2220 0.2969 0.3006 0.036 Uiso 1 1 calc R . .
C67 C 0.21186(6) 0.32845(6) 0.33997(10) 0.0366(5) Uani 1 1 d . . .
H54 H 0.2249 0.3479 0.3235 0.044 Uiso 1 1 calc R . .
C68 C 0.19078(5) 0.32307(5) 0.38165(10) 0.0340(5) Uani 1 1 d . . .
H55 H 0.1873 0.3383 0.3981 0.041 Uiso 1 1 calc R . .
C69 C 0.13673(5) 0.23424(5) 0.45674(8) 0.0284(4) Uani 1 1 d . . .
C70 C 0.10709(6) 0.20716(6) 0.46705(10) 0.0390(5) Uani 1 1 d . . .
H56 H 0.0874 0.2043 0.4569 0.047 Uiso 1 1 calc R . .
C71 C 0.11226(7) 0.18547(7) 0.49503(11) 0.0448(6) Uani 1 1 d . . .
H57 H 0.0966 0.1655 0.5068 0.054 Uiso 1 1 calc R . .
C72 C 0.14486(7) 0.19853(6) 0.50250(9) 0.0398(5) Uani 1 1 d . . .
H58 H 0.1547 0.1888 0.5199 0.048 Uiso 1 1 calc R . .
C73 C 0.16010(6) 0.22878(6) 0.47918(8) 0.0311(4) Uani 1 1 d . . .
H59 H 0.1819 0.2428 0.4786 0.037 Uiso 1 1 calc R . .
C74 C 0.15024(5) 0.16812(5) 0.39070(8) 0.0272(4) Uani 1 1 d . . .
C75 C 0.16017(5) 0.19573(5) 0.36008(8) 0.0266(4) Uani 1 1 d . . .
H60 H 0.1811 0.2110 0.3526 0.032 Uiso 1 1 calc R . .
C76 C 0.13325(6) 0.19633(6) 0.34281(9) 0.0336(5) Uani 1 1 d . . .
H61 H 0.1331 0.2121 0.3220 0.040 Uiso 1 1 calc R . .
C77 C 0.10667(6) 0.16921(6) 0.36217(11) 0.0403(6) Uani 1 1 d . . .
H62 H 0.0856 0.1638 0.3563 0.048 Uiso 1 1 calc R . .
C78 C 0.11677(5) 0.15172(5) 0.39156(10) 0.0360(5) Uani 1 1 d . . .
H63 H 0.1037 0.1325 0.4088 0.043 Uiso 1 1 calc R . .
C79 C 0.17651(5) 0.13037(5) 0.36331(9) 0.0316(4) Uani 1 1 d . . .
C80 C 0.18121(8) 0.10564(7) 0.37449(13) 0.0535(7) Uani 1 1 d . . .
H64 H 0.1831 0.1007 0.4099 0.064 Uiso 1 1 calc R . .
C81 C 0.18316(10) 0.08811(9) 0.33335(16) 0.0701(10) Uani 1 1 d . . .
H65 H 0.1860 0.0710 0.3410 0.084 Uiso 1 1 calc R . .
C82 C 0.18104(8) 0.09529(8) 0.28213(14) 0.0619(9) Uani 1 1 d . . .
H66 H 0.1828 0.0834 0.2544 0.074 Uiso 1 1 calc R . .
C83 C 0.17629(8) 0.11977(8) 0.27093(12) 0.0565(8) Uani 1 1 d . . .
H67 H 0.1746 0.1247 0.2354 0.068 Uiso 1 1 calc R . .
C84 C 0.17403(7) 0.13733(6) 0.31145(10) 0.0421(6) Uani 1 1 d . . .
H68 H 0.1708 0.1542 0.3035 0.050 Uiso 1 1 calc R . .
C85 C 0.30864(5) 0.33079(5) 0.33901(9) 0.0321(4) Uani 1 1 d . . .
C86 C 0.33578(7) 0.35891(6) 0.34855(12) 0.0477(6) Uani 1 1 d . . .
H69 H 0.3445 0.3637 0.3828 0.057 Uiso 1 1 calc R . .
C87 C 0.34999(9) 0.37996(7) 0.30757(16) 0.0653(9) Uani 1 1 d . . .
H70 H 0.3685 0.3992 0.3140 0.078 Uiso 1 1 calc R . .
C88 C 0.33745(9) 0.37317(9) 0.25808(16) 0.0721(11) Uani 1 1 d . . .
H71 H 0.3474 0.3875 0.2302 0.086 Uiso 1 1 calc R . .
C89 C 0.31057(9) 0.34582(10) 0.24879(13) 0.0716(11) Uani 1 1 d . . .
H72 H 0.3018 0.3414 0.2145 0.086 Uiso 1 1 calc R . .
C90 C 0.29600(7) 0.32439(8) 0.28891(11) 0.0502(7) Uani 1 1 d . . .
H73 H 0.2774 0.3054 0.2820 0.060 Uiso 1 1 calc R . .
C91 C 0.11000(5) 0.26365(5) 0.39601(9) 0.0315(4) Uani 1 1 d . . .
C92 C 0.11102(6) 0.25988(6) 0.34215(10) 0.0404(5) Uani 1 1 d . . .
H74 H 0.1291 0.2614 0.3266 0.049 Uiso 1 1 calc R . .
C93 C 0.08568(8) 0.25397(7) 0.31088(13) 0.0550(8) Uani 1 1 d . . .
H75 H 0.0864 0.2512 0.2740 0.066 Uiso 1 1 calc R . .
C94 C 0.05959(7) 0.25207(8) 0.33315(16) 0.0622(9) Uani 1 1 d . . .
H76 H 0.0423 0.2482 0.3117 0.075 Uiso 1 1 calc R . .
C95 C 0.05842(7) 0.25578(10) 0.38601(17) 0.0741(11) Uani 1 1 d . . .
H77 H 0.0403 0.2544 0.4012 0.089 Uiso 1 1 calc R . .
C96 C 0.08350(7) 0.26156(9) 0.41791(13) 0.0571(8) Uani 1 1 d . . .
H78 H 0.0824 0.2641 0.4548 0.069 Uiso 1 1 calc R . .
C97 C 0.05406(5) 0.07213(5) 0.29138(9) 0.0291(4) Uani 1 1 d . . .
C98 C 0.08702(5) 0.08567(6) 0.29894(11) 0.0379(5) Uani 1 1 d . . .
H79 H 0.1027 0.1046 0.2838 0.046 Uiso 1 1 calc R . .
C99 C 0.09206(6) 0.06596(6) 0.33285(11) 0.0421(6) Uani 1 1 d . . .
H80 H 0.1117 0.0694 0.3446 0.050 Uiso 1 1 calc R . .
C100 C 0.06257(6) 0.04004(6) 0.34622(9) 0.0362(5) Uani 1 1 d . . .
H81 H 0.0592 0.0231 0.3682 0.043 Uiso 1 1 calc R . .
C101 C 0.03907(5) 0.04378(5) 0.32107(8) 0.0289(4) Uani 1 1 d . . .
H82 H 0.0173 0.0299 0.3235 0.035 Uiso 1 1 calc R . .
C102 C 0.06501(5) 0.00184(5) 0.23578(9) 0.0314(4) Uani 1 1 d . . .
C103 C 0.04625(6) 0.01066(6) 0.20598(9) 0.0347(5) Uani 1 1 d . . .
H83 H 0.0244 -0.0016 0.2012 0.042 Uiso 1 1 calc R . .
C104 C 0.06558(7) 0.04075(6) 0.18468(10) 0.0448(6) Uani 1 1 d . . .
H84 H 0.0590 0.0521 0.1635 0.054 Uiso 1 1 calc R . .
C105 C 0.09653(7) 0.05080(7) 0.20071(12) 0.0514(7) Uani 1 1 d . . .
H85 H 0.1143 0.0701 0.1918 0.062 Uiso 1 1 calc R . .
C106 C 0.09652(6) 0.02722(6) 0.23224(11) 0.0416(6) Uani 1 1 d . . .
H86 H 0.1142 0.0280 0.2482 0.050 Uiso 1 1 calc R . .
C107 C 0.03157(6) 0.11542(6) 0.30261(10) 0.0371(5) Uani 1 1 d . . .
C108 C 0.03506(9) 0.14363(8) 0.28594(14) 0.0585(9) Uani 1 1 d . . .
H87 H 0.0412 0.1505 0.2508 0.070 Uiso 1 1 calc R . .
C109 C 0.02948(11) 0.16179(10) 0.32145(19) 0.0831(14) Uani 1 1 d . . .
H88 H 0.0311 0.1807 0.3098 0.100 Uiso 1 1 calc R . .
C110 C 0.02189(10) 0.15287(12) 0.3719(2) 0.0904(16) Uani 1 1 d . . .
H89 H 0.0188 0.1658 0.3958 0.108 Uiso 1 1 calc R . .
C111 C 0.01859(11) 0.12521(10) 0.38866(17) 0.0931(17) Uani 1 1 d . . .
H90 H 0.0127 0.1188 0.4240 0.112 Uiso 1 1 calc R . .
C112 C 0.02377(9) 0.10637(7) 0.35421(13) 0.0679(11) Uani 1 1 d . . .
H91 H 0.0219 0.0874 0.3663 0.081 Uiso 1 1 calc R . .
O1 O 0.24842(8) 0.23326(6) 0.08759(10) 0.0772(8) Uani 1 1 d . . .
C113 C 0.23501(13) 0.20437(10) 0.11179(16) 0.0902(14) Uani 1 1 d . . .
H92 H 0.2449 0.1926 0.0986 0.108 Uiso 1 1 calc R . .
H93 H 0.2125 0.1924 0.1032 0.108 Uiso 1 1 calc R . .
C114 C 0.23913(10) 0.20826(10) 0.16984(15) 0.0744(10) Uani 1 1 d . . .
H94 H 0.2513 0.1989 0.1833 0.089 Uiso 1 1 calc R . .
H95 H 0.2187 0.1985 0.1880 0.089 Uiso 1 1 calc R . .
C115 C 0.25635(12) 0.24270(11) 0.17774(16) 0.0807(12) Uani 1 1 d . . .
H96 H 0.2422 0.2499 0.1905 0.097 Uiso 1 1 calc R . .
H97 H 0.2735 0.2489 0.2034 0.097 Uiso 1 1 calc R . .
C116 C 0.26887(10) 0.25579(9) 0.12464(17) 0.0724(10) Uani 1 1 d . . .
H98 H 0.2693 0.2758 0.1196 0.087 Uiso 1 1 calc R . .
H99 H 0.2903 0.2594 0.1205 0.087 Uiso 1 1 calc R . .
O2 O 0.19636(9) 0.29526(10) 0.09965(12) 0.1004(11) Uani 1 1 d . . .
C117 C 0.17406(11) 0.28975(11) 0.13882(17) 0.0813(12) Uani 1 1 d . . .
H100 H 0.1561 0.2684 0.1355 0.098 Uiso 1 1 calc R . .
H101 H 0.1664 0.3047 0.1353 0.098 Uiso 1 1 calc R . .
C118 C 0.18979(14) 0.29380(14) 0.19149(19) 0.1004(16) Uani 1 1 d . . .
H102 H 0.1874 0.3088 0.2137 0.120 Uiso 1 1 calc R . .
H103 H 0.1809 0.2737 0.2104 0.120 Uiso 1 1 calc R . .
C119 C 0.22310(17) 0.3058(2) 0.1784(2) 0.142(3) Uani 1 1 d . . .
H104 H 0.2358 0.3283 0.1862 0.171 Uiso 1 1 calc R . .
H105 H 0.2315 0.2945 0.1983 0.171 Uiso 1 1 calc R . .
C120 C 0.22275(15) 0.2999(2) 0.1213(2) 0.134(3) Uani 1 1 d . . .
H106 H 0.2406 0.3180 0.1043 0.160 Uiso 1 1 calc R . .
H107 H 0.2250 0.2814 0.1155 0.160 Uiso 1 1 calc R . .
O3 O 0.14000(11) 0.18366(14) 0.11358(17) 0.1003(16) Uani 0.70 1 d P A 1
C121 C 0.1224(2) 0.19634(19) 0.1368(3) 0.097(3) Uani 0.70 1 d P A 1
H108 H 0.1000 0.1826 0.1286 0.117 Uiso 0.70 1 calc PR A 1
H109 H 0.1290 0.2170 0.1212 0.117 Uiso 0.70 1 calc PR A 1
C122 C 0.12639(16) 0.19953(14) 0.1940(2) 0.0829(18) Uani 0.70 1 d P A 1
H110 H 0.1061 0.1886 0.2124 0.099 Uiso 0.70 1 calc PR A 1
H111 H 0.1375 0.2217 0.2047 0.099 Uiso 0.70 1 calc PR A 1
C123 C 0.14601(16) 0.18402(18) 0.2051(2) 0.0876(19) Uani 0.70 1 d P A 1
H112 H 0.1675 0.1998 0.2149 0.105 Uiso 0.70 1 calc PR A 1
H113 H 0.1368 0.1688 0.2342 0.105 Uiso 0.70 1 calc PR A 1
C124 C 0.14592(15) 0.16774(19) 0.1547(3) 0.090(2) Uani 0.70 1 d P A 1
H114 H 0.1663 0.1690 0.1494 0.108 Uiso 0.70 1 calc PR A 1
H115 H 0.1295 0.1456 0.1557 0.108 Uiso 0.70 1 calc PR A 1
O4 O 0.0596(3) 0.0541(3) 0.5524(4) 0.199(5) Uiso 0.50 1 d PG . 2
C125 C 0.0764(4) 0.0390(4) 0.5369(6) 0.219(9) Uiso 0.50 1 d PG . 2
C126 C 0.0833(3) 0.0440(4) 0.4781(6) 0.219 Uiso 0.50 1 d PG . 2
C127 C 0.0692(4) 0.0635(4) 0.4596(5) 0.219 Uiso 0.50 1 d PG . 2
C128 C 0.0546(4) 0.0690(4) 0.5083(6) 0.219 Uiso 0.50 1 d PG . 2
H116 H 0.0976 0.0491 0.5604 0.263 Uiso 0.50 1 d PG . 2
H117 H 0.0619 0.0144 0.5467 0.263 Uiso 0.50 1 d PG . 2
H118 H 0.0730 0.0218 0.4574 0.263 Uiso 0.50 1 d PG . 2
H119 H 0.1083 0.0561 0.4709 0.263 Uiso 0.50 1 d PG . 2
H120 H 0.0516 0.0513 0.4294 0.263 Uiso 0.50 1 d PG . 2
H121 H 0.0869 0.0855 0.4429 0.263 Uiso 0.50 1 d PG . 2
H122 H 0.0295 0.0590 0.5043 0.263 Uiso 0.50 1 d PG . 2
H123 H 0.0653 0.0936 0.5180 0.263 Uiso 0.50 1 d PG . 2
O5 O 0.2446(3) 0.0605(3) 0.3740(3) 0.272(9) Uiso 0.50 1 d PG B 3
C129 C 0.2217(2) 0.0292(2) 0.3611(3) 0.118(4) Uiso 0.50 1 d PG B 3
C130 C 0.2162(2) 0.02680(18) 0.3019(4) 0.118 Uiso 0.50 1 d PG B 3
C131 C 0.2376(2) 0.0593(2) 0.2802(3) 0.118 Uiso 0.50 1 d PG B 3
C132 C 0.2549(2) 0.07934(17) 0.3277(4) 0.118 Uiso 0.50 1 d PG B 3
H124 H 0.2308 0.0144 0.3746 0.141 Uiso 0.50 1 d PG B 3
H125 H 0.2008 0.0238 0.3832 0.141 Uiso 0.50 1 d PG B 3
H126 H 0.1919 0.0192 0.2931 0.141 Uiso 0.50 1 d PG B 3
H127 H 0.2215 0.0099 0.2846 0.141 Uiso 0.50 1 d PG B 3
H128 H 0.2244 0.0684 0.2603 0.141 Uiso 0.50 1 d PG B 3
H129 H 0.2540 0.0591 0.2518 0.141 Uiso 0.50 1 d PG B 3
H130 H 0.2500 0.0982 0.3336 0.141 Uiso 0.50 1 d PG B 3
H131 H 0.2799 0.0888 0.3250 0.141 Uiso 0.50 1 d PG B 3
O6 O 0.0083(4) 0.0164(4) 0.1026(5) 0.087(5) Uiso 0.17 1 d PG . 4
C133 C 0.0287(8) 0.0097(9) 0.0729(13) 0.148(17) Uiso 0.17 1 d PG . 4
C134 C 0.0154(13) -0.0007(9) 0.0178(10) 0.148 Uiso 0.17 1 d PG . 4
C135 C -0.0147(11) 0.0004(10) 0.0168(9) 0.148 Uiso 0.17 1 d PG . 4
C136 C -0.0178(6) 0.0114(10) 0.0713(13) 0.148 Uiso 0.17 1 d PG . 4
H132 H 0.0514 0.0309 0.0724 0.178 Uiso 0.17 1 d PG . 4
H133 H 0.0305 -0.0085 0.0942 0.178 Uiso 0.17 1 d PG . 4
H134 H 0.0110 -0.0241 0.0097 0.178 Uiso 0.17 1 d PG . 4
H135 H 0.0317 0.0148 -0.0118 0.178 Uiso 0.17 1 d PG . 4
H136 H -0.0346 -0.0225 0.0082 0.178 Uiso 0.17 1 d PG . 4
H137 H -0.0139 0.0164 -0.0134 0.178 Uiso 0.17 1 d PG . 4
H138 H -0.0386 -0.0060 0.0918 0.178 Uiso 0.17 1 d PG . 4
H139 H -0.0176 0.0334 0.0700 0.178 Uiso 0.17 1 d PG . 4
O7 O 0.1488(3) 0.2181(3) 0.2278(4) 0.120(4) Uiso 0.30 1 d PG C 5
C137 C 0.1230(4) 0.2163(4) 0.1996(7) 0.120(7) Uiso 0.30 1 d PG C 5
C138 C 0.1179(4) 0.1974(5) 0.1496(6) 0.120 Uiso 0.30 1 d PG C 5
C139 C 0.1427(4) 0.1879(4) 0.1501(6) 0.120 Uiso 0.30 1 d PG C 5
C140 C 0.1614(3) 0.2018(4) 0.2004(6) 0.120 Uiso 0.30 1 d PG C 5
H140 H 0.1030 0.2055 0.2259 0.144 Uiso 0.30 1 d PG C 5
H141 H 0.1288 0.2402 0.1912 0.144 Uiso 0.30 1 d PG C 5
H142 H 0.1201 0.2112 0.1149 0.144 Uiso 0.30 1 d PG C 5
H143 H 0.0946 0.1770 0.1491 0.144 Uiso 0.30 1 d PG C 5
H144 H 0.1577 0.1969 0.1156 0.144 Uiso 0.30 1 d PG C 5
H145 H 0.1322 0.1627 0.1499 0.144 Uiso 0.30 1 d PG C 5
H146 H 0.1857 0.2185 0.1924 0.144 Uiso 0.30 1 d PG C 5
H147 H 0.1599 0.1839 0.2271 0.144 Uiso 0.30 1 d PG C 5
O8 O 0.2578(3) 0.0635(3) 0.3105(5) 0.190(5) Uiso 0.50 1 d PG D 6
C141 C 0.2342(3) 0.0324(3) 0.2975(4) 0.176(7) Uiso 0.50 1 d PG D 6
C142 C 0.2211(3) 0.0140(2) 0.3482(6) 0.176 Uiso 0.50 1 d PG D 6
C143 C 0.2388(4) 0.0364(3) 0.3927(4) 0.176 Uiso 0.50 1 d PG D 6
C144 C 0.2615(3) 0.0672(2) 0.3663(5) 0.176 Uiso 0.50 1 d PG D 6
H148 H 0.2165 0.0343 0.2750 0.211 Uiso 0.50 1 d PG D 6
H149 H 0.2451 0.0227 0.2727 0.211 Uiso 0.50 1 d PG D 6
H150 H 0.2245 -0.0061 0.3491 0.211 Uiso 0.50 1 d PG D 6
H151 H 0.1962 0.0053 0.3513 0.211 Uiso 0.50 1 d PG D 6
H152 H 0.2513 0.0279 0.4165 0.211 Uiso 0.50 1 d PG D 6
H153 H 0.2230 0.0394 0.4187 0.211 Uiso 0.50 1 d PG D 6
H154 H 0.2857 0.0742 0.3748 0.211 Uiso 0.50 1 d PG D 6
H155 H 0.2570 0.0858 0.3770 0.211 Uiso 0.50 1 d PG D 6

loop_
_atom_site_aniso_label
_atom_site_aniso_U_11
_atom_site_aniso_U_22
_atom_site_aniso_U_33
_atom_site_aniso_U_23
_atom_site_aniso_U_13
_atom_site_aniso_U_12
Fe1 0.01826(13) 0.01829(13) 0.02510(14) 0.00376(10) 0.00090(10) 0.00554(10)
Fe2 0.02078(13) 0.01757(12) 0.02488(14) 0.00016(10) -0.00337(10) 0.00878(10)
Fe3 0.02018(13) 0.01599(12) 0.02291(13) -0.00108(10) 0.00104(10) 0.00765(10)
Fe4 0.02491(14) 0.02909(15) 0.02345(14) 0.00056(11) 0.00126(11) 0.01694(12)
Fe5 0.02375(14) 0.02397(14) 0.02686(14) -0.00530(11) 0.00097(11) 0.01217(11)
Fe6 0.02284(14) 0.02781(15) 0.02803(15) 0.00084(11) 0.00305(11) 0.01345(12)
Fe7 0.02425(14) 0.02735(15) 0.03282(16) 0.00897(12) 0.00313(12) 0.01100(12)
S1 0.0370(3) 0.0369(3) 0.0395(3) -0.0114(2) 0.0085(2) 0.0188(2)
S2 0.0421(3) 0.0392(3) 0.0433(3) 0.0233(3) 0.0109(3) 0.0157(3)
S3 0.0353(3) 0.0331(3) 0.0350(3) -0.0040(2) -0.0162(2) 0.0123(2)
S4 0.0509(4) 0.0466(3) 0.0390(3) 0.0219(3) 0.0177(3) 0.0289(3)
S5 0.0313(3) 0.0470(3) 0.0390(3) -0.0032(3) -0.0106(2) 0.0190(3)
S6 0.0453(3) 0.0537(4) 0.0418(3) -0.0224(3) 0.0010(3) 0.0277(3)
S7 0.0530(4) 0.0474(4) 0.0443(3) 0.0247(3) 0.0171(3) 0.0296(3)
P1 0.0216(2) 0.0224(2) 0.0235(2) -0.00034(18) 0.00462(18) 0.01134(19)
P2 0.0257(2) 0.0170(2) 0.0292(3) 0.00654(18) -0.0020(2) 0.00713(19)
P3 0.0188(2) 0.0184(2) 0.0258(2) -0.00260(18) -0.00405(18) 0.00621(18)
P4 0.0304(3) 0.0264(2) 0.0260(2) 0.00562(19) 0.0046(2) 0.0167(2)
P5 0.0222(2) 0.0284(3) 0.0236(2) -0.00114(19) 0.00096(18) 0.0127(2)
P6 0.0251(2) 0.0316(3) 0.0279(3) -0.0065(2) 0.00106(19) 0.0173(2)
P7 0.0311(3) 0.0231(2) 0.0271(2) 0.00420(19) -0.0004(2) 0.0127(2)
C1 0.0232(9) 0.0255(9) 0.0240(9) 0.0028(7) 0.0059(7) 0.0113(8)
C2 0.0218(9) 0.0320(11) 0.0387(12) 0.0057(9) 0.0095(8) 0.0116(9)
C3 0.0326(11) 0.0351(12) 0.0416(13) 0.0141(10) 0.0190(10) 0.0116(10)
C4 0.0437(13) 0.0377(12) 0.0222(10) 0.0093(9) 0.0064(9) 0.0183(10)
C5 0.0299(10) 0.0289(10) 0.0232(9) 0.0001(8) 0.0004(8) 0.0134(9)
C6 0.0235(9) 0.0169(8) 0.0301(10) 0.0023(7) -0.0031(7) 0.0080(7)
C7 0.0245(9) 0.0185(8) 0.0242(9) 0.0018(7) 0.0000(7) 0.0102(7)
C8 0.0349(11) 0.0270(10) 0.0234(9) -0.0022(8) -0.0056(8) 0.0171(9)
C9 0.0288(10) 0.0265(10) 0.0414(12) -0.0089(9) -0.0147(9) 0.0115(9)
C10 0.0229(10) 0.0179(9) 0.0467(13) -0.0012(8) -0.0052(9) 0.0043(8)
C11 0.0278(10) 0.0183(8) 0.0260(9) 0.0055(7) -0.0022(8) 0.0088(8)
C12 0.0332(11) 0.0235(10) 0.0414(12) 0.0085(9) -0.0058(9) 0.0138(9)
C13 0.0355(12) 0.0393(13) 0.0397(13) 0.0116(10) -0.0136(10) 0.0144(10)
C14 0.0398(12) 0.0359(12) 0.0216(10) -0.0008(8) -0.0074(9) 0.0082(10)
C15 0.0310(10) 0.0250(10) 0.0248(9) 0.0018(8) 0.0018(8) 0.0095(8)
C16 0.0203(8) 0.0167(8) 0.0278(9) -0.0001(7) -0.0002(7) 0.0062(7)
C17 0.0223(9) 0.0199(8) 0.0220(8) 0.0016(7) -0.0014(7) 0.0079(7)
C18 0.0309(10) 0.0223(9) 0.0243(9) -0.0032(7) 0.0017(8) 0.0085(8)
C19 0.0308(11) 0.0277(10) 0.0434(12) -0.0044(9) 0.0082(9) 0.0154(9)
C20 0.0207(9) 0.0259(10) 0.0436(12) -0.0008(9) 0.0003(8) 0.0107(8)
C21 0.0218(9) 0.0208(9) 0.0252(9) -0.0044(7) -0.0044(7) 0.0077(7)
C22 0.0269(10) 0.0194(9) 0.0427(12) -0.0099(8) -0.0080(9) 0.0080(8)
C23 0.0400(12) 0.0350(12) 0.0417(12) -0.0200(10) -0.0108(10) 0.0226(10)
C24 0.0346(11) 0.0465(13) 0.0223(10) -0.0082(9) -0.0003(8) 0.0211(10)
C25 0.0271(10) 0.0309(10) 0.0206(9) 0.0003(8) -0.0009(7) 0.0120(8)
C26 0.0202(8) 0.0205(8) 0.0218(8) 0.0011(7) 0.0015(7) 0.0095(7)
C27 0.0219(9) 0.0213(8) 0.0208(8) -0.0017(7) 0.0006(7) 0.0110(7)
C28 0.0240(9) 0.0315(10) 0.0205(9) 0.0029(7) 0.0044(7) 0.0132(8)
C29 0.0278(10) 0.0270(10) 0.0333(11) 0.0143(8) 0.0064(8) 0.0107(8)
C30 0.0277(10) 0.0218(9) 0.0338(10) 0.0046(8) 0.0022(8) 0.0135(8)
C31 0.0246(9) 0.0223(9) 0.0320(10) 0.0051(8) 0.0033(8) 0.0118(8)
C32 0.0272(11) 0.0376(12) 0.0462(13) 0.0024(10) 0.0051(9) 0.0171(10)
C33 0.0282(11) 0.0468(15) 0.0671(18) 0.0044(13) -0.0017(11) 0.0215(11)
C34 0.0422(14) 0.0473(15) 0.0544(16) 0.0077(12) -0.0137(12) 0.0235(12)
C35 0.0554(16) 0.0588(17) 0.0341(12) -0.0005(12) -0.0086(11) 0.0343(14)
C36 0.0397(12) 0.0448(13) 0.0320(11) 0.0001(10) -0.0034(9) 0.0277(11)
C37 0.0285(10) 0.0181(9) 0.0383(11) -0.0017(8) -0.0105(8) 0.0092(8)
C38 0.0439(13) 0.0217(10) 0.0486(14) -0.0006(9) -0.0213(11) 0.0143(10)
C39 0.0626(18) 0.0275(12) 0.073(2) -0.0123(12) -0.0341(15) 0.0273(12)
C40 0.0571(17) 0.0447(15) 0.073(2) -0.0254(15) -0.0239(15) 0.0346(14)
C41 0.0618(18) 0.0437(15) 0.0540(17) -0.0118(13) -0.0012(14) 0.0282(14)
C42 0.0478(14) 0.0266(11) 0.0443(13) -0.0019(10) 0.0014(11) 0.0168(10)
C43 0.0198(9) 0.0194(9) 0.0340(10) -0.0004(7) 0.0009(7) 0.0082(7)
C44 0.0250(10) 0.0271(10) 0.0330(11) 0.0016(8) 0.0016(8) 0.0118(8)
C45 0.0373(12) 0.0367(12) 0.0382(12) 0.0091(10) 0.0091(10) 0.0211(10)
C46 0.0352(12) 0.0285(11) 0.0604(16) 0.0147(11) 0.0182(11) 0.0154(10)
C47 0.0362(13) 0.0216(11) 0.0673(18) -0.0002(11) 0.0061(12) 0.0005(10)
C48 0.0326(12) 0.0263(11) 0.0452(13) -0.0057(10) -0.0012(10) 0.0032(9)
C49 0.0308(10) 0.0316(10) 0.0249(9) 0.0059(8) 0.0032(8) 0.0186(9)
C50 0.0374(12) 0.0368(12) 0.0398(12) 0.0081(9) 0.0034(9) 0.0262(10)
C51 0.0339(12) 0.0506(14) 0.0393(12) 0.0095(11) -0.0046(10) 0.0256(11)
C52 0.0377(12) 0.0441(13) 0.0242(10) 0.0008(9) -0.0056(9) 0.0184(10)
C53 0.0336(11) 0.0356(11) 0.0218(9) 0.0016(8) 0.0030(8) 0.0188(9)
C54 0.0251(9) 0.0289(10) 0.0245(9) -0.0002(8) 0.0030(7) 0.0155(8)
C55 0.0264(9) 0.0296(10) 0.0235(9) 0.0007(8) 0.0008(7) 0.0164(8)
C56 0.0330(11) 0.0323(11) 0.0221(9) -0.0028(8) 0.0004(8) 0.0164(9)
C57 0.0370(12) 0.0368(11) 0.0294(10) -0.0020(9) 0.0093(9) 0.0229(10)
C58 0.0263(10) 0.0355(11) 0.0314(10) 0.0010(9) 0.0065(8) 0.0182(9)
C59 0.0222(9) 0.0303(10) 0.0248(9) -0.0065(8) -0.0011(7) 0.0121(8)
C60 0.0256(10) 0.0273(10) 0.0420(12) -0.0125(9) -0.0021(9) 0.0087(8)
C61 0.0340(12) 0.0397(13) 0.0450(13) -0.0244(11) -0.0053(10) 0.0168(10)
C62 0.0338(11) 0.0550(15) 0.0246(10) -0.0135(10) -0.0015(9) 0.0220(11)
C63 0.0271(10) 0.0390(12) 0.0230(9) -0.0036(8) -0.0014(8) 0.0159(9)
C64 0.0235(9) 0.0285(10) 0.0312(10) -0.0039(8) 0.0001(8) 0.0150(8)
C65 0.0255(9) 0.0268(9) 0.0244(9) -0.0052(7) -0.0018(7) 0.0144(8)
C66 0.0323(11) 0.0347(11) 0.0243(9) 0.0005(8) 0.0010(8) 0.0176(9)
C67 0.0385(12) 0.0320(11) 0.0414(13) 0.0083(9) 0.0032(10) 0.0193(10)
C68 0.0338(11) 0.0294(11) 0.0455(13) -0.0020(9) -0.0004(10) 0.0208(9)
C69 0.0272(10) 0.0351(11) 0.0273(10) -0.0016(8) 0.0051(8) 0.0188(9)
C70 0.0314(11) 0.0406(13) 0.0462(13) 0.0032(10) 0.0158(10) 0.0190(10)
C71 0.0489(15) 0.0433(14) 0.0439(14) 0.0133(11) 0.0255(12) 0.0242(12)
C72 0.0545(15) 0.0500(14) 0.0243(10) 0.0068(10) 0.0068(10) 0.0331(13)
C73 0.0353(11) 0.0409(12) 0.0230(9) -0.0031(8) -0.0004(8) 0.0234(10)
C74 0.0275(10) 0.0265(10) 0.0295(10) -0.0001(8) 0.0017(8) 0.0148(8)
C75 0.0320(10) 0.0285(10) 0.0230(9) -0.0004(8) 0.0016(8) 0.0181(9)
C76 0.0432(13) 0.0376(12) 0.0286(10) -0.0056(9) -0.0091(9) 0.0265(10)
C77 0.0309(11) 0.0381(12) 0.0534(15) -0.0136(11) -0.0144(10) 0.0183(10)
C78 0.0299(11) 0.0266(10) 0.0472(13) -0.0032(9) -0.0019(10) 0.0111(9)
C79 0.0295(10) 0.0299(10) 0.0365(11) 0.0004(9) 0.0042(9) 0.0157(9)
C80 0.076(2) 0.0523(17) 0.0533(17) 0.0000(13) 0.0026(15) 0.0482(17)
C81 0.091(3) 0.061(2) 0.085(3) -0.0110(18) 0.006(2) 0.058(2)
C82 0.063(2) 0.0594(19) 0.065(2) -0.0232(16) 0.0087(16) 0.0316(16)
C83 0.068(2) 0.0516(17) 0.0422(15) -0.0128(13) 0.0033(14) 0.0242(15)
C84 0.0522(15) 0.0374(13) 0.0345(12) -0.0043(10) 0.0010(11) 0.0208(12)
C85 0.0324(11) 0.0343(11) 0.0342(11) 0.0041(9) 0.0097(9) 0.0200(9)
C86 0.0526(16) 0.0299(12) 0.0525(16) 0.0004(11) 0.0105(13) 0.0145(11)
C87 0.069(2) 0.0351(15) 0.080(2) 0.0172(15) 0.0244(19) 0.0176(15)
C88 0.076(2) 0.072(2) 0.073(2) 0.043(2) 0.035(2) 0.039(2)
C89 0.066(2) 0.101(3) 0.0429(16) 0.0318(18) 0.0135(15) 0.038(2)
C90 0.0418(14) 0.0672(19) 0.0350(13) 0.0141(13) 0.0077(11) 0.0223(14)
C91 0.0282(10) 0.0311(11) 0.0375(11) -0.0026(9) -0.0019(9) 0.0165(9)
C92 0.0466(14) 0.0438(13) 0.0402(13) -0.0052(11) -0.0086(11) 0.0296(12)
C93 0.0617(19) 0.0510(16) 0.0551(17) -0.0063(13) -0.0245(15) 0.0303(15)
C94 0.0403(15) 0.0546(18) 0.086(2) 0.0035(17) -0.0255(16) 0.0193(14)
C95 0.0318(15) 0.104(3) 0.089(3) 0.005(2) -0.0028(16) 0.0354(18)
C96 0.0347(14) 0.086(2) 0.0544(17) 0.0004(16) 0.0053(12) 0.0330(15)
C97 0.0283(10) 0.0249(10) 0.0306(10) 0.0039(8) -0.0027(8) 0.0108(8)
C98 0.0280(11) 0.0284(11) 0.0489(14) 0.0023(10) -0.0069(10) 0.0077(9)
C99 0.0330(12) 0.0408(13) 0.0482(14) 0.0005(11) -0.0140(10) 0.0153(10)
C100 0.0393(12) 0.0382(12) 0.0322(11) 0.0072(9) -0.0052(9) 0.0200(10)
C101 0.0297(10) 0.0278(10) 0.0269(10) 0.0047(8) 0.0001(8) 0.0126(8)
C102 0.0296(10) 0.0358(11) 0.0314(11) 0.0082(9) 0.0102(8) 0.0184(9)
C103 0.0407(12) 0.0390(12) 0.0274(10) 0.0060(9) 0.0031(9) 0.0223(10)
C104 0.0615(17) 0.0452(14) 0.0301(11) 0.0147(10) 0.0106(11) 0.0286(13)
C105 0.0485(15) 0.0465(15) 0.0536(16) 0.0206(13) 0.0289(13) 0.0195(13)
C106 0.0301(12) 0.0415(13) 0.0535(15) 0.0117(11) 0.0177(11) 0.0181(10)
C107 0.0319(11) 0.0325(11) 0.0425(13) -0.0100(10) -0.0057(10) 0.0127(10)
C108 0.080(2) 0.0570(18) 0.0612(18) -0.0179(15) -0.0312(17) 0.0515(18)
C109 0.110(3) 0.086(3) 0.097(3) -0.047(2) -0.051(3) 0.081(3)
C110 0.071(3) 0.102(3) 0.107(4) -0.070(3) -0.020(2) 0.050(3)
C111 0.095(3) 0.069(3) 0.072(3) -0.036(2) 0.029(2) 0.008(2)
C112 0.081(2) 0.0369(15) 0.0525(18) -0.0131(13) 0.0209(17) 0.0047(15)
O1 0.123(2) 0.0670(16) 0.0499(13) 0.0050(12) -0.0058(14) 0.0535(17)
C113 0.114(4) 0.068(3) 0.060(2) 0.0004(19) 0.001(2) 0.023(2)
C114 0.078(3) 0.078(3) 0.060(2) 0.0084(19) 0.0068(19) 0.033(2)
C115 0.105(3) 0.086(3) 0.061(2) -0.016(2) -0.007(2) 0.056(3)
C116 0.083(3) 0.055(2) 0.087(3) 0.0056(19) 0.003(2) 0.041(2)
O2 0.102(2) 0.142(3) 0.0617(17) -0.0073(19) -0.0167(17) 0.064(2)
C117 0.085(3) 0.074(3) 0.075(3) -0.001(2) -0.011(2) 0.032(2)
C118 0.116(4) 0.112(4) 0.065(3) -0.007(3) -0.017(3) 0.051(3)
C119 0.132(6) 0.205(8) 0.080(4) -0.019(4) -0.041(4) 0.077(6)
C120 0.115(5) 0.215(8) 0.087(4) 0.018(4) -0.020(3) 0.094(5)
O3 0.085(3) 0.146(5) 0.055(2) 0.002(3) -0.002(2) 0.047(3)
C121 0.136(7) 0.062(3) 0.094(5) -0.015(4) -0.042(5) 0.049(4)
C122 0.086(4) 0.061(3) 0.074(4) -0.001(3) -0.010(3) 0.016(3)
C123 0.079(4) 0.117(5) 0.057(3) 0.005(3) -0.011(3) 0.042(4)
C124 0.060(3) 0.117(6) 0.099(5) -0.013(4) -0.008(3) 0.047(4)

loop_
_atom_type_symbol
_atom_type_description
_atom_type_scat_dispersion_real
_atom_type_scat_dispersion_imag
_atom_type_scat_source
C C 0.0033 0.0016 'International Tables Vol C Tables 4.2.6.8 and 6.1.1.4'
H H 0.0000 0.0000 'International Tables Vol C Tables 4.2.6.8 and 6.1.1.4'
Fe Fe 0.3463 0.8444 'International Tables Vol C Tables 4.2.6.8 and 6.1.1.4'
P P 0.1023 0.0942 'International Tables Vol C Tables 4.2.6.8 and 6.1.1.4'
S S 0.1246 0.1234 'International Tables Vol C Tables 4.2.6.8 and 6.1.1.4'
O O 0.0106 0.0060 'International Tables Vol C Tables 4.2.6.8 and 6.1.1.4'

loop_
_geom_angle_atom_site_label_1
_geom_angle_atom_site_label_2
_geom_angle_atom_site_label_3
_geom_angle
_geom_angle_site_symmetry_1
_geom_angle_site_symmetry_3
C10 Fe1 C3 101.23(10) . .
C10 Fe1 C6 41.13(8) . .
C3 Fe1 C6 122.34(9) . .
C10 Fe1 C2 120.80(9) . .
C3 Fe1 C2 40.29(9) . .
C6 Fe1 C2 158.70(8) . .
C10 Fe1 C4 115.21(10) . .
C3 Fe1 C4 40.47(10) . .
C6 Fe1 C4 106.71(9) . .
C2 Fe1 C4 67.93(10) . .
C10 Fe1 C9 40.36(9) . .
C3 Fe1 C9 114.35(10) . .
C6 Fe1 C9 68.22(8) . .
C2 Fe1 C9 105.07(10) . .
C4 Fe1 C9 148.70(10) . .
C10 Fe1 C5 152.49(9) . .
C3 Fe1 C5 67.90(10) . .
C6 Fe1 C5 122.23(8) . .
C2 Fe1 C5 67.93(9) . .
C4 Fe1 C5 40.35(9) . .
C9 Fe1 C5 167.10(9) . .
C10 Fe1 C7 68.36(8) . .
C3 Fe1 C7 162.22(9) . .
C6 Fe1 C7 40.54(7) . .
C2 Fe1 C7 157.45(8) . .
C4 Fe1 C7 129.53(9) . .
C9 Fe1 C7 67.65(9) . .
C5 Fe1 C7 114.44(8) . .
C10 Fe1 C1 160.39(8) . .
C3 Fe1 C1 68.20(9) . .
C6 Fe1 C1 158.45(8) . .
C2 Fe1 C1 40.72(8) . .
C4 Fe1 C1 68.12(9) . .
C9 Fe1 C1 127.38(9) . .
C5 Fe1 C1 40.40(8) . .
C7 Fe1 C1 125.87(7) . .
C10 Fe1 C8 67.79(9) . .
C3 Fe1 C8 150.86(10) . .
C6 Fe1 C8 67.84(8) . .
C2 Fe1 C8 120.83(9) . .
C4 Fe1 C8 168.67(9) . .
C9 Fe1 C8 40.04(9) . .
C5 Fe1 C8 133.26(8) . .
C7 Fe1 C8 40.04(8) . .
C1 Fe1 C8 113.05(8) . .
C20 Fe2 C13 101.16(10) . .
C20 Fe2 C16 41.00(8) . .
C13 Fe2 C16 123.40(9) . .
C20 Fe2 C14 113.67(10) . .
C13 Fe2 C14 40.53(11) . .
C16 Fe2 C14 106.59(9) . .
C20 Fe2 C12 122.11(9) . .
C13 Fe2 C12 40.45(10) . .
C16 Fe2 C12 160.32(8) . .
C14 Fe2 C12 68.17(10) . .
C20 Fe2 C19 40.43(9) . .
C13 Fe2 C19 112.96(11) . .
C16 Fe2 C19 68.26(8) . .
C14 Fe2 C19 146.60(10) . .
C12 Fe2 C19 105.10(10) . .
C20 Fe2 C17 68.37(8) . .
C13 Fe2 C17 163.78(9) . .
C16 Fe2 C17 40.73(7) . .
C14 Fe2 C17 130.85(9) . .
C12 Fe2 C17 155.69(9) . .
C19 Fe2 C17 67.67(9) . .
C20 Fe2 C15 150.54(9) . .
C13 Fe2 C15 68.18(10) . .
C16 Fe2 C15 120.98(8) . .
C14 Fe2 C15 40.58(9) . .
C12 Fe2 C15 68.22(9) . .
C19 Fe2 C15 168.94(9) . .
C17 Fe2 C15 114.57(9) . .
C20 Fe2 C18 67.90(9) . .
C13 Fe2 C18 148.89(10) . .
C16 Fe2 C18 68.10(8) . .
C14 Fe2 C18 170.57(10) . .
C12 Fe2 C18 119.50(9) . .
C19 Fe2 C18 40.03(9) . .
C17 Fe2 C18 40.17(8) . .
C15 Fe2 C18 134.64(9) . .
C20 Fe2 C11 162.25(9) . .
C13 Fe2 C11 68.36(9) . .
C16 Fe2 C11 156.75(8) . .
C14 Fe2 C11 68.28(9) . .
C12 Fe2 C11 40.84(8) . .
C19 Fe2 C11 128.87(9) . .
C17 Fe2 C11 124.84(8) . .
C15 Fe2 C11 40.44(8) . .
C18 Fe2 C11 113.29(8) . .
C23 Fe3 C30 100.99(9) . .
C23 Fe3 C26 121.67(9) . .
C30 Fe3 C26 41.25(8) . .
C23 Fe3 C22 40.54(9) . .
C30 Fe3 C22 120.62(9) . .
C26 Fe3 C22 158.37(8) . .
C23 Fe3 C24 40.69(10) . .
C30 Fe3 C24 115.25(9) . .
C26 Fe3 C24 106.10(9) . .
C22 Fe3 C24 68.24(10) . .
C23 Fe3 C27 161.81(9) . .
C30 Fe3 C27 68.69(8) . .
C26 Fe3 C27 40.91(7) . .
C22 Fe3 C27 157.63(8) . .
C24 Fe3 C27 128.82(9) . .
C23 Fe3 C29 114.55(10) . .
C30 Fe3 C29 40.29(8) . .
C26 Fe3 C29 68.35(8) . .
C22 Fe3 C29 105.20(9) . .
C24 Fe3 C29 149.04(10) . .
C27 Fe3 C29 67.84(8) . .
C23 Fe3 C21 68.29(9) . .
C30 Fe3 C21 160.33(8) . .
C26 Fe3 C21 158.42(8) . .
C22 Fe3 C21 40.76(8) . .
C24 Fe3 C21 68.00(9) . .
C27 Fe3 C21 125.83(8) . .
C29 Fe3 C21 127.64(8) . .
C23 Fe3 C25 67.99(10) . .
C30 Fe3 C25 152.51(9) . .
C26 Fe3 C25 121.97(8) . .
C22 Fe3 C25 68.04(9) . .
C24 Fe3 C25 40.22(9) . .
C27 Fe3 C25 114.03(8) . .
C29 Fe3 C25 167.16(9) . .
C21 Fe3 C25 40.28(8) . .
C23 Fe3 C28 151.32(10) . .
C30 Fe3 C28 67.99(8) . .
C26 Fe3 C28 68.18(8) . .
C22 Fe3 C28 121.02(9) . .
C24 Fe3 C28 167.99(9) . .
C27 Fe3 C28 40.12(7) . .
C29 Fe3 C28 40.19(9) . .
C21 Fe3 C28 113.19(8) . .
C25 Fe3 C28 132.98(8) . .
C58 Fe4 C51 102.39(10) . .
C58 Fe4 C54 41.14(8) . .
C51 Fe4 C54 123.25(10) . .
C58 Fe4 C50 121.38(9) . .
C51 Fe4 C50 40.21(10) . .
C54 Fe4 C50 159.41(9) . .
C58 Fe4 C52 116.34(10) . .
C51 Fe4 C52 40.74(10) . .
C54 Fe4 C52 107.15(9) . .
C50 Fe4 C52 68.16(10) . .
C58 Fe4 C55 68.64(8) . .
C51 Fe4 C55 163.10(10) . .
C54 Fe4 C55 40.79(8) . .
C50 Fe4 C55 156.70(9) . .
C52 Fe4 C55 129.09(9) . .
C58 Fe4 C57 40.42(9) . .
C51 Fe4 C57 114.85(10) . .
C54 Fe4 C57 68.53(9) . .
C50 Fe4 C57 104.87(10) . .
C52 Fe4 C57 149.70(10) . .
C55 Fe4 C57 68.22(9) . .
C58 Fe4 C53 153.35(9) . .
C51 Fe4 C53 68.04(10) . .
C54 Fe4 C53 122.19(9) . .
C50 Fe4 C53 68.10(9) . .
C52 Fe4 C53 40.36(9) . .
C55 Fe4 C53 113.27(8) . .
C57 Fe4 C53 166.22(9) . .
C58 Fe4 C49 160.67(9) . .
C51 Fe4 C49 68.19(9) . .
C54 Fe4 C49 158.04(8) . .
C50 Fe4 C49 40.80(8) . .
C52 Fe4 C49 68.24(9) . .
C55 Fe4 C49 124.56(8) . .
C57 Fe4 C49 126.62(9) . .
C53 Fe4 C49 40.49(9) . .
C58 Fe4 C56 68.12(9) . .
C51 Fe4 C56 151.11(10) . .
C54 Fe4 C56 68.31(8) . .
C50 Fe4 C56 120.07(10) . .
C52 Fe4 C56 168.02(10) . .
C55 Fe4 C56 40.42(8) . .
C57 Fe4 C56 40.41(9) . .
C53 Fe4 C56 131.79(9) . .
C49 Fe4 C56 111.53(9) . .
C64 Fe5 C61 124.13(9) . .
C64 Fe5 C60 161.01(9) . .
C61 Fe5 C60 40.62(9) . .
C64 Fe5 C68 41.04(9) . .
C61 Fe5 C68 102.49(10) . .
C60 Fe5 C68 122.65(10) . .
C64 Fe5 C65 40.95(8) . .
C61 Fe5 C65 164.46(9) . .
C60 Fe5 C65 154.92(9) . .
C68 Fe5 C65 68.52(9) . .
C64 Fe5 C62 107.20(9) . .
C61 Fe5 C62 40.34(11) . .
C60 Fe5 C62 68.26(10) . .
C68 Fe5 C62 115.07(10) . .
C65 Fe5 C62 130.63(10) . .
C64 Fe5 C66 68.45(9) . .
C61 Fe5 C66 149.63(11) . .
C60 Fe5 C66 118.87(10) . .
C68 Fe5 C66 68.06(9) . .
C65 Fe5 C66 40.34(8) . .
C62 Fe5 C66 169.97(10) . .
C64 Fe5 C63 121.09(9) . .
C61 Fe5 C63 67.94(10) . .
C60 Fe5 C63 68.25(10) . .
C68 Fe5 C63 151.60(9) . .
C65 Fe5 C63 113.64(9) . .
C62 Fe5 C63 40.47(9) . .
C66 Fe5 C63 133.22(9) . .
C64 Fe5 C59 156.54(9) . .
C61 Fe5 C59 68.26(9) . .
C60 Fe5 C59 40.74(9) . .
C68 Fe5 C59 162.32(9) . .
C65 Fe5 C59 123.73(8) . .
C62 Fe5 C59 68.27(9) . .
C66 Fe5 C59 111.88(8) . .
C63 Fe5 C59 40.55(8) . .
C64 Fe5 C67 68.30(9) . .
C61 Fe5 C67 114.10(11) . .
C60 Fe5 C67 105.20(10) . .
C68 Fe5 C67 40.29(10) . .
C65 Fe5 C67 67.82(9) . .
C62 Fe5 C67 147.87(10) . .
C66 Fe5 C67 40.20(9) . .
C63 Fe5 C67 168.10(9) . .
C59 Fe5 C67 128.17(9) . .
C74 Fe6 C71 123.28(10) . .
C74 Fe6 C78 41.19(9) . .
C71 Fe6 C78 102.21(11) . .
C74 Fe6 C70 159.78(9) . .
C71 Fe6 C70 40.44(11) . .
C78 Fe6 C70 121.62(10) . .
C74 Fe6 C72 106.92(9) . .
C71 Fe6 C72 40.62(11) . .
C78 Fe6 C72 115.76(11) . .
C70 Fe6 C72 68.31(11) . .
C74 Fe6 C75 40.90(8) . .
C71 Fe6 C75 163.39(10) . .
C78 Fe6 C75 68.61(9) . .
C70 Fe6 C75 156.17(10) . .
C72 Fe6 C75 129.57(10) . .
C74 Fe6 C77 68.48(9) . .
C71 Fe6 C77 114.53(12) . .
C78 Fe6 C77 40.31(10) . .
C70 Fe6 C77 104.94(11) . .
C72 Fe6 C77 148.96(11) . .
C75 Fe6 C77 68.01(10) . .
C74 Fe6 C76 68.47(9) . .
C71 Fe6 C76 150.62(11) . .
C78 Fe6 C76 68.13(10) . .
C70 Fe6 C76 119.67(10) . .
C72 Fe6 C76 168.68(11) . .
C75 Fe6 C76 40.37(9) . .
C77 Fe6 C76 40.35(11) . .
C74 Fe6 C69 157.63(9) . .
C71 Fe6 C69 68.42(10) . .
C78 Fe6 C69 161.04(9) . .
C70 Fe6 C69 40.83(9) . .
C72 Fe6 C69 68.53(10) . .
C75 Fe6 C69 124.33(8) . .
C77 Fe6 C69 127.04(9) . .
C76 Fe6 C69 111.53(9) . .
C74 Fe6 C73 121.73(9) . .
C71 Fe6 C73 68.19(11) . .
C78 Fe6 C73 152.82(10) . .
C70 Fe6 C73 68.29(10) . .
C72 Fe6 C73 40.59(10) . .
C75 Fe6 C73 113.37(9) . .
C77 Fe6 C73 166.87(10) . .
C76 Fe6 C73 132.18(10) . .
C69 Fe6 C73 40.65(8) . .
C98 Fe7 C106 122.03(10) . .
C98 Fe7 C97 41.00(9) . .
C106 Fe7 C97 160.02(9) . .
C98 Fe7 C105 102.69(12) . .
C106 Fe7 C105 40.39(11) . .
C97 Fe7 C105 123.56(10) . .
C98 Fe7 C99 40.29(10) . .
C106 Fe7 C99 105.30(12) . .
C97 Fe7 C99 68.26(10) . .
C105 Fe7 C99 115.01(13) . .
C98 Fe7 C100 68.04(10) . .
C106 Fe7 C100 119.95(11) . .
C97 Fe7 C100 68.19(9) . .
C105 Fe7 C100 151.08(12) . .
C99 Fe7 C100 40.37(10) . .
C98 Fe7 C104 115.96(11) . .
C106 Fe7 C104 67.98(12) . .
C97 Fe7 C104 107.26(10) . .
C105 Fe7 C104 40.23(12) . .
C99 Fe7 C104 149.09(11) . .
C100 Fe7 C104 168.59(11) . .
C98 Fe7 C101 68.43(10) . .
C106 Fe7 C101 156.22(9) . .
C97 Fe7 C101 40.74(8) . .
C105 Fe7 C101 163.39(11) . .
C99 Fe7 C101 67.91(10) . .
C100 Fe7 C101 40.24(9) . .
C104 Fe7 C101 129.67(10) . .
C98 Fe7 C103 152.59(10) . .
C106 Fe7 C103 67.86(11) . .
C97 Fe7 C103 121.89(9) . .
C105 Fe7 C103 67.44(12) . .
C99 Fe7 C103 167.11(10) . .
C100 Fe7 C103 132.50(10) . .
C104 Fe7 C103 40.13(10) . .
C101 Fe7 C103 113.67(9) . .
C98 Fe7 C102 161.52(9) . .
C106 Fe7 C102 40.84(9) . .
C97 Fe7 C102 157.34(9) . .
C105 Fe7 C102 68.16(10) . .
C99 Fe7 C102 127.46(10) . .
C100 Fe7 C102 111.78(9) . .
C104 Fe7 C102 68.11(10) . .
C101 Fe7 C102 124.27(8) . .
C103 Fe7 C102 40.36(9) . .
C26 P1 C1 109.80(9) . .
C26 P1 C31 105.61(9) . .
C1 P1 C31 104.13(9) . .
C26 P1 S1 111.47(7) . .
C1 P1 S1 113.66(7) . .
C31 P1 S1 111.64(7) . .
C6 P2 C11 109.66(9) . .
C6 P2 C37 105.00(10) . .
C11 P2 C37 105.10(10) . .
C6 P2 S2 112.23(8) . .
C11 P2 S2 111.96(7) . .
C37 P2 S2 112.44(8) . .
C21 P3 C16 109.72(9) . .
C21 P3 C43 103.82(9) . .
C16 P3 C43 104.87(9) . .
C21 P3 S3 111.29(7) . .
C16 P3 S3 113.23(7) . .
C43 P3 S3 113.33(7) . .
C74 P4 C49 109.91(10) . .
C74 P4 C79 104.34(10) . .
C49 P4 C79 105.28(10) . .
C74 P4 S4 112.70(8) . .
C49 P4 S4 111.35(7) . .
C79 P4 S4 112.79(8) . .
C54 P5 C59 110.66(9) . .
C54 P5 C85 105.07(10) . .
C59 P5 C85 104.36(10) . .
C54 P5 S5 112.39(7) . .
C59 P5 S5 112.06(7) . .
C85 P5 S5 111.79(8) . .
C69 P6 C64 109.87(10) . .
C69 P6 C91 105.14(10) . .
C64 P6 C91 103.37(10) . .
C69 P6 S6 110.88(8) . .
C64 P6 S6 113.59(8) . .
C91 P6 S6 113.43(8) . .
C97 P7 C102 110.23(10) . 2
C97 P7 C107 106.31(11) . .
C102 P7 C107 103.68(11) 2 .
C97 P7 S7 111.58(8) . .
C102 P7 S7 112.24(8) 2 .
C107 P7 S7 112.37(9) . .
C5 C1 C2 106.98(18) . .
C5 C1 P1 127.16(16) . .
C2 C1 P1 123.87(16) . .
C5 C1 Fe1 69.52(12) . .
C2 C1 Fe1 69.08(12) . .
P1 C1 Fe1 138.86(11) . .
C3 C2 C1 108.3(2) . .
C3 C2 Fe1 69.55(13) . .
C1 C2 Fe1 70.20(12) . .
C3 C2 H1 125.9 . .
C1 C2 H1 125.9 . .
Fe1 C2 H1 126.0 . .
C2 C3 C4 108.4(2) . .
C2 C3 Fe1 70.16(13) . .
C4 C3 Fe1 70.13(13) . .
C2 C3 H2 125.8 . .
C4 C3 H2 125.8 . .
Fe1 C3 H2 125.5 . .
C3 C4 C5 107.8(2) . .
C3 C4 Fe1 69.40(13) . .
C5 C4 Fe1 70.05(12) . .
C3 C4 H3 126.1 . .
C5 C4 H3 126.1 . .
Fe1 C4 H3 126.0 . .
C4 C5 C1 108.50(19) . .
C4 C5 Fe1 69.60(13) . .
C1 C5 Fe1 70.07(12) . .
C4 C5 H4 125.8 . .
C1 C5 H4 125.8 . .
Fe1 C5 H4 126.2 . .
C7 C6 C10 107.42(18) . .
C7 C6 P2 128.34(15) . .
C10 C6 P2 123.73(15) . .
C7 C6 Fe1 70.41(11) . .
C10 C6 Fe1 69.10(12) . .
P2 C6 Fe1 132.00(12) . .
C8 C7 C6 108.08(18) . .
C8 C7 Fe1 70.39(12) . .
C6 C7 Fe1 69.05(11) . .
C8 C7 H5 126.0 . .
C6 C7 H5 126.0 . .
Fe1 C7 H5 126.2 . .
C9 C8 C7 108.19(18) . .
C9 C8 Fe1 69.26(13) . .
C7 C8 Fe1 69.57(11) . .
C9 C8 H6 125.9 . .
C7 C8 H6 125.9 . .
Fe1 C8 H6 126.8 . .
C10 C9 C8 108.48(19) . .
C10 C9 Fe1 69.10(13) . .
C8 C9 Fe1 70.70(12) . .
C10 C9 H7 125.8 . .
C8 C9 H7 125.8 . .
Fe1 C9 H7 126.0 . .
C9 C10 C6 107.84(19) . .
C9 C10 Fe1 70.54(12) . .
C6 C10 Fe1 69.77(11) . .
C9 C10 H8 126.1 . .
C6 C10 H8 126.1 . .
Fe1 C10 H8 125.2 . .
C15 C11 C12 107.06(19) . .
C15 C11 P2 125.34(17) . .
C12 C11 P2 124.70(16) . .
C15 C11 Fe2 69.36(11) . .
C12 C11 Fe2 68.78(12) . .
P2 C11 Fe2 142.05(11) . .
C13 C12 C11 108.2(2) . .
C13 C12 Fe2 69.48(13) . .
C11 C12 Fe2 70.38(11) . .
C13 C12 H9 125.9 . .
C11 C12 H9 125.9 . .
Fe2 C12 H9 125.8 . .
C12 C13 C14 108.4(2) . .
C12 C13 Fe2 70.08(12) . .
C14 C13 Fe2 69.93(13) . .
C12 C13 H10 125.8 . .
C14 C13 H10 125.8 . .
Fe2 C13 H10 125.8 . .
C13 C14 C15 108.1(2) . .
C13 C14 Fe2 69.54(14) . .
C15 C14 Fe2 70.19(12) . .
C13 C14 H11 126.0 . .
C15 C14 H11 126.0 . .
Fe2 C14 H11 125.9 . .
C14 C15 C11 108.3(2) . .
C14 C15 Fe2 69.22(13) . .
C11 C15 Fe2 70.20(12) . .
C14 C15 H12 125.9 . .
C11 C15 H12 125.9 . .
Fe2 C15 H12 126.3 . .
C17 C16 C20 107.24(17) . .
C17 C16 P3 128.00(15) . .
C20 C16 P3 124.20(15) . .
C17 C16 Fe2 70.13(11) . .
C20 C16 Fe2 69.13(11) . .
P3 C16 Fe2 132.43(11) . .
C18 C17 C16 108.12(18) . .
C18 C17 Fe2 70.32(12) . .
C16 C17 Fe2 69.14(11) . .
C18 C17 H13 125.9 . .
C16 C17 H13 125.9 . .
Fe2 C17 H13 126.2 . .
C19 C18 C17 108.01(18) . .
C19 C18 Fe2 69.26(13) . .
C17 C18 Fe2 69.52(11) . .
C19 C18 H14 126.0 . .
C17 C18 H14 126.0 . .
Fe2 C18 H14 126.8 . .
C18 C19 C20 108.67(19) . .
C18 C19 Fe2 70.71(12) . .
C20 C19 Fe2 69.23(13) . .
C18 C19 H15 125.7 . .
C20 C19 H15 125.7 . .
Fe2 C19 H15 126.0 . .
C19 C20 C16 107.96(19) . .
C19 C20 Fe2 70.34(12) . .
C16 C20 Fe2 69.87(11) . .
C19 C20 H16 126.0 . .
C16 C20 H16 126.0 . .
Fe2 C20 H16 125.4 . .
C25 C21 C22 107.42(19) . .
C25 C21 P3 124.98(16) . .
C22 C21 P3 125.08(16) . .
C25 C21 Fe3 69.89(11) . .
C22 C21 Fe3 68.91(12) . .
P3 C21 Fe3 140.60(11) . .
C23 C22 C21 107.9(2) . .
C23 C22 Fe3 69.22(12) . .
C21 C22 Fe3 70.33(11) . .
C23 C22 H17 126.1 . .
C21 C22 H17 126.1 . .
Fe3 C22 H17 126.0 . .
C22 C23 C24 108.4(2) . .
C22 C23 Fe3 70.23(12) . .
C24 C23 Fe3 70.29(12) . .
C22 C23 H18 125.8 . .
C24 C23 H18 125.8 . .
Fe3 C23 H18 125.3 . .
C25 C24 C23 107.9(2) . .
C25 C24 Fe3 70.50(12) . .
C23 C24 Fe3 69.02(13) . .
C25 C24 H19 126.1 . .
C23 C24 H19 126.1 . .
Fe3 C24 H19 126.0 . .
C24 C25 C21 108.40(19) . .
C24 C25 Fe3 69.29(13) . .
C21 C25 Fe3 69.84(12) . .
C24 C25 H20 125.8 . .
C21 C25 H20 125.8 . .
Fe3 C25 H20 126.7 . .
C27 C26 C30 107.34(17) . .
C27 C26 P1 129.19(15) . .
C30 C26 P1 123.37(15) . .
C27 C26 Fe3 70.20(11) . .
C30 C26 Fe3 69.33(11) . .
P1 C26 Fe3 128.56(10) . .
C28 C27 C26 108.11(17) . .
C28 C27 Fe3 70.66(11) . .
C26 C27 Fe3 68.89(11) . .
C28 C27 H21 125.9 . .
C26 C27 H21 125.9 . .
Fe3 C27 H21 126.1 . .
C27 C28 C29 108.01(17) . .
C27 C28 Fe3 69.21(11) . .
C29 C28 Fe3 69.26(12) . .
C27 C28 H22 126.0 . .
C29 C28 H22 126.0 . .
Fe3 C28 H22 127.1 . .
C30 C29 C28 108.64(18) . .
C30 C29 Fe3 69.06(12) . .
C28 C29 Fe3 70.55(11) . .
C30 C29 H23 125.7 . .
C28 C29 H23 125.7 . .
Fe3 C29 H23 126.3 . .
C29 C30 C26 107.90(18) . .
C29 C30 Fe3 70.65(12) . .
C26 C30 Fe3 69.42(11) . .
C29 C30 H24 126.0 . .
C26 C30 H24 126.0 . .
Fe3 C30 H24 125.5 . .
C36 C31 C32 119.3(2) . .
C36 C31 P1 120.67(16) . .
C32 C31 P1 120.00(18) . .
C33 C32 C31 119.7(2) . .
C33 C32 H25 120.2 . .
C31 C32 H25 120.2 . .
C34 C33 C32 120.6(2) . .
C34 C33 H26 119.7 . .
C32 C33 H26 119.7 . .
C33 C34 C35 120.0(2) . .
C33 C34 H27 120.0 . .
C35 C34 H27 120.0 . .
C34 C35 C36 120.2(3) . .
C34 C35 H28 119.9 . .
C36 C35 H28 119.9 . .
C35 C36 C31 120.2(2) . .
C35 C36 H29 119.9 . .
C31 C36 H29 119.9 . .
C42 C37 C38 119.4(2) . .
C42 C37 P2 120.65(16) . .
C38 C37 P2 119.9(2) . .
C39 C38 C37 120.2(3) . .
C39 C38 H30 119.9 . .
C37 C38 H30 119.9 . .
C40 C39 C38 120.0(2) . .
C40 C39 H31 120.0 . .
C38 C39 H31 120.0 . .
C39 C40 C41 120.3(3) . .
C39 C40 H32 119.8 . .
C41 C40 H32 119.8 . .
C40 C41 C42 119.9(3) . .
C40 C41 H33 120.0 . .
C42 C41 H33 120.0 . .
C41 C42 C37 120.1(2) . .
C41 C42 H34 120.0 . .
C37 C42 H34 120.0 . .
C44 C43 C48 119.5(2) . .
C44 C43 P3 121.72(15) . .
C48 C43 P3 118.70(18) . .
C43 C44 C45 120.0(2) . .
C43 C44 H35 120.0 . .
C45 C44 H35 120.0 . .
C46 C45 C44 120.0(2) . .
C46 C45 H36 120.0 . .
C44 C45 H36 120.0 . .
C47 C46 C45 120.1(2) . .
C47 C46 H37 119.9 . .
C45 C46 H37 119.9 . .
C46 C47 C48 120.3(2) . .
C46 C47 H38 119.8 . .
C48 C47 H38 119.8 . .
C47 C48 C43 119.9(2) . .
C47 C48 H39 120.0 . .
C43 C48 H39 120.0 . .
C53 C49 C50 107.2(2) . .
C53 C49 P4 126.44(16) . .
C50 C49 P4 124.31(17) . .
C53 C49 Fe4 69.66(12) . .
C50 C49 Fe4 69.16(13) . .
P4 C49 Fe4 139.02(12) . .
C51 C50 C49 108.3(2) . .
C51 C50 Fe4 69.73(14) . .
C49 C50 Fe4 70.04(12) . .
C51 C50 H40 125.9 . .
C49 C50 H40 125.9 . .
Fe4 C50 H40 126.0 . .
C50 C51 C52 108.4(2) . .
C50 C51 Fe4 70.06(13) . .
C52 C51 Fe4 69.88(13) . .
C50 C51 H41 125.8 . .
C52 C51 H41 125.8 . .
Fe4 C51 H41 125.8 . .
C53 C52 C51 107.7(2) . .
C53 C52 Fe4 70.09(12) . .
C51 C52 Fe4 69.38(13) . .
C53 C52 H42 126.2 . .
C51 C52 H42 126.2 . .
Fe4 C52 H42 125.9 . .
C52 C53 C49 108.5(2) . .
C52 C53 Fe4 69.56(13) . .
C49 C53 Fe4 69.85(12) . .
C52 C53 H43 125.8 . .
C49 C53 H43 125.8 . .
Fe4 C53 H43 126.4 . .
C55 C54 C58 107.46(18) . .
C55 C54 P5 128.99(15) . .
C58 C54 P5 123.23(16) . .
C55 C54 Fe4 69.96(12) . .
C58 C54 Fe4 69.30(12) . .
P5 C54 Fe4 130.93(11) . .
C56 C55 C54 107.97(18) . .
C56 C55 Fe4 70.06(12) . .
C54 C55 Fe4 69.25(12) . .
C56 C55 H44 126.0 . .
C54 C55 H44 126.0 . .
Fe4 C55 H44 126.2 . .
C57 C56 C55 108.26(19) . .
C57 C56 Fe4 69.54(12) . .
C55 C56 Fe4 69.52(12) . .
C57 C56 H45 125.9 . .
C55 C56 H45 125.9 . .
Fe4 C56 H45 126.6 . .
C58 C57 C56 108.20(19) . .
C58 C57 Fe4 69.28(12) . .
C56 C57 Fe4 70.05(12) . .
C58 C57 H46 125.9 . .
C56 C57 H46 125.9 . .
Fe4 C57 H46 126.3 . .
C57 C58 C54 108.11(19) . .
C57 C58 Fe4 70.29(12) . .
C54 C58 Fe4 69.56(12) . .
C57 C58 H47 125.9 . .
C54 C58 H47 125.9 . .
Fe4 C58 H47 125.8 . .
C63 C59 C60 107.45(19) . .
C63 C59 P5 126.44(17) . .
C60 C59 P5 123.72(16) . .
C63 C59 Fe5 69.71(12) . .
C60 C59 Fe5 69.08(12) . .
P5 C59 Fe5 140.18(11) . .
C61 C60 C59 107.8(2) . .
C61 C60 Fe5 69.56(13) . .
C59 C60 Fe5 70.17(12) . .
C61 C60 H48 126.1 . .
C59 C60 H48 126.1 . .
Fe5 C60 H48 125.8 . .
C62 C61 C60 108.6(2) . .
C62 C61 Fe5 70.17(13) . .
C60 C61 Fe5 69.83(13) . .
C62 C61 H49 125.7 . .
C60 C61 H49 125.7 . .
Fe5 C61 H49 125.9 . .
C61 C62 C63 108.0(2) . .
C61 C62 Fe5 69.49(14) . .
C63 C62 Fe5 70.10(12) . .
C61 C62 H50 126.0 . .
C63 C62 H50 126.0 . .
Fe5 C62 H50 126.0 . .
C62 C63 C59 108.1(2) . .
C62 C63 Fe5 69.43(14) . .
C59 C63 Fe5 69.74(12) . .
C62 C63 H51 125.9 . .
C59 C63 H51 125.9 . .
Fe5 C63 H51 126.5 . .
C65 C64 C68 107.28(19) . .
C65 C64 P6 127.97(16) . .
C68 C64 P6 123.89(16) . .
C65 C64 Fe5 69.87(11) . .
C68 C64 Fe5 69.70(12) . .
P6 C64 Fe5 133.79(12) . .
C66 C65 C64 108.12(18) . .
C66 C65 Fe5 70.13(12) . .
C64 C65 Fe5 69.18(11) . .
C66 C65 H52 125.9 . .
C64 C65 H52 125.9 . .
Fe5 C65 H52 126.3 . .
C67 C66 C65 108.18(19) . .
C67 C66 Fe5 70.06(13) . .
C65 C66 Fe5 69.53(12) . .
C67 C66 H53 125.9 . .
C65 C66 H53 125.9 . .
Fe5 C66 H53 126.1 . .
C68 C67 C66 108.5(2) . .
C68 C67 Fe5 69.27(14) . .
C66 C67 Fe5 69.75(13) . .
C68 C67 H54 125.8 . .
C66 C67 H54 125.8 . .
Fe5 C67 H54 126.8 . .
C67 C68 C64 107.94(19) . .
C67 C68 Fe5 70.44(13) . .
C64 C68 Fe5 69.26(12) . .
C67 C68 H55 126.0 . .
C64 C68 H55 126.0 . .
Fe5 C68 H55 125.8 . .
C73 C69 C70 107.3(2) . .
C73 C69 P6 124.80(18) . .
C70 C69 P6 125.42(17) . .
C73 C69 Fe6 69.77(12) . .
C70 C69 Fe6 69.14(13) . .
P6 C69 Fe6 140.34(12) . .
C71 C70 C69 108.2(2) . .
C71 C70 Fe6 69.57(14) . .
C69 C70 Fe6 70.03(12) . .
C71 C70 H56 125.9 . .
C69 C70 H56 125.9 . .
Fe6 C70 H56 126.1 . .
C70 C71 C72 108.5(2) . .
C70 C71 Fe6 69.99(14) . .
C72 C71 Fe6 69.93(13) . .
C70 C71 H57 125.7 . .
C72 C71 H57 125.7 . .
Fe6 C71 H57 125.9 . .
C71 C72 C73 107.9(2) . .
C71 C72 Fe6 69.45(15) . .
C73 C72 Fe6 70.22(13) . .
C71 C72 H58 126.1 . .
C73 C72 H58 126.1 . .
Fe6 C72 H58 125.9 . .
C72 C73 C69 108.1(2) . .
C72 C73 Fe6 69.20(14) . .
C69 C73 Fe6 69.58(13) . .
C72 C73 H59 126.0 . .
C69 C73 H59 126.0 . .
Fe6 C73 H59 126.8 . .
C75 C74 C78 107.28(19) . .
C75 C74 P4 128.84(16) . .
C78 C74 P4 123.45(17) . .
C75 C74 Fe6 70.00(12) . .
C78 C74 Fe6 69.54(13) . .
P4 C74 Fe6 131.41(12) . .
C76 C75 C74 108.1(2) . .
C76 C75 Fe6 70.06(13) . .
C74 C75 Fe6 69.10(12) . .
C76 C75 H60 125.9 . .
C74 C75 H60 125.9 . .
Fe6 C75 H60 126.5 . .
C75 C76 C77 108.1(2) . .
C75 C76 Fe6 69.57(12) . .
C77 C76 Fe6 69.63(14) . .
C75 C76 H61 126.0 . .
C77 C76 H61 126.0 . .
Fe6 C76 H61 126.4 . .
C78 C77 C76 108.6(2) . .
C78 C77 Fe6 69.47(14) . .
C76 C77 Fe6 70.01(13) . .
C78 C77 H62 125.7 . .
C76 C77 H62 125.7 . .
Fe6 C77 H62 126.4 . .
C77 C78 C74 107.9(2) . .
C77 C78 Fe6 70.22(14) . .
C74 C78 Fe6 69.27(12) . .
C77 C78 H63 126.0 . .
C74 C78 H63 126.0 . .
Fe6 C78 H63 126.0 . .
C84 C79 C80 119.4(2) . .
C84 C79 P4 121.34(18) . .
C80 C79 P4 119.2(2) . .
C79 C80 C81 119.5(3) . .
C79 C80 H64 120.3 . .
C81 C80 H64 120.3 . .
C82 C81 C80 120.9(3) . .
C82 C81 H65 119.5 . .
C80 C81 H65 119.5 . .
C81 C82 C83 119.7(3) . .
C81 C82 H66 120.1 . .
C83 C82 H66 120.1 . .
C82 C83 C84 120.2(3) . .
C82 C83 H67 119.9 . .
C84 C83 H67 119.9 . .
C79 C84 C83 120.3(3) . .
C79 C84 H68 119.9 . .
C83 C84 H68 119.9 . .
C90 C85 C86 119.4(2) . .
C90 C85 P5 121.5(2) . .
C86 C85 P5 119.2(2) . .
C87 C86 C85 119.6(3) . .
C87 C86 H69 120.2 . .
C85 C86 H69 120.2 . .
C88 C87 C86 120.4(3) . .
C88 C87 H70 119.8 . .
C86 C87 H70 119.8 . .
C89 C88 C87 120.1(3) . .
C89 C88 H71 120.0 . .
C87 C88 H71 120.0 . .
C88 C89 C90 120.7(3) . .
C88 C89 H72 119.7 . .
C90 C89 H72 119.7 . .
C85 C90 C89 119.9(3) . .
C85 C90 H73 120.1 . .
C89 C90 H73 120.1 . .
C96 C91 C92 119.0(2) . .
C96 C91 P6 119.5(2) . .
C92 C91 P6 121.54(18) . .
C91 C92 C93 120.2(3) . .
C91 C92 H74 119.9 . .
C93 C92 H74 119.9 . .
C94 C93 C92 120.1(3) . .
C94 C93 H75 119.9 . .
C92 C93 H75 119.9 . .
C95 C94 C93 120.0(3) . .
C95 C94 H76 120.0 . .
C93 C94 H76 120.0 . .
C94 C95 C96 120.6(3) . .
C94 C95 H77 119.7 . .
C96 C95 H77 119.7 . .
C91 C96 C95 120.0(3) . .
C91 C96 H78 120.0 . .
C95 C96 H78 120.0 . .
C101 C97 C98 107.40(19) . .
C101 C97 P7 129.19(17) . .
C98 C97 P7 123.17(17) . .
C101 C97 Fe7 70.06(13) . .
C98 C97 Fe7 69.32(14) . .
P7 C97 Fe7 130.16(12) . .
C99 C98 C97 108.1(2) . .
C99 C98 Fe7 70.42(15) . .
C97 C98 Fe7 69.68(13) . .
C99 C98 H79 125.9 . .
C97 C98 H79 125.9 . .
Fe7 C98 H79 125.5 . .
C98 C99 C100 108.2(2) . .
C98 C99 Fe7 69.28(14) . .
C100 C99 Fe7 69.84(14) . .
C98 C99 H80 125.9 . .
C100 C99 H80 125.9 . .
Fe7 C99 H80 126.5 . .
C101 C100 C99 108.3(2) . .
C101 C100 Fe7 69.90(13) . .
C99 C100 Fe7 69.79(15) . .
C101 C100 H81 125.8 . .
C99 C100 H81 125.8 . .
Fe7 C100 H81 126.0 . .
C100 C101 C97 108.0(2) . .
C100 C101 Fe7 69.86(14) . .
C97 C101 Fe7 69.20(13) . .
C100 C101 H82 126.0 . .
C97 C101 H82 126.0 . .
Fe7 C101 H82 126.5 . .
C103 C102 C106 106.8(2) . .
C103 C102 P7 125.68(19) . 3
C106 C102 P7 124.91(18) . 3
C103 C102 Fe7 69.76(14) . .
C106 C102 Fe7 68.95(14) . .
P7 C102 Fe7 140.62(12) 3 .
C104 C103 C102 108.9(2) . .
C104 C103 Fe7 69.79(15) . .
C102 C103 Fe7 69.88(14) . .
C104 C103 H83 125.5 . .
C102 C103 H83 125.5 . .
Fe7 C103 H83 126.4 . .
C105 C104 C103 107.7(2) . .
C105 C104 Fe7 69.50(16) . .
C103 C104 Fe7 70.07(14) . .
C105 C104 H84 126.1 . .
C103 C104 H84 126.1 . .
Fe7 C104 H84 125.9 . .
C104 C105 C106 108.6(2) . .
C104 C105 Fe7 70.28(15) . .
C106 C105 Fe7 69.76(14) . .
C104 C105 H85 125.7 . .
C106 C105 H85 125.7 . .
Fe7 C105 H85 125.9 . .
C105 C106 C102 108.0(2) . .
C105 C106 Fe7 69.85(15) . .
C102 C106 Fe7 70.21(13) . .
C105 C106 H86 126.0 . .
C102 C106 H86 126.0 . .
Fe7 C106 H86 125.5 . .
C112 C107 C108 119.5(3) . .
C112 C107 P7 121.4(2) . .
C108 C107 P7 119.1(2) . .
C107 C108 C109 119.2(4) . .
C107 C108 H87 120.4 . .
C109 C108 H87 120.4 . .
C110 C109 C108 121.1(4) . .
C110 C109 H88 119.5 . .
C108 C109 H88 119.5 . .
C109 C110 C111 120.0(3) . .
C109 C110 H89 120.0 . .
C111 C110 H89 120.0 . .
C110 C111 C112 120.5(4) . .
C110 C111 H90 119.8 . .
C112 C111 H90 119.8 . .
C107 C112 C111 119.7(4) . .
C107 C112 H91 120.2 . .
C111 C112 H91 120.2 . .
C113 O1 C116 107.7(3) . .
O1 C113 C114 110.0(4) . .
O1 C113 H92 109.7 . .
C114 C113 H92 109.7 . .
O1 C113 H93 109.7 . .
C114 C113 H93 109.7 . .
H92 C113 H93 108.2 . .
C113 C114 C115 104.2(3) . .
C113 C114 H94 110.9 . .
C115 C114 H94 110.9 . .
C113 C114 H95 110.9 . .
C115 C114 H95 110.9 . .
H94 C114 H95 108.9 . .
C116 C115 C114 104.6(3) . .
C116 C115 H96 110.8 . .
C114 C115 H96 110.8 . .
C116 C115 H97 110.8 . .
C114 C115 H97 110.8 . .
H96 C115 H97 108.9 . .
O1 C116 C115 106.2(3) . .
O1 C116 H98 110.5 . .
C115 C116 H98 110.5 . .
O1 C116 H99 110.5 . .
C115 C116 H99 110.5 . .
H98 C116 H99 108.7 . .
C120 O2 C117 110.5(4) . .
O2 C117 C118 107.3(4) . .
O2 C117 H100 110.3 . .
C118 C117 H100 110.3 . .
O2 C117 H101 110.3 . .
C118 C117 H101 110.3 . .
H100 C117 H101 108.5 . .
C119 C118 C117 104.5(4) . .
C119 C118 H102 110.8 . .
C117 C118 H102 110.8 . .
C119 C118 H103 110.8 . .
C117 C118 H103 110.8 . .
H102 C118 H103 108.9 . .
C120 C119 C118 103.9(5) . .
C120 C119 H104 111.0 . .
C118 C119 H104 111.0 . .
C120 C119 H105 111.0 . .
C118 C119 H105 111.0 . .
H104 C119 H105 109.0 . .
O2 C120 C119 110.8(6) . .
O2 C120 H106 109.5 . .
C119 C120 H106 109.5 . .
O2 C120 H107 109.5 . .
C119 C120 H107 109.5 . .
H106 C120 H107 108.1 . .
C124 O3 C121 106.3(5) . .
O3 C121 C122 112.1(6) . .
O3 C121 H108 109.2 . .
C122 C121 H108 109.2 . .
O3 C121 H109 109.2 . .
C122 C121 H109 109.2 . .
H108 C121 H109 107.9 . .
C121 C122 C123 102.4(6) . .
C121 C122 H110 111.3 . .
C123 C122 H110 111.3 . .
C121 C122 H111 111.3 . .
C123 C122 H111 111.3 . .
H110 C122 H111 109.2 . .
C124 C123 C122 106.1(5) . .
C124 C123 H112 110.5 . .
C122 C123 H112 110.5 . .
C124 C123 H113 110.5 . .
C122 C123 H113 110.5 . .
H112 C123 H113 108.7 . .
O3 C124 C123 105.7(6) . .
O3 C124 H114 110.6 . .
C123 C124 H114 110.6 . .
O3 C124 H115 110.6 . .
C123 C124 H115 110.6 . .
H114 C124 H115 108.7 . .
C125 O4 C128 110.5 . .
O4 C125 C126 109.0 . .
O4 C125 C128 129.4(8) . 11_556
C126 C125 C128 50.3(13) . 11_556
O4 C125 C127 128.9(10) . 11_556
C126 C125 C127 98.6(19) . 11_556
C128 C125 C127 49.2(10) 11_556 11_556
O4 C125 H116 106.8 . .
C126 C125 H116 112.2 . .
C128 C125 H116 123.6 11_556 .
C127 C125 H116 100.9 11_556 .
O4 C125 H117 106.8 . .
C126 C125 H117 112.2 . .
C128 C125 H117 62.3 11_556 .
C127 C125 H117 22.2 11_556 .
H116 C125 H117 109.5 . .
C128 C126 C127 128.7(9) 11_556 .
C128 C126 C125 67(2) 11_556 .
C127 C126 C125 105.8 . .
C128 C126 H118 44.1 11_556 .
C127 C126 H118 111.0 . .
C125 C126 H118 110.7 . .
C128 C126 H119 119.0 11_556 .
C127 C126 H119 111.0 . .
C125 C126 H119 110.7 . .
H118 C126 H119 107.6 . .
C126 C127 C128 105.8 . .
C126 C127 C125 152.3(9) . 12_556
C128 C127 C125 51.7(15) . 12_556
C126 C127 H120 111.0 . .
C128 C127 H120 110.7 . .
C125 C127 H120 70.6 12_556 .
C126 C127 H121 111.0 . .
C128 C127 H121 110.7 . .
C125 C127 H121 93.8 12_556 .
H120 C127 H121 107.6 . .
C126 C128 O4 112(2) 12_556 .
C126 C128 C127 140(2) 12_556 .
O4 C128 C127 109.0 . .
C126 C128 C125 62.7(15) 12_556 12_556
O4 C128 C125 160.6(8) . 12_556
C127 C128 C125 79.1(15) . 12_556
C126 C128 H122 55.6 12_556 .
O4 C128 H122 106.8 . .
C127 C128 H122 112.2 . .
C125 C128 H122 54.1 12_556 .
C126 C128 H123 54.9 12_556 .
O4 C128 H123 106.8 . .
C127 C128 H123 112.2 . .
C125 C128 H123 85.3 12_556 .
H122 C128 H123 109.6 . .
C132 O5 C129 110.5 . .
O5 C129 C130 109.0 . .
C131 C130 C129 105.8 . .
C130 C131 C132 105.8 . .
O5 C132 C131 109.0 . .
O6 O6 O6 60.0 2 3
O6 O6 C133 71(2) 2 2
O6 O6 C133 117.8(11) 3 2
O6 O6 C136 115.8(11) 2 3
O6 O6 C136 70(2) 3 3
C133 O6 C136 103.0(9) 2 3
O6 O6 C133 104(2) 2 .
O6 O6 C133 54(2) 3 .
C133 O6 C133 109.9(13) 2 .
C136 O6 C133 15(3) 3 .
O6 O6 C136 57(2) 2 .
O6 O6 C136 106(2) 3 .
C133 O6 C136 15(3) 2 .
C136 O6 C136 107.5(13) 3 .
C133 O6 C136 110.5 . .
C136 C133 O6 114(5) 3 3
C136 C133 O6 60(5) 3 .
O6 C133 O6 54.2(15) 3 .
C136 C133 C134 92(2) 3 .
O6 C133 C134 104.9(16) 3 .
O6 C133 C134 109.0 . .
C136 C133 C135 65(3) 3 3
O6 C133 C135 113(4) 3 3
O6 C133 C135 92(2) . 3
C134 C133 C135 27.7(19) . 3
C136 C133 C136 121(7) 3 2
O6 C133 C136 39.5(18) 3 2
O6 C133 C136 76(3) . 2
C134 C133 C136 66.0(3) . 2
C135 C133 C136 81(4) 3 2
C136 C133 C135 102(6) 3 2
O6 C133 C135 85(2) 3 2
O6 C133 C135 98(3) . 2
C134 C133 C135 20.3(12) . 2
C135 C133 C135 40(4) 3 2
C136 C133 C135 45.7(13) 2 2
C135 C134 C135 115(10) 2 3
C135 C134 C135 87(8) 2 10
C135 C134 C135 86(7) 3 10
C135 C134 C134 106(5) 2 12
C135 C134 C134 47.3(19) 3 12
C135 C134 C134 39(5) 10 12
C135 C134 C134 47(2) 2 11
C135 C134 C134 106(4) 3 11
C135 C134 C134 40(5) 10 11
C134 C134 C134 69(4) 12 11
C135 C134 C134 28(8) 2 3
C135 C134 C134 87(7) 3 3
C135 C134 C134 88(9) 10 3
C134 C134 C134 90.0(14) 12 3
C134 C134 C134 55.5(19) 11 3
C135 C134 C134 88(8) 2 2
C135 C134 C134 27(7) 3 2
C135 C134 C134 87(8) 10 2
C134 C134 C134 55.5(19) 12 2
C134 C134 C134 90.0(14) 11 2
C134 C134 C134 60.0 3 2
C135 C134 C135 57(9) 2 .
C135 C134 C135 57(7) 3 .
C135 C134 C135 86(10) 10 .
C134 C134 C135 70(2) 12 .
C134 C134 C135 69.9(18) 11 .
C134 C134 C135 30(3) 3 .
C134 C134 C135 30(3) 2 .
C135 C134 C133 115.0(5) 2 .
C135 C134 C133 85(3) 3 .
C135 C134 C133 158(8) 10 .
C134 C134 C133 127(2) 12 .
C134 C134 C133 162(3) 11 .
C134 C134 C133 111.8(4) 3 .
C134 C134 C133 94.0(10) 2 .
C135 C134 C133 105.8 . .
C135 C134 C135 41(3) 2 12
C135 C134 C135 86(8) 3 12
C135 C134 C135 54(9) 10 12
C134 C134 C135 65(2) 12 12
C134 C134 C135 27(3) 11 12
C134 C134 C135 34(2) 3 12
C134 C134 C135 65(4) 2 12
C135 C134 C135 43(3) . 12
C133 C134 C135 145(2) . 12
C135 C134 C135 86(9) 2 11
C135 C134 C135 41(3) 3 11
C135 C134 C135 54(8) 10 11
C134 C134 C135 28(3) 12 11
C134 C134 C135 65(2) 11 11
C134 C134 C135 64(3) 3 11
C134 C134 C135 33.6(14) 2 11
C135 C134 C135 42(2) . 11
C133 C134 C135 125.0(14) . 11
C135 C134 C135 48(5) 12 11
C135 C134 C136 121(3) 2 3
C135 C134 C136 71(3) 3 3
C135 C134 C136 149(8) 10 3
C134 C134 C136 114(3) 12 3
C134 C134 C136 166(3) 11 3
C134 C134 C136 110.9(17) 3 3
C134 C134 C136 82(2) 2 3
C135 C134 C136 98.0(19) . 3
C133 C134 C136 14(2) . 3
C135 C134 C136 140(3) 12 3
C135 C134 C136 111(2) 11 3
C134 C135 C134 125(10) 3 2
C134 C135 C134 94(8) 3 10
C134 C135 C134 93(7) 2 10
C134 C135 C135 51(4) 3 12
C134 C135 C135 112(4) 2 12
C134 C135 C135 43(6) 10 12
C134 C135 C135 113(6) 3 11
C134 C135 C135 51(3) 2 11
C134 C135 C135 42(6) 10 11
C135 C135 C135 69(4) 12 11
C134 C135 C135 93(9) 3 3
C134 C135 C135 32(7) 2 3
C134 C135 C135 92(9) 10 3
C135 C135 C135 90.0(14) 12 3
C135 C135 C135 55(2) 11 3
C134 C135 C135 33(9) 3 2
C134 C135 C135 92(7) 2 2
C134 C135 C135 93(10) 10 2
C135 C135 C135 55(2) 12 2
C135 C135 C135 90.0(14) 11 2
C135 C135 C135 60.0 3 2
C134 C135 C134 63(9) 3 .
C134 C135 C134 63(7) 2 .
C134 C135 C134 94(10) 10 .
C135 C135 C134 71.4(19) 12 .
C135 C135 C134 72(2) 11 .
C135 C135 C134 30(3) 3 .
C135 C135 C134 30(3) 2 .
C134 C135 C136 111.5(11) 3 .
C134 C135 C136 80(3) 2 .
C134 C135 C136 153(9) 10 .
C135 C135 C136 162(3) 12 .
C135 C135 C136 127(3) 11 .
C135 C135 C136 95.5(10) 3 .
C135 C135 C136 113.4(3) 2 .
C134 C135 C136 105.8 . .
C134 C135 C134 47(4) 3 11
C134 C135 C134 94(8) 2 11
C134 C135 C134 59(9) 10 11
C135 C135 C134 26(3) 12 11
C135 C135 C134 66(2) 11 11
C135 C135 C134 66(4) 3 11
C135 C135 C134 34(2) 2 11
C134 C135 C134 45(3) . 11
C136 C135 C134 147(2) . 11
C134 C135 C134 94(9) 3 12
C134 C135 C134 46(3) 2 12
C134 C135 C134 58(8) 10 12
C135 C135 C134 66(3) 12 12
C135 C135 C134 27(3) 11 12
C135 C135 C134 33.6(16) 3 12
C135 C135 C134 66(4) 2 12
C134 C135 C134 45(3) . 12
C136 C135 C134 125.5(15) . 12
C134 C135 C134 51(5) 11 12
C134 C135 C133 118(2) 3 2
C134 C135 C133 67(3) 2 2
C134 C135 C133 148(9) 10 2
C135 C135 C133 167(3) 12 2
C135 C135 C133 115(3) 11 2
C135 C135 C133 83(2) 3 2
C135 C135 C133 111.3(16) 2 2
C134 C135 C133 97.4(18) . 2
C136 C135 C133 14(2) . 2
C134 C135 C133 142(3) 11 2
C134 C135 C133 112(3) 12 2
C133 C136 O6 105(5) 2 2
C133 C136 O6 52(5) 2 .
O6 C136 O6 53.4(14) 2 .
C133 C136 C135 102(3) 2 .
O6 C136 C135 104.1(15) 2 .
O6 C136 C135 109.0 . .
C133 C136 C134 73(3) 2 2
O6 C136 C134 114(4) 2 2
O6 C136 C134 93(2) . 2
C135 C136 C134 29(2) . 2
C133 C136 C134 111(6) 2 3
O6 C136 C134 83(2) 2 3
O6 C136 C134 100(3) . 3
C135 C136 C134 21.3(12) . 3
C134 C136 C134 44(4) 2 3
C133 C136 C133 119(7) 2 3
O6 C136 C133 37.5(17) 2 3
O6 C136 C133 75(3) . 3
C135 C136 C133 67.4(4) . 3
C134 C136 C133 84(4) 2 3
C134 C136 C133 46.1(13) 3 3
C137 O7 C140 110.5 . .
O7 C137 C138 109.0 . .
C139 C138 C137 105.8 . .
C138 C139 C140 105.8 . .
O7 C140 C139 109.0 . .
C144 O8 C141 110.5 . .
O8 C141 C142 109.0 . .
C143 C142 C141 105.8 . .
C142 C143 C144 105.8 . .
O8 C144 C143 109.0 . .

loop_
_geom_bond_atom_site_label_1
_geom_bond_atom_site_label_2
_geom_bond_distance
_geom_bond_site_symmetry_2
Fe1 C10 2.043(2) .
Fe1 C3 2.051(2) .
Fe1 C6 2.052(2) .
Fe1 C2 2.059(2) .
Fe1 C4 2.061(2) .
Fe1 C9 2.062(2) .
Fe1 C5 2.067(2) .
Fe1 C7 2.070(2) .
Fe1 C1 2.074(2) .
Fe1 C8 2.081(2) .
Fe2 C20 2.043(2) .
Fe2 C13 2.048(2) .
Fe2 C16 2.0527(19) .
Fe2 C14 2.053(2) .
Fe2 C12 2.056(2) .
Fe2 C19 2.057(2) .
Fe2 C17 2.0659(19) .
Fe2 C15 2.066(2) .
Fe2 C18 2.076(2) .
Fe2 C11 2.077(2) .
Fe3 C23 2.039(2) .
Fe3 C30 2.042(2) .
Fe3 C26 2.0430(19) .
Fe3 C22 2.052(2) .
Fe3 C24 2.056(2) .
Fe3 C27 2.0606(19) .
Fe3 C29 2.063(2) .
Fe3 C21 2.071(2) .
Fe3 C25 2.072(2) .
Fe3 C28 2.080(2) .
Fe4 C58 2.047(2) .
Fe4 C51 2.048(2) .
Fe4 C54 2.050(2) .
Fe4 C50 2.052(2) .
Fe4 C52 2.055(2) .
Fe4 C55 2.060(2) .
Fe4 C57 2.060(2) .
Fe4 C53 2.062(2) .
Fe4 C49 2.064(2) .
Fe4 C56 2.067(2) .
Fe5 C64 2.044(2) .
Fe5 C61 2.046(2) .
Fe5 C60 2.050(2) .
Fe5 C68 2.050(2) .
Fe5 C65 2.053(2) .
Fe5 C62 2.055(2) .
Fe5 C66 2.061(2) .
Fe5 C63 2.064(2) .
Fe5 C59 2.064(2) .
Fe5 C67 2.065(2) .
Fe6 C74 2.043(2) .
Fe6 C71 2.047(2) .
Fe6 C78 2.047(2) .
Fe6 C70 2.052(2) .
Fe6 C72 2.053(2) .
Fe6 C75 2.055(2) .
Fe6 C77 2.057(2) .
Fe6 C76 2.062(2) .
Fe6 C69 2.064(2) .
Fe6 C73 2.067(2) .
Fe7 C98 2.049(3) .
Fe7 C106 2.054(2) .
Fe7 C97 2.054(2) .
Fe7 C105 2.055(3) .
Fe7 C99 2.064(3) .
Fe7 C100 2.065(2) .
Fe7 C104 2.065(3) .
Fe7 C101 2.065(2) .
Fe7 C103 2.069(3) .
Fe7 C102 2.070(2) .
S1 P1 1.9586(7) .
S2 P2 1.9585(8) .
S3 P3 1.9582(7) .
S4 P4 1.9538(8) .
S5 P5 1.9507(8) .
S6 P6 1.9530(8) .
S7 P7 1.9471(8) .
P1 C26 1.7915(19) .
P1 C1 1.796(2) .
P1 C31 1.815(2) .
P2 C6 1.790(2) .
P2 C11 1.797(2) .
P2 C37 1.817(2) .
P3 C21 1.793(2) .
P3 C16 1.793(2) .
P3 C43 1.817(2) .
P4 C74 1.793(2) .
P4 C49 1.802(2) .
P4 C79 1.818(2) .
P5 C54 1.794(2) .
P5 C59 1.799(2) .
P5 C85 1.817(2) .
P6 C69 1.795(2) .
P6 C64 1.796(2) .
P6 C91 1.813(2) .
P7 C97 1.792(2) .
P7 C102 1.794(2) 2
P7 C107 1.816(3) .
C1 C5 1.430(3) .
C1 C2 1.438(3) .
C2 C3 1.416(3) .
C2 H1 0.9500 .
C3 C4 1.422(4) .
C3 H2 0.9500 .
C4 C5 1.423(3) .
C4 H3 0.9500 .
C5 H4 0.9500 .
C6 C7 1.428(3) .
C6 C10 1.439(3) .
C7 C8 1.421(3) .
C7 H5 0.9500 .
C8 C9 1.418(3) .
C8 H6 0.9500 .
C9 C10 1.416(3) .
C9 H7 0.9500 .
C10 H8 0.9500 .
C11 C15 1.432(3) .
C11 C12 1.442(3) .
C12 C13 1.418(3) .
C12 H9 0.9500 .
C13 C14 1.420(4) .
C13 H10 0.9500 .
C14 C15 1.428(3) .
C14 H11 0.9500 .
C15 H12 0.9500 .
C16 C17 1.433(3) .
C16 C20 1.434(3) .
C17 C18 1.422(3) .
C17 H13 0.9500 .
C18 C19 1.415(3) .
C18 H14 0.9500 .
C19 C20 1.417(3) .
C19 H15 0.9500 .
C20 H16 0.9500 .
C21 C25 1.426(3) .
C21 C22 1.436(3) .
C22 C23 1.418(3) .
C22 H17 0.9500 .
C23 C24 1.424(4) .
C23 H18 0.9500 .
C24 C25 1.419(3) .
C24 H19 0.9500 .
C25 H20 0.9500 .
C26 C27 1.434(3) .
C26 C30 1.439(3) .
C27 C28 1.420(3) .
C27 H21 0.9500 .
C28 C29 1.423(3) .
C28 H22 0.9500 .
C29 C30 1.414(3) .
C29 H23 0.9500 .
C30 H24 0.9500 .
C31 C36 1.388(3) .
C31 C32 1.393(3) .
C32 C33 1.386(4) .
C32 H25 0.9500 .
C33 C34 1.374(4) .
C33 H26 0.9500 .
C34 C35 1.376(4) .
C34 H27 0.9500 .
C35 C36 1.385(3) .
C35 H28 0.9500 .
C36 H29 0.9500 .
C37 C42 1.392(4) .
C37 C38 1.393(3) .
C38 C39 1.388(4) .
C38 H30 0.9500 .
C39 C40 1.379(5) .
C39 H31 0.9500 .
C40 C41 1.385(4) .
C40 H32 0.9500 .
C41 C42 1.391(4) .
C41 H33 0.9500 .
C42 H34 0.9500 .
C43 C44 1.384(3) .
C43 C48 1.392(3) .
C44 C45 1.393(3) .
C44 H35 0.9500 .
C45 C46 1.381(4) .
C45 H36 0.9500 .
C46 C47 1.372(4) .
C46 H37 0.9500 .
C47 C48 1.389(4) .
C47 H38 0.9500 .
C48 H39 0.9500 .
C49 C53 1.427(3) .
C49 C50 1.435(3) .
C50 C51 1.409(4) .
C50 H40 0.9500 .
C51 C52 1.428(4) .
C51 H41 0.9500 .
C52 C53 1.420(3) .
C52 H42 0.9500 .
C53 H43 0.9500 .
C54 C55 1.432(3) .
C54 C58 1.439(3) .
C55 C56 1.426(3) .
C55 H44 0.9500 .
C56 C57 1.425(3) .
C56 H45 0.9500 .
C57 C58 1.419(3) .
C57 H46 0.9500 .
C58 H47 0.9500 .
C59 C63 1.431(3) .
C59 C60 1.432(3) .
C60 C61 1.422(3) .
C60 H48 0.9500 .
C61 C62 1.414(4) .
C61 H49 0.9500 .
C62 C63 1.425(3) .
C62 H50 0.9500 .
C63 H51 0.9500 .
C64 C65 1.433(3) .
C64 C68 1.435(3) .
C65 C66 1.419(3) .
C65 H52 0.9500 .
C66 C67 1.418(3) .
C66 H53 0.9500 .
C67 C68 1.417(3) .
C67 H54 0.9500 .
C68 H55 0.9500 .
C69 C73 1.435(3) .
C69 C70 1.436(3) .
C70 C71 1.417(4) .
C70 H56 0.9500 .
C71 C72 1.423(4) .
C71 H57 0.9500 .
C72 C73 1.429(3) .
C72 H58 0.9500 .
C73 H59 0.9500 .
C74 C75 1.432(3) .
C74 C78 1.439(3) .
C75 C76 1.420(3) .
C75 H60 0.9500 .
C76 C77 1.421(4) .
C76 H61 0.9500 .
C77 C78 1.414(4) .
C77 H62 0.9500 .
C78 H63 0.9500 .
C79 C84 1.384(3) .
C79 C80 1.388(3) .
C80 C81 1.394(4) .
C80 H64 0.9500 .
C81 C82 1.368(5) .
C81 H65 0.9500 .
C82 C83 1.378(5) .
C82 H66 0.9500 .
C83 C84 1.390(4) .
C83 H67 0.9500 .
C84 H68 0.9500 .
C85 C90 1.385(4) .
C85 C86 1.393(4) .
C86 C87 1.392(4) .
C86 H69 0.9500 .
C87 C88 1.369(6) .
C87 H70 0.9500 .
C88 C89 1.366(6) .
C88 H71 0.9500 .
C89 C90 1.388(4) .
C89 H72 0.9500 .
C90 H73 0.9500 .
C91 C96 1.383(3) .
C91 C92 1.386(3) .
C92 C93 1.389(4) .
C92 H74 0.9500 .
C93 C94 1.373(5) .
C93 H75 0.9500 .
C94 C95 1.362(6) .
C94 H76 0.9500 .
C95 C96 1.390(4) .
C95 H77 0.9500 .
C96 H78 0.9500 .
C97 C101 1.434(3) .
C97 C98 1.437(3) .
C98 C99 1.417(3) .
C98 H79 0.9500 .
C99 C100 1.425(4) .
C99 H80 0.9500 .
C100 C101 1.421(3) .
C100 H81 0.9500 .
C101 H82 0.9500 .
C102 C103 1.428(3) .
C102 C106 1.439(3) .
C102 P7 1.794(2) 3
C103 C104 1.418(3) .
C103 H83 0.9500 .
C104 C105 1.417(4) .
C104 H84 0.9500 .
C105 C106 1.418(4) .
C105 H85 0.9500 .
C106 H86 0.9500 .
C107 C112 1.378(4) .
C107 C108 1.389(4) .
C108 C109 1.398(5) .
C108 H87 0.9500 .
C109 C110 1.347(7) .
C109 H88 0.9500 .
C110 C111 1.366(7) .
C110 H89 0.9500 .
C111 C112 1.396(5) .
C111 H90 0.9500 .
C112 H91 0.9500 .
O1 C113 1.386(5) .
O1 C116 1.426(5) .
C113 C114 1.489(5) .
C113 H92 0.9900 .
C113 H93 0.9900 .
C114 C115 1.493(6) .
C114 H94 0.9900 .
C114 H95 0.9900 .
C115 C116 1.492(6) .
C115 H96 0.9900 .
C115 H97 0.9900 .
C116 H98 0.9900 .
C116 H99 0.9900 .
O2 C120 1.330(6) .
O2 C117 1.410(6) .
C117 C118 1.512(6) .
C117 H100 0.9900 .
C117 H101 0.9900 .
C118 C119 1.488(8) .
C118 H102 0.9900 .
C118 H103 0.9900 .
C119 C120 1.477(8) .
C119 H104 0.9900 .
C119 H105 0.9900 .
C120 H106 0.9900 .
C120 H107 0.9900 .
O3 C124 1.427(9) .
O3 C121 1.436(9) .
O3 H144 0.7943 .
O3 H145 1.2973 .
C121 C122 1.465(9) .
C121 H108 0.9900 .
C121 H109 0.9900 .
C121 H142 0.9772 .
C121 H143 1.2618 .
C122 C123 1.539(10) .
C122 H110 0.9900 .
C122 H111 0.9900 .
C122 H140 1.5621 .
C123 C124 1.514(9) .
C123 H112 0.9900 .
C123 H113 0.9900 .
C123 H147 0.8903 .
C124 H114 0.9900 .
C124 H115 0.9900 .
C124 H145 0.6065 .
O4 C125 1.4303 .
O4 C128 1.4304 .
C125 C126 1.5250 .
C125 C128 1.58(4) 11_556
C125 C127 1.98(3) 11_556
C125 H116 1.0900 .
C125 H117 1.0900 .
C126 C128 1.32(3) 11_556
C126 C127 1.5226 .
C126 H118 1.0899 .
C126 H119 1.0899 .
C127 C128 1.5250 .
C127 C125 1.98(3) 12_556
C127 H120 1.0899 .
C127 H121 1.0901 .
C128 C126 1.32(3) 12_556
C128 C125 1.58(4) 12_556
C128 H122 1.0900 .
C128 H123 1.0901 .
O5 C132 1.4304 .
O5 C129 1.4304 .
O5 H155 1.0919 .
C129 C130 1.5249 .
C129 H124 1.0900 .
C129 H125 1.0899 .
C129 H151 1.2515 .
C129 H153 1.5400 .
C130 C131 1.5226 .
C130 H126 1.0900 .
C130 H127 1.0900 .
C130 H148 0.7749 .
C131 C132 1.5251 .
C131 H128 1.0898 .
C131 H129 1.0901 .
C131 H148 1.1639 .
C132 H130 1.0900 .
C132 H131 1.0900 .
C132 H155 1.2873 .
O6 O6 1.22(3) 2
O6 O6 1.22(3) 3
O6 C133 1.22(4) 2
O6 C136 1.28(4) 3
O6 C133 1.4303 .
O6 C136 1.4305 .
C133 C136 0.39(6) 3
C133 O6 1.22(4) 3
C133 C134 1.5250 .
C133 C135 1.65(4) 3
C133 C136 1.96(3) 2
C133 C135 1.97(4) 2
C133 H132 1.0899 .
C133 H133 1.0900 .
C134 C135 0.75(6) 2
C134 C135 0.77(6) 3
C134 C135 0.88(5) 10
C134 C134 1.20(7) 12
C134 C134 1.20(8) 11
C134 C134 1.35(11) 3
C134 C134 1.35(9) 2
C134 C135 1.5226 .
C134 C135 1.58(3) 12
C134 C135 1.59(4) 11
C134 C136 1.59(2) 3
C134 H134 1.0901 .
C134 H135 1.0900 .
C135 C134 0.75(6) 3
C135 C134 0.77(6) 2
C135 C134 0.88(4) 10
C135 C135 1.13(7) 12
C135 C135 1.13(7) 11
C135 C135 1.28(9) 3
C135 C135 1.28(11) 2
C135 C136 1.5249 .
C135 C134 1.58(3) 11
C135 C134 1.59(4) 12
C135 C133 1.65(2) 2
C135 H136 1.0901 .
C135 H137 1.0900 .
C136 C133 0.39(6) 2
C136 O6 1.28(4) 2
C136 C134 1.59(4) 2
C136 C134 1.93(4) 3
C136 C133 1.96(3) 3
C136 H138 1.0901 .
C136 H139 1.0901 .
O7 C137 1.4303 .
O7 C140 1.4305 .
C137 C138 1.5250 .
C137 H140 1.0900 .
C137 H141 1.0900 .
C138 C139 1.5225 .
C138 H142 1.0899 .
C138 H143 1.0900 .
C139 C140 1.5251 .
C139 H144 1.0900 .
C139 H145 1.0900 .
C140 H146 1.0899 .
C140 H147 1.0900 .
O8 C144 1.4304 .
O8 C141 1.4304 .
O8 H131 1.2424 .
C141 C142 1.5250 .
C141 H127 1.0252 .
C141 H148 1.0901 .
C141 H149 1.0901 .
C142 C143 1.5227 .
C142 H124 0.8182 .
C142 H150 1.0900 .
C142 H151 1.0899 .
C143 C144 1.5250 .
C143 H124 1.0642 .
C143 H152 1.0901 .
C143 H153 1.0899 .
C144 H131 1.4529 .
C144 H154 1.0901 .
C144 H155 1.0901 .

loop_
_geom_torsion_atom_site_label_1
_geom_torsion_atom_site_label_2
_geom_torsion_atom_site_label_3
_geom_torsion_atom_site_label_4
_geom_torsion
_geom_torsion_site_symmetry_1
_geom_torsion_site_symmetry_4
C26 P1 C1 C5 55.0(2) . .
C31 P1 C1 C5 167.63(18) . .
S1 P1 C1 C5 -70.67(19) . .
C26 P1 C1 C2 -143.20(18) . .
C31 P1 C1 C2 -30.5(2) . .
S1 P1 C1 C2 91.18(18) . .
C26 P1 C1 Fe1 -46.61(19) . .
C31 P1 C1 Fe1 66.06(18) . .
S1 P1 C1 Fe1 -172.24(14) . .
C10 Fe1 C1 C5 141.2(3) . .
C3 Fe1 C1 C5 81.07(14) . .
C6 Fe1 C1 C5 -42.7(3) . .
C2 Fe1 C1 C5 118.46(18) . .
C4 Fe1 C1 C5 37.32(13) . .
C9 Fe1 C1 C5 -174.26(13) . .
C7 Fe1 C1 C5 -86.46(14) . .
C8 Fe1 C1 C5 -130.48(12) . .
C10 Fe1 C1 C2 22.8(3) . .
C3 Fe1 C1 C2 -37.38(14) . .
C6 Fe1 C1 C2 -161.2(2) . .
C4 Fe1 C1 C2 -81.13(14) . .
C9 Fe1 C1 C2 67.28(16) . .
C5 Fe1 C1 C2 -118.46(17) . .
C7 Fe1 C1 C2 155.09(13) . .
C8 Fe1 C1 C2 111.06(14) . .
C10 Fe1 C1 P1 -95.2(3) . .
C3 Fe1 C1 P1 -155.4(2) . .
C6 Fe1 C1 P1 80.9(3) . .
C2 Fe1 C1 P1 -118.0(2) . .
C4 Fe1 C1 P1 160.9(2) . .
C9 Fe1 C1 P1 -50.7(2) . .
C5 Fe1 C1 P1 123.6(2) . .
C7 Fe1 C1 P1 37.1(2) . .
C8 Fe1 C1 P1 -6.9(2) . .
C5 C1 C2 C3 -0.1(3) . .
P1 C1 C2 C3 -165.07(17) . .
Fe1 C1 C2 C3 59.33(17) . .
C5 C1 C2 Fe1 -59.45(14) . .
P1 C1 C2 Fe1 135.60(16) . .
C10 Fe1 C2 C3 69.35(18) . .
C6 Fe1 C2 C3 41.6(3) . .
C4 Fe1 C2 C3 -37.71(15) . .
C9 Fe1 C2 C3 110.04(16) . .
C5 Fe1 C2 C3 -81.40(16) . .
C7 Fe1 C2 C3 177.8(2) . .
C1 Fe1 C2 C3 -119.3(2) . .
C8 Fe1 C2 C3 150.34(15) . .
C10 Fe1 C2 C1 -171.30(12) . .
C3 Fe1 C2 C1 119.3(2) . .
C6 Fe1 C2 C1 160.9(2) . .
C4 Fe1 C2 C1 81.64(14) . .
C9 Fe1 C2 C1 -130.61(13) . .
C5 Fe1 C2 C1 37.94(12) . .
C7 Fe1 C2 C1 -62.9(3) . .
C8 Fe1 C2 C1 -90.32(14) . .
C1 C2 C3 C4 0.2(3) . .
Fe1 C2 C3 C4 59.95(17) . .
C1 C2 C3 Fe1 -59.74(15) . .
C10 Fe1 C3 C2 -124.97(15) . .
C6 Fe1 C3 C2 -163.42(13) . .
C4 Fe1 C3 C2 119.2(2) . .
C9 Fe1 C3 C2 -84.69(16) . .
C5 Fe1 C3 C2 81.48(15) . .
C7 Fe1 C3 C2 -177.2(3) . .
C1 Fe1 C3 C2 37.76(14) . .
C8 Fe1 C3 C2 -60.8(2) . .
C10 Fe1 C3 C4 115.87(15) . .
C6 Fe1 C3 C4 77.42(16) . .
C2 Fe1 C3 C4 -119.2(2) . .
C9 Fe1 C3 C4 156.15(14) . .
C5 Fe1 C3 C4 -37.68(14) . .
C7 Fe1 C3 C4 63.6(4) . .
C1 Fe1 C3 C4 -81.39(15) . .
C8 Fe1 C3 C4 -180(9) . .
C2 C3 C4 C5 -0.2(3) . .
Fe1 C3 C4 C5 59.74(16) . .
C2 C3 C4 Fe1 -59.96(17) . .
C10 Fe1 C4 C3 -77.28(16) . .
C6 Fe1 C4 C3 -120.57(14) . .
C2 Fe1 C4 C3 37.55(14) . .
C9 Fe1 C4 C3 -45.2(2) . .
C5 Fe1 C4 C3 119.0(2) . .
C7 Fe1 C4 C3 -159.23(14) . .
C1 Fe1 C4 C3 81.62(15) . .
C8 Fe1 C4 C3 180(100) . .
C10 Fe1 C4 C5 163.74(13) . .
C3 Fe1 C4 C5 -119.0(2) . .
C6 Fe1 C4 C5 120.44(14) . .
C2 Fe1 C4 C5 -81.44(14) . .
C9 Fe1 C4 C5 -164.14(16) . .
C7 Fe1 C4 C5 81.79(16) . .
C1 Fe1 C4 C5 -37.37(13) . .
C8 Fe1 C4 C5 60.9(5) . .
C3 C4 C5 C1 0.1(3) . .
Fe1 C4 C5 C1 59.48(15) . .
C3 C4 C5 Fe1 -59.33(17) . .
C2 C1 C5 C4 0.0(2) . .
P1 C1 C5 C4 164.28(16) . .
Fe1 C1 C5 C4 -59.19(15) . .
C2 C1 C5 Fe1 59.17(15) . .
P1 C1 C5 Fe1 -136.53(16) . .
C10 Fe1 C5 C4 -33.3(3) . .
C3 Fe1 C5 C4 37.79(15) . .
C6 Fe1 C5 C4 -77.46(16) . .
C2 Fe1 C5 C4 81.43(15) . .
C9 Fe1 C5 C4 140.5(4) . .
C7 Fe1 C5 C4 -123.01(14) . .
C1 Fe1 C5 C4 119.66(19) . .
C8 Fe1 C5 C4 -166.37(14) . .
C10 Fe1 C5 C1 -152.93(18) . .
C3 Fe1 C5 C1 -81.87(13) . .
C6 Fe1 C5 C1 162.88(11) . .
C2 Fe1 C5 C1 -38.23(12) . .
C4 Fe1 C5 C1 -119.66(19) . .
C9 Fe1 C5 C1 20.9(5) . .
C7 Fe1 C5 C1 117.33(12) . .
C8 Fe1 C5 C1 73.97(15) . .
C11 P2 C6 C7 26.2(2) . .
C37 P2 C6 C7 -86.2(2) . .
S2 P2 C6 C7 151.32(17) . .
C11 P2 C6 C10 -163.01(19) . .
C37 P2 C6 C10 84.5(2) . .
S2 P2 C6 C10 -37.9(2) . .
C11 P2 C6 Fe1 -71.64(16) . .
C37 P2 C6 Fe1 175.90(13) . .
S2 P2 C6 Fe1 53.46(15) . .
C10 Fe1 C6 C7 118.43(18) . .
C3 Fe1 C6 C7 -173.57(13) . .
C2 Fe1 C6 C7 155.9(2) . .
C4 Fe1 C6 C7 -132.16(12) . .
C9 Fe1 C6 C7 80.62(13) . .
C5 Fe1 C6 C7 -90.87(13) . .
C1 Fe1 C6 C7 -59.6(3) . .
C8 Fe1 C6 C7 37.30(12) . .
C3 Fe1 C6 C10 68.00(16) . .
C2 Fe1 C6 C10 37.5(3) . .
C4 Fe1 C6 C10 109.40(14) . .
C9 Fe1 C6 C10 -37.81(14) . .
C5 Fe1 C6 C10 150.70(13) . .
C7 Fe1 C6 C10 -118.43(18) . .
C1 Fe1 C6 C10 -178.0(2) . .
C8 Fe1 C6 C10 -81.14(14) . .
C10 Fe1 C6 P2 -117.1(2) . .
C3 Fe1 C6 P2 -49.13(18) . .
C2 Fe1 C6 P2 -79.7(3) . .
C4 Fe1 C6 P2 -7.72(17) . .
C9 Fe1 C6 P2 -154.94(17) . .
C5 Fe1 C6 P2 33.57(18) . .
C7 Fe1 C6 P2 124.4(2) . .
C1 Fe1 C6 P2 64.9(3) . .
C8 Fe1 C6 P2 161.74(17) . .
C10 C6 C7 C8 -0.4(2) . .
P2 C6 C7 C8 171.58(16) . .
Fe1 C6 C7 C8 -59.81(14) . .
C10 C6 C7 Fe1 59.43(15) . .
P2 C6 C7 Fe1 -128.61(18) . .
C10 Fe1 C7 C8 80.79(13) . .
C3 Fe1 C7 C8 137.3(3) . .
C6 Fe1 C7 C8 119.28(17) . .
C2 Fe1 C7 C8 -38.0(3) . .
C4 Fe1 C7 C8 -173.74(13) . .
C9 Fe1 C7 C8 37.12(12) . .
C5 Fe1 C7 C8 -129.00(12) . .
C1 Fe1 C7 C8 -83.72(14) . .
C10 Fe1 C7 C6 -38.49(12) . .
C3 Fe1 C7 C6 18.1(4) . .
C2 Fe1 C7 C6 -157.2(2) . .
C4 Fe1 C7 C6 66.98(15) . .
C9 Fe1 C7 C6 -82.16(13) . .
C5 Fe1 C7 C6 111.72(12) . .
C1 Fe1 C7 C6 157.00(12) . .
C8 Fe1 C7 C6 -119.28(17) . .
C6 C7 C8 C9 0.3(2) . .
Fe1 C7 C8 C9 -58.66(15) . .
C6 C7 C8 Fe1 58.97(14) . .
C10 Fe1 C8 C9 37.48(13) . .
C3 Fe1 C8 C9 -35.0(2) . .
C6 Fe1 C8 C9 82.07(13) . .
C2 Fe1 C8 C9 -76.13(15) . .
C4 Fe1 C8 C9 145.2(4) . .
C5 Fe1 C8 C9 -163.88(13) . .
C7 Fe1 C8 C9 119.82(18) . .
C1 Fe1 C8 C9 -121.27(13) . .
C10 Fe1 C8 C7 -82.34(13) . .
C3 Fe1 C8 C7 -154.85(18) . .
C6 Fe1 C8 C7 -37.75(11) . .
C2 Fe1 C8 C7 164.06(12) . .
C4 Fe1 C8 C7 25.4(5) . .
C9 Fe1 C8 C7 -119.82(18) . .
C5 Fe1 C8 C7 76.30(15) . .
C1 Fe1 C8 C7 118.91(12) . .
C7 C8 C9 C10 -0.1(3) . .
Fe1 C8 C9 C10 -58.97(17) . .
C7 C8 C9 Fe1 58.84(15) . .
C3 Fe1 C9 C10 -78.32(16) . .
C6 Fe1 C9 C10 38.52(13) . .
C2 Fe1 C9 C10 -120.15(14) . .
C4 Fe1 C9 C10 -48.0(2) . .
C5 Fe1 C9 C10 -175.6(4) . .
C7 Fe1 C9 C10 82.42(14) . .
C1 Fe1 C9 C10 -158.69(13) . .
C8 Fe1 C9 C10 119.54(19) . .
C10 Fe1 C9 C8 -119.54(19) . .
C3 Fe1 C9 C8 162.13(13) . .
C6 Fe1 C9 C8 -81.02(13) . .
C2 Fe1 C9 C8 120.31(13) . .
C4 Fe1 C9 C8 -167.53(17) . .
C5 Fe1 C9 C8 64.9(4) . .
C7 Fe1 C9 C8 -37.12(12) . .
C1 Fe1 C9 C8 81.76(15) . .
C8 C9 C10 C6 -0.1(3) . .
Fe1 C9 C10 C6 -60.07(16) . .
C8 C9 C10 Fe1 59.96(16) . .
C7 C6 C10 C9 0.3(3) . .
P2 C6 C10 C9 -172.12(17) . .
Fe1 C6 C10 C9 60.55(16) . .
C7 C6 C10 Fe1 -60.26(14) . .
P2 C6 C10 Fe1 127.32(17) . .
C3 Fe1 C10 C9 114.55(15) . .
C6 Fe1 C10 C9 -118.45(19) . .
C2 Fe1 C10 C9 76.45(16) . .
C4 Fe1 C10 C9 154.74(14) . .
C5 Fe1 C10 C9 177.86(18) . .
C7 Fe1 C10 C9 -80.51(14) . .
C1 Fe1 C10 C9 59.3(3) . .
C8 Fe1 C10 C9 -37.19(14) . .
C3 Fe1 C10 C6 -127.00(14) . .
C2 Fe1 C10 C6 -165.10(12) . .
C4 Fe1 C10 C6 -86.80(15) . .
C9 Fe1 C10 C6 118.45(19) . .
C5 Fe1 C10 C6 -63.7(2) . .
C7 Fe1 C10 C6 37.95(12) . .
C1 Fe1 C10 C6 177.8(2) . .
C8 Fe1 C10 C6 81.26(13) . .
C6 P2 C11 C15 58.6(2) . .
C37 P2 C11 C15 171.00(17) . .
S2 P2 C11 C15 -66.65(18) . .
C6 P2 C11 C12 -143.22(18) . .
C37 P2 C11 C12 -30.8(2) . .
S2 P2 C11 C12 91.53(19) . .
C6 P2 C11 Fe2 -43.3(2) . .
C37 P2 C11 Fe2 69.1(2) . .
S2 P2 C11 Fe2 -168.56(16) . .
C20 Fe2 C11 C15 137.5(3) . .
C13 Fe2 C11 C15 81.31(15) . .
C16 Fe2 C11 C15 -43.9(3) . .
C14 Fe2 C11 C15 37.54(14) . .
C12 Fe2 C11 C15 118.85(18) . .
C19 Fe2 C11 C15 -176.03(13) . .
C17 Fe2 C11 C15 -87.95(14) . .
C18 Fe2 C11 C15 -132.39(13) . .
C20 Fe2 C11 C12 18.7(3) . .
C13 Fe2 C11 C12 -37.54(15) . .
C16 Fe2 C11 C12 -162.76(19) . .
C14 Fe2 C11 C12 -81.30(15) . .
C19 Fe2 C11 C12 65.12(17) . .
C17 Fe2 C11 C12 153.20(13) . .
C15 Fe2 C11 C12 -118.85(18) . .
C18 Fe2 C11 C12 108.76(14) . .
C20 Fe2 C11 P2 -101.0(3) . .
C13 Fe2 C11 P2 -157.2(2) . .
C16 Fe2 C11 P2 77.6(3) . .
C14 Fe2 C11 P2 159.0(2) . .
C12 Fe2 C11 P2 -119.7(3) . .
C19 Fe2 C11 P2 -54.6(2) . .
C17 Fe2 C11 P2 33.5(2) . .
C15 Fe2 C11 P2 121.5(2) . .
C18 Fe2 C11 P2 -10.9(2) . .
C15 C11 C12 C13 0.4(2) . .
P2 C11 C12 C13 -161.13(17) . .
Fe2 C11 C12 C13 59.39(16) . .
C15 C11 C12 Fe2 -59.02(14) . .
P2 C11 C12 Fe2 139.47(16) . .
C20 Fe2 C12 C13 67.43(19) . .
C16 Fe2 C12 C13 40.5(3) . .
C14 Fe2 C12 C13 -37.60(16) . .
C19 Fe2 C12 C13 107.83(17) . .
C17 Fe2 C12 C13 176.8(2) . .
C15 Fe2 C12 C13 -81.47(17) . .
C18 Fe2 C12 C13 148.50(16) . .
C11 Fe2 C12 C13 -119.2(2) . .
C20 Fe2 C12 C11 -173.38(12) . .
C13 Fe2 C12 C11 119.2(2) . .
C16 Fe2 C12 C11 159.7(2) . .
C14 Fe2 C12 C11 81.59(14) . .
C19 Fe2 C12 C11 -132.98(13) . .
C17 Fe2 C12 C11 -64.0(3) . .
C15 Fe2 C12 C11 37.73(13) . .
C18 Fe2 C12 C11 -92.31(15) . .
C11 C12 C13 C14 -0.3(3) . .
Fe2 C12 C13 C14 59.64(17) . .
C11 C12 C13 Fe2 -59.96(15) . .
C20 Fe2 C13 C12 -127.14(15) . .
C16 Fe2 C13 C12 -164.82(14) . .
C14 Fe2 C13 C12 119.4(2) . .
C19 Fe2 C13 C12 -86.52(16) . .
C17 Fe2 C13 C12 -175.3(3) . .
C15 Fe2 C13 C12 81.59(16) . .
C18 Fe2 C13 C12 -61.7(2) . .
C11 Fe2 C13 C12 37.89(14) . .
C20 Fe2 C13 C14 113.51(14) . .
C16 Fe2 C13 C14 75.82(16) . .
C12 Fe2 C13 C14 -119.4(2) . .
C19 Fe2 C13 C14 154.13(14) . .
C17 Fe2 C13 C14 65.3(4) . .
C15 Fe2 C13 C14 -37.77(14) . .
C18 Fe2 C13 C14 178.99(16) . .
C11 Fe2 C13 C14 -81.46(15) . .
C12 C13 C14 C15 0.1(3) . .
Fe2 C13 C14 C15 59.86(16) . .
C12 C13 C14 Fe2 -59.73(17) . .
C20 Fe2 C14 C13 -79.20(15) . .
C16 Fe2 C14 C13 -122.37(14) . .
C12 Fe2 C14 C13 37.53(14) . .
C19 Fe2 C14 C13 -46.9(2) . .
C17 Fe2 C14 C13 -160.39(13) . .
C15 Fe2 C14 C13 119.1(2) . .
C18 Fe2 C14 C13 -176.8(5) . .
C11 Fe2 C14 C13 81.66(15) . .
C20 Fe2 C14 C15 161.72(13) . .
C13 Fe2 C14 C15 -119.1(2) . .
C16 Fe2 C14 C15 118.55(13) . .
C12 Fe2 C14 C15 -81.56(14) . .
C19 Fe2 C14 C15 -165.95(15) . .
C17 Fe2 C14 C15 80.53(16) . .
C18 Fe2 C14 C15 64.1(6) . .
C11 Fe2 C14 C15 -37.42(13) . .
C13 C14 C15 C11 0.1(3) . .
Fe2 C14 C15 C11 59.56(15) . .
C13 C14 C15 Fe2 -59.45(17) . .
C12 C11 C15 C14 -0.3(2) . .
P2 C11 C15 C14 161.06(16) . .
Fe2 C11 C15 C14 -58.95(15) . .
C12 C11 C15 Fe2 58.66(14) . .
P2 C11 C15 Fe2 -139.99(16) . .
C20 Fe2 C15 C14 -35.7(2) . .
C13 Fe2 C15 C14 37.72(15) . .
C16 Fe2 C15 C14 -79.10(16) . .
C12 Fe2 C15 C14 81.43(15) . .
C19 Fe2 C15 C14 135.8(5) . .
C17 Fe2 C15 C14 -124.88(14) . .
C18 Fe2 C15 C14 -168.04(14) . .
C11 Fe2 C15 C14 119.52(19) . .
C20 Fe2 C15 C11 -155.25(17) . .
C13 Fe2 C15 C11 -81.80(14) . .
C16 Fe2 C15 C11 161.38(11) . .
C14 Fe2 C15 C11 -119.52(19) . .
C12 Fe2 C15 C11 -38.09(12) . .
C19 Fe2 C15 C11 16.3(5) . .
C17 Fe2 C15 C11 115.60(12) . .
C18 Fe2 C15 C11 72.44(16) . .
C21 P3 C16 C17 24.4(2) . .
C43 P3 C16 C17 -86.54(19) . .
S3 P3 C16 C17 149.42(16) . .
C21 P3 C16 C20 -165.22(18) . .
C43 P3 C16 C20 83.82(19) . .
S3 P3 C16 C20 -40.2(2) . .
C21 P3 C16 Fe2 -73.05(16) . .
C43 P3 C16 Fe2 175.99(13) . .
S3 P3 C16 Fe2 51.95(15) . .
C20 Fe2 C16 C17 118.36(17) . .
C13 Fe2 C16 C17 -175.53(14) . .
C14 Fe2 C16 C17 -134.43(13) . .
C12 Fe2 C16 C17 154.2(3) . .
C19 Fe2 C16 C17 80.58(13) . .
C15 Fe2 C16 C17 -92.63(13) . .
C18 Fe2 C16 C17 37.31(12) . .
C11 Fe2 C16 C17 -61.0(2) . .
C13 Fe2 C16 C20 66.11(17) . .
C14 Fe2 C16 C20 107.21(14) . .
C12 Fe2 C16 C20 35.8(3) . .
C19 Fe2 C16 C20 -37.78(14) . .
C17 Fe2 C16 C20 -118.36(17) . .
C15 Fe2 C16 C20 149.01(13) . .
C18 Fe2 C16 C20 -81.05(14) . .
C11 Fe2 C16 C20 -179.34(19) . .
C20 Fe2 C16 P3 -117.8(2) . .
C13 Fe2 C16 P3 -51.71(19) . .
C14 Fe2 C16 P3 -10.61(17) . .
C12 Fe2 C16 P3 -82.0(3) . .
C19 Fe2 C16 P3 -155.60(17) . .
C17 Fe2 C16 P3 123.8(2) . .
C15 Fe2 C16 P3 31.20(18) . .
C18 Fe2 C16 P3 161.13(17) . .
C11 Fe2 C16 P3 62.8(3) . .
C20 C16 C17 C18 -0.3(2) . .
P3 C16 C17 C18 171.35(15) . .
Fe2 C16 C17 C18 -59.74(14) . .
C20 C16 C17 Fe2 59.42(14) . .
P3 C16 C17 Fe2 -128.91(17) . .
C20 Fe2 C17 C18 80.94(13) . .
C13 Fe2 C17 C18 132.8(4) . .
C16 Fe2 C17 C18 119.33(17) . .
C14 Fe2 C17 C18 -175.88(13) . .
C12 Fe2 C17 C18 -39.8(3) . .
C19 Fe2 C17 C18 37.19(13) . .
C15 Fe2 C17 C18 -131.01(13) . .
C11 Fe2 C17 C18 -85.54(14) . .
C20 Fe2 C17 C16 -38.39(12) . .
C13 Fe2 C17 C16 13.5(4) . .
C14 Fe2 C17 C16 64.79(16) . .
C12 Fe2 C17 C16 -159.1(2) . .
C19 Fe2 C17 C16 -82.14(13) . .
C15 Fe2 C17 C16 109.67(12) . .
C18 Fe2 C17 C16 -119.33(17) . .
C11 Fe2 C17 C16 155.13(12) . .
C16 C17 C18 C19 0.3(2) . .
Fe2 C17 C18 C19 -58.73(15) . .
C16 C17 C18 Fe2 59.01(13) . .
C20 Fe2 C18 C19 37.44(13) . .
C13 Fe2 C18 C19 -37.0(2) . .
C16 Fe2 C18 C19 81.82(13) . .
C14 Fe2 C18 C19 139.0(5) . .
C12 Fe2 C18 C19 -77.99(15) . .
C17 Fe2 C18 C19 119.63(17) . .
C15 Fe2 C18 C19 -165.67(13) . .
C11 Fe2 C18 C19 -123.34(13) . .
C20 Fe2 C18 C17 -82.19(13) . .
C13 Fe2 C18 C17 -156.63(17) . .
C16 Fe2 C18 C17 -37.81(11) . .
C14 Fe2 C18 C17 19.4(6) . .
C12 Fe2 C18 C17 162.37(12) . .
C19 Fe2 C18 C17 -119.63(17) . .
C15 Fe2 C18 C17 74.70(16) . .
C11 Fe2 C18 C17 117.02(12) . .
C17 C18 C19 C20 -0.1(3) . .
Fe2 C18 C19 C20 -59.02(16) . .
C17 C18 C19 Fe2 58.89(14) . .
C20 Fe2 C19 C18 -119.70(19) . .
C13 Fe2 C19 C18 160.26(13) . .
C16 Fe2 C19 C18 -81.40(13) . .
C14 Fe2 C19 C18 -168.74(16) . .
C12 Fe2 C19 C18 118.14(13) . .
C17 Fe2 C19 C18 -37.31(12) . .
C15 Fe2 C19 C18 66.7(5) . .
C11 Fe2 C19 C18 80.23(15) . .
C13 Fe2 C19 C20 -80.04(15) . .
C16 Fe2 C19 C20 38.30(13) . .
C14 Fe2 C19 C20 -49.0(2) . .
C12 Fe2 C19 C20 -122.16(14) . .
C17 Fe2 C19 C20 82.39(14) . .
C15 Fe2 C19 C20 -173.6(4) . .
C18 Fe2 C19 C20 119.70(19) . .
C11 Fe2 C19 C20 -160.08(13) . .
C18 C19 C20 C16 -0.1(3) . .
Fe2 C19 C20 C16 -60.00(15) . .
C18 C19 C20 Fe2 59.93(16) . .
C17 C16 C20 C19 0.2(2) . .
P3 C16 C20 C19 -171.82(16) . .
Fe2 C16 C20 C19 60.30(16) . .
C17 C16 C20 Fe2 -60.06(14) . .
P3 C16 C20 Fe2 127.88(16) . .
C13 Fe2 C20 C19 112.42(15) . .
C16 Fe2 C20 C19 -118.66(19) . .
C14 Fe2 C20 C19 153.01(15) . .
C12 Fe2 C20 C19 74.79(17) . .
C17 Fe2 C20 C19 -80.52(14) . .
C15 Fe2 C20 C19 177.52(17) . .
C18 Fe2 C20 C19 -37.09(14) . .
C11 Fe2 C20 C19 60.5(3) . .
C13 Fe2 C20 C16 -128.92(14) . .
C14 Fe2 C20 C16 -88.33(15) . .
C12 Fe2 C20 C16 -166.55(12) . .
C19 Fe2 C20 C16 118.66(19) . .
C17 Fe2 C20 C16 38.14(12) . .
C15 Fe2 C20 C16 -63.8(2) . .
C18 Fe2 C20 C16 81.57(13) . .
C11 Fe2 C20 C16 179(17) . .
C16 P3 C21 C25 56.5(2) . .
C43 P3 C21 C25 168.15(17) . .
S3 P3 C21 C25 -69.61(18) . .
C16 P3 C21 C22 -143.82(18) . .
C43 P3 C21 C22 -32.2(2) . .
S3 P3 C21 C22 90.07(19) . .
C16 P3 C21 Fe3 -44.5(2) . .
C43 P3 C21 Fe3 67.16(19) . .
S3 P3 C21 Fe3 -170.59(14) . .
C23 Fe3 C21 C25 81.13(14) . .
C30 Fe3 C21 C25 140.8(2) . .
C26 Fe3 C21 C25 -40.8(3) . .
C22 Fe3 C21 C25 118.88(18) . .
C24 Fe3 C21 C25 37.14(13) . .
C27 Fe3 C21 C25 -85.70(14) . .
C29 Fe3 C21 C25 -173.94(13) . .
C28 Fe3 C21 C25 -129.92(12) . .
C23 Fe3 C21 C22 -37.74(14) . .
C30 Fe3 C21 C22 22.0(3) . .
C26 Fe3 C21 C22 -159.7(2) . .
C24 Fe3 C21 C22 -81.74(15) . .
C27 Fe3 C21 C22 155.43(13) . .
C29 Fe3 C21 C22 67.18(16) . .
C25 Fe3 C21 C22 -118.88(18) . .
C28 Fe3 C21 C22 111.21(14) . .
C23 Fe3 C21 P3 -157.8(2) . .
C30 Fe3 C21 P3 -98.1(3) . .
C26 Fe3 C21 P3 80.2(3) . .
C22 Fe3 C21 P3 -120.1(2) . .
C24 Fe3 C21 P3 158.2(2) . .
C27 Fe3 C21 P3 35.4(2) . .
C29 Fe3 C21 P3 -52.9(2) . .
C25 Fe3 C21 P3 121.1(2) . .
C28 Fe3 C21 P3 -8.9(2) . .
C25 C21 C22 C23 -0.3(2) . .
P3 C21 C22 C23 -162.91(16) . .
Fe3 C21 C22 C23 59.26(16) . .
C25 C21 C22 Fe3 -59.52(14) . .
P3 C21 C22 Fe3 137.83(16) . .
C30 Fe3 C22 C23 69.43(17) . .
C26 Fe3 C22 C23 40.8(3) . .
C24 Fe3 C22 C23 -37.87(15) . .
C27 Fe3 C22 C23 179(9) . .
C29 Fe3 C22 C23 110.17(16) . .
C21 Fe3 C22 C23 -119.0(2) . .
C25 Fe3 C22 C23 -81.35(16) . .
C28 Fe3 C22 C23 150.68(15) . .
C23 Fe3 C22 C21 119.0(2) . .
C30 Fe3 C22 C21 -171.59(12) . .
C26 Fe3 C22 C21 159.8(2) . .
C24 Fe3 C22 C21 81.10(14) . .
C27 Fe3 C22 C21 -62.4(3) . .
C29 Fe3 C22 C21 -130.86(13) . .
C25 Fe3 C22 C21 37.62(12) . .
C28 Fe3 C22 C21 -90.35(14) . .
C21 C22 C23 C24 0.2(3) . .
Fe3 C22 C23 C24 60.19(16) . .
C21 C22 C23 Fe3 -59.95(15) . .
C30 Fe3 C23 C22 -124.84(14) . .
C26 Fe3 C23 C22 -163.57(13) . .
C24 Fe3 C23 C22 119.0(2) . .
C27 Fe3 C23 C22 -178(9) . .
C29 Fe3 C23 C22 -84.80(16) . .
C21 Fe3 C23 C22 37.94(13) . .
C25 Fe3 C23 C22 81.49(15) . .
C28 Fe3 C23 C22 -61.0(2) . .
C30 Fe3 C23 C24 116.15(14) . .
C26 Fe3 C23 C24 77.42(16) . .
C22 Fe3 C23 C24 -119.0(2) . .
C27 Fe3 C23 C24 62.7(3) . .
C29 Fe3 C23 C24 156.19(13) . .
C21 Fe3 C23 C24 -81.07(14) . .
C25 Fe3 C23 C24 -37.52(13) . .
C28 Fe3 C23 C24 180(9) . .
C22 C23 C24 C25 -0.1(3) . .
Fe3 C23 C24 C25 60.03(15) . .
C22 C23 C24 Fe3 -60.15(16) . .
C23 Fe3 C24 C25 -119.01(19) . .
C30 Fe3 C24 C25 164.01(12) . .
C26 Fe3 C24 C25 120.82(13) . .
C22 Fe3 C24 C25 -81.28(14) . .
C27 Fe3 C24 C25 81.84(15) . .
C29 Fe3 C24 C25 -164.57(16) . .
C21 Fe3 C24 C25 -37.19(12) . .
C28 Fe3 C24 C25 61.0(5) . .
C30 Fe3 C24 C23 -76.98(15) . .
C26 Fe3 C24 C23 -120.17(14) . .
C22 Fe3 C24 C23 37.74(14) . .
C27 Fe3 C24 C23 -159.15(13) . .
C29 Fe3 C24 C23 -45.6(2) . .
C21 Fe3 C24 C23 81.82(14) . .
C25 Fe3 C24 C23 119.01(19) . .
C28 Fe3 C24 C23 180(100) . .
C23 C24 C25 C21 0.0(2) . .
Fe3 C24 C25 C21 59.06(14) . .
C23 C24 C25 Fe3 -59.10(16) . .
C22 C21 C25 C24 0.2(2) . .
P3 C21 C25 C24 162.86(15) . .
Fe3 C21 C25 C24 -58.72(15) . .
C22 C21 C25 Fe3 58.90(14) . .
P3 C21 C25 Fe3 -138.43(16) . .
C23 Fe3 C25 C24 37.95(14) . .
C30 Fe3 C25 C24 -32.7(2) . .
C26 Fe3 C25 C24 -76.58(15) . .
C22 Fe3 C25 C24 81.83(15) . .
C27 Fe3 C25 C24 -122.39(14) . .
C29 Fe3 C25 C24 142.0(4) . .
C21 Fe3 C25 C24 119.89(18) . .
C28 Fe3 C25 C24 -165.60(13) . .
C23 Fe3 C25 C21 -81.94(13) . .
C30 Fe3 C25 C21 -152.57(17) . .
C26 Fe3 C25 C21 163.53(11) . .
C22 Fe3 C25 C21 -38.06(12) . .
C24 Fe3 C25 C21 -119.89(18) . .
C27 Fe3 C25 C21 117.72(12) . .
C29 Fe3 C25 C21 22.1(5) . .
C28 Fe3 C25 C21 74.51(15) . .
C1 P1 C26 C27 24.8(2) . .
C31 P1 C26 C27 -86.89(19) . .
S1 P1 C26 C27 151.69(16) . .
C1 P1 C26 C30 -159.51(17) . .
C31 P1 C26 C30 88.77(18) . .
S1 P1 C26 C30 -32.64(19) . .
C1 P1 C26 Fe3 -70.40(15) . .
C31 P1 C26 Fe3 177.89(12) . .
S1 P1 C26 Fe3 56.47(14) . .
C23 Fe3 C26 C27 -173.02(13) . .
C30 Fe3 C26 C27 118.31(16) . .
C22 Fe3 C26 C27 157.0(2) . .
C24 Fe3 C26 C27 -131.55(12) . .
C29 Fe3 C26 C27 80.70(12) . .
C21 Fe3 C26 C27 -60.8(2) . .
C25 Fe3 C26 C27 -90.73(13) . .
C28 Fe3 C26 C27 37.28(11) . .
C23 Fe3 C26 C30 68.67(15) . .
C22 Fe3 C26 C30 38.7(3) . .
C24 Fe3 C26 C30 110.14(13) . .
C27 Fe3 C26 C30 -118.31(16) . .
C29 Fe3 C26 C30 -37.61(13) . .
C21 Fe3 C26 C30 -179.1(2) . .
C25 Fe3 C26 C30 150.96(12) . .
C28 Fe3 C26 C30 -81.03(13) . .
C23 Fe3 C26 P1 -48.14(17) . .
C30 Fe3 C26 P1 -116.81(18) . .
C22 Fe3 C26 P1 -78.1(3) . .
C24 Fe3 C26 P1 -6.67(15) . .
C27 Fe3 C26 P1 124.88(18) . .
C29 Fe3 C26 P1 -154.42(16) . .
C21 Fe3 C26 P1 64.0(3) . .
C25 Fe3 C26 P1 34.15(17) . .
C28 Fe3 C26 P1 162.16(15) . .
C30 C26 C27 C28 -0.4(2) . .
P1 C26 C27 C28 175.83(15) . .
Fe3 C26 C27 C28 -60.02(14) . .
C30 C26 C27 Fe3 59.65(14) . .
P1 C26 C27 Fe3 -124.15(17) . .
C23 Fe3 C27 C28 138.6(3) . .
C30 Fe3 C27 C28 80.71(13) . .
C26 Fe3 C27 C28 119.25(16) . .
C22 Fe3 C27 C28 -38.6(3) . .
C24 Fe3 C27 C28 -173.40(13) . .
C29 Fe3 C27 C28 37.20(12) . .
C21 Fe3 C27 C28 -84.09(14) . .
C25 Fe3 C27 C28 -128.99(12) . .
C23 Fe3 C27 C26 19.3(3) . .
C30 Fe3 C27 C26 -38.54(11) . .
C22 Fe3 C27 C26 -157.8(2) . .
C24 Fe3 C27 C26 67.35(15) . .
C29 Fe3 C27 C26 -82.05(12) . .
C21 Fe3 C27 C26 156.66(11) . .
C25 Fe3 C27 C26 111.76(12) . .
C28 Fe3 C27 C26 -119.25(16) . .
C26 C27 C28 C29 0.4(2) . .
Fe3 C27 C28 C29 -58.55(15) . .
C26 C27 C28 Fe3 58.91(13) . .
C23 Fe3 C28 C27 -154.51(17) . .
C30 Fe3 C28 C27 -82.61(12) . .
C26 Fe3 C28 C27 -37.99(11) . .
C22 Fe3 C28 C27 163.93(12) . .
C24 Fe3 C28 C27 25.5(5) . .
C29 Fe3 C28 C27 -119.83(17) . .
C21 Fe3 C28 C27 118.67(12) . .
C25 Fe3 C28 C27 76.00(15) . .
C23 Fe3 C28 C29 -34.7(2) . .
C30 Fe3 C28 C29 37.21(12) . .
C26 Fe3 C28 C29 81.84(13) . .
C22 Fe3 C28 C29 -76.24(15) . .
C24 Fe3 C28 C29 145.3(4) . .
C27 Fe3 C28 C29 119.83(17) . .
C21 Fe3 C28 C29 -121.50(13) . .
C25 Fe3 C28 C29 -164.17(13) . .
C27 C28 C29 C30 -0.2(2) . .
Fe3 C28 C29 C30 -58.73(16) . .
C27 C28 C29 Fe3 58.52(14) . .
C23 Fe3 C29 C30 -77.60(15) . .
C26 Fe3 C29 C30 38.48(12) . .
C22 Fe3 C29 C30 -119.73(13) . .
C24 Fe3 C29 C30 -46.8(2) . .
C27 Fe3 C29 C30 82.74(13) . .
C21 Fe3 C29 C30 -158.31(12) . .
C25 Fe3 C29 C30 -176.2(4) . .
C28 Fe3 C29 C30 119.87(18) . .
C23 Fe3 C29 C28 162.53(13) . .
C30 Fe3 C29 C28 -119.87(18) . .
C26 Fe3 C29 C28 -81.39(13) . .
C22 Fe3 C29 C28 120.40(13) . .
C24 Fe3 C29 C28 -166.69(16) . .
C27 Fe3 C29 C28 -37.13(12) . .
C21 Fe3 C29 C28 81.82(14) . .
C25 Fe3 C29 C28 63.9(4) . .
C28 C29 C30 C26 0.0(2) . .
Fe3 C29 C30 C26 -59.67(14) . .
C28 C29 C30 Fe3 59.64(15) . .
C27 C26 C30 C29 0.2(2) . .
P1 C26 C30 C29 -176.24(15) . .
Fe3 C26 C30 C29 60.44(15) . .
C27 C26 C30 Fe3 -60.20(13) . .
P1 C26 C30 Fe3 123.32(15) . .
C23 Fe3 C30 C29 115.18(14) . .
C26 Fe3 C30 C29 -118.68(18) . .
C22 Fe3 C30 C29 76.87(16) . .
C24 Fe3 C30 C29 155.50(14) . .
C27 Fe3 C30 C29 -80.45(13) . .
C21 Fe3 C30 C29 60.4(3) . .
C25 Fe3 C30 C29 178.17(17) . .
C28 Fe3 C30 C29 -37.13(13) . .
C23 Fe3 C30 C26 -126.14(13) . .
C22 Fe3 C30 C26 -164.45(12) . .
C24 Fe3 C30 C26 -85.82(14) . .
C27 Fe3 C30 C26 38.24(11) . .
C29 Fe3 C30 C26 118.68(18) . .
C21 Fe3 C30 C26 179(9) . .
C25 Fe3 C30 C26 -63.1(2) . .
C28 Fe3 C30 C26 81.55(12) . .
C26 P1 C31 C36 33.9(2) . .
C1 P1 C31 C36 -81.8(2) . .
S1 P1 C31 C36 155.19(17) . .
C26 P1 C31 C32 -143.39(18) . .
C1 P1 C31 C32 100.94(19) . .
S1 P1 C31 C32 -22.1(2) . .
C36 C31 C32 C33 -1.3(4) . .
P1 C31 C32 C33 176.01(19) . .
C31 C32 C33 C34 1.3(4) . .
C32 C33 C34 C35 -0.1(4) . .
C33 C34 C35 C36 -1.1(5) . .
C34 C35 C36 C31 1.1(4) . .
C32 C31 C36 C35 0.1(4) . .
P1 C31 C36 C35 -177.2(2) . .
C6 P2 C37 C42 43.4(2) . .
C11 P2 C37 C42 -72.2(2) . .
S2 P2 C37 C42 165.72(18) . .
C6 P2 C37 C38 -136.09(18) . .
C11 P2 C37 C38 108.25(19) . .
S2 P2 C37 C38 -13.8(2) . .
C42 C37 C38 C39 0.6(4) . .
P2 C37 C38 C39 -179.88(19) . .
C37 C38 C39 C40 -0.7(4) . .
C38 C39 C40 C41 0.6(4) . .
C39 C40 C41 C42 -0.4(5) . .
C40 C41 C42 C37 0.3(4) . .
C38 C37 C42 C41 -0.4(4) . .
P2 C37 C42 C41 -179.9(2) . .
C21 P3 C43 C44 -82.24(19) . .
C16 P3 C43 C44 32.9(2) . .
S3 P3 C43 C44 156.87(16) . .
C21 P3 C43 C48 95.19(19) . .
C16 P3 C43 C48 -149.68(19) . .
S3 P3 C43 C48 -25.7(2) . .
C48 C43 C44 C45 0.0(3) . .
P3 C43 C44 C45 177.36(17) . .
C43 C44 C45 C46 -0.1(3) . .
C44 C45 C46 C47 0.1(4) . .
C45 C46 C47 C48 0.1(4) . .
C46 C47 C48 C43 -0.3(4) . .
C44 C43 C48 C47 0.2(4) . .
P3 C43 C48 C47 -177.2(2) . .
C74 P4 C49 C53 51.0(2) . .
C79 P4 C49 C53 162.89(19) . .
S4 P4 C49 C53 -74.56(19) . .
C74 P4 C49 C50 -147.39(18) . .
C79 P4 C49 C50 -35.6(2) . .
S4 P4 C49 C50 87.00(19) . .
C74 P4 C49 Fe4 -50.0(2) . .
C79 P4 C49 Fe4 61.9(2) . .
S4 P4 C49 Fe4 -175.60(14) . .
C58 Fe4 C49 C53 145.0(3) . .
C51 Fe4 C49 C53 81.27(14) . .
C54 Fe4 C49 C53 -44.7(3) . .
C50 Fe4 C49 C53 118.57(19) . .
C52 Fe4 C49 C53 37.23(13) . .
C55 Fe4 C49 C53 -86.10(14) . .
C57 Fe4 C49 C53 -173.27(13) . .
C56 Fe4 C49 C53 -129.88(13) . .
C58 Fe4 C49 C50 26.4(3) . .
C51 Fe4 C49 C50 -37.30(15) . .
C54 Fe4 C49 C50 -163.3(2) . .
C52 Fe4 C49 C50 -81.34(15) . .
C55 Fe4 C49 C50 155.33(14) . .
C57 Fe4 C49 C50 68.16(17) . .
C53 Fe4 C49 C50 -118.57(19) . .
C56 Fe4 C49 C50 111.55(15) . .
C58 Fe4 C49 P4 -92.3(3) . .
C51 Fe4 C49 P4 -156.1(2) . .
C54 Fe4 C49 P4 78.0(3) . .
C50 Fe4 C49 P4 -118.8(2) . .
C52 Fe4 C49 P4 159.9(2) . .
C55 Fe4 C49 P4 36.5(2) . .
C57 Fe4 C49 P4 -50.6(2) . .
C53 Fe4 C49 P4 122.6(2) . .
C56 Fe4 C49 P4 -7.2(2) . .
C53 C49 C50 C51 -0.1(3) . .
P4 C49 C50 C51 -164.64(17) . .
Fe4 C49 C50 C51 59.45(17) . .
C53 C49 C50 Fe4 -59.54(15) . .
P4 C49 C50 Fe4 135.91(17) . .
C58 Fe4 C50 C51 70.59(17) . .
C54 Fe4 C50 C51 42.8(3) . .
C52 Fe4 C50 C51 -37.79(15) . .
C55 Fe4 C50 C51 -180(10) . .
C57 Fe4 C50 C51 111.07(16) . .
C53 Fe4 C50 C51 -81.43(16) . .
C49 Fe4 C50 C51 -119.4(2) . .
C56 Fe4 C50 C51 151.90(15) . .
C58 Fe4 C50 C49 -170.06(13) . .
C51 Fe4 C50 C49 119.4(2) . .
C54 Fe4 C50 C49 162.2(2) . .
C52 Fe4 C50 C49 81.56(15) . .
C55 Fe4 C50 C49 -60.3(3) . .
C57 Fe4 C50 C49 -129.58(14) . .
C53 Fe4 C50 C49 37.92(13) . .
C56 Fe4 C50 C49 -88.75(15) . .
C49 C50 C51 C52 -0.1(3) . .
Fe4 C50 C51 C52 59.59(17) . .
C49 C50 C51 Fe4 -59.65(16) . .
C58 Fe4 C51 C50 -124.47(15) . .
C54 Fe4 C51 C50 -163.39(13) . .
C52 Fe4 C51 C50 119.4(2) . .
C55 Fe4 C51 C50 180(10) . .
C57 Fe4 C51 C50 -83.69(16) . .
C53 Fe4 C51 C50 81.62(15) . .
C49 Fe4 C51 C50 37.83(14) . .
C56 Fe4 C51 C50 -57.5(3) . .
C58 Fe4 C51 C52 116.17(15) . .
C54 Fe4 C51 C52 77.24(17) . .
C50 Fe4 C51 C52 -119.4(2) . .
C55 Fe4 C51 C52 60.2(4) . .
C57 Fe4 C51 C52 156.95(14) . .
C53 Fe4 C51 C52 -37.74(14) . .
C49 Fe4 C51 C52 -81.53(15) . .
C56 Fe4 C51 C52 -176.87(18) . .
C50 C51 C52 C53 0.2(3) . .
Fe4 C51 C52 C53 59.88(16) . .
C50 C51 C52 Fe4 -59.70(17) . .
C58 Fe4 C52 C53 163.24(13) . .
C51 Fe4 C52 C53 -118.8(2) . .
C54 Fe4 C52 C53 119.85(14) . .
C50 Fe4 C52 C53 -81.45(15) . .
C55 Fe4 C52 C53 80.21(17) . .
C57 Fe4 C52 C53 -163.51(17) . .
C49 Fe4 C52 C53 -37.35(13) . .
C56 Fe4 C52 C53 53.9(5) . .
C58 Fe4 C52 C51 -78.00(17) . .
C54 Fe4 C52 C51 -121.40(15) . .
C50 Fe4 C52 C51 37.31(15) . .
C55 Fe4 C52 C51 -161.03(14) . .
C57 Fe4 C52 C51 -44.8(3) . .
C53 Fe4 C52 C51 118.8(2) . .
C49 Fe4 C52 C51 81.41(16) . .
C56 Fe4 C52 C51 172.7(4) . .
C51 C52 C53 C49 -0.2(3) . .
Fe4 C52 C53 C49 59.20(15) . .
C51 C52 C53 Fe4 -59.44(16) . .
C50 C49 C53 C52 0.2(2) . .
P4 C49 C53 C52 164.33(16) . .
Fe4 C49 C53 C52 -59.02(15) . .
C50 C49 C53 Fe4 59.22(15) . .
P4 C49 C53 Fe4 -136.65(17) . .
C58 Fe4 C53 C52 -35.2(3) . .
C51 Fe4 C53 C52 38.09(15) . .
C54 Fe4 C53 C52 -78.32(16) . .
C50 Fe4 C53 C52 81.59(16) . .
C55 Fe4 C53 C52 -123.64(15) . .
C57 Fe4 C53 C52 143.0(4) . .
C49 Fe4 C53 C52 119.79(19) . .
C56 Fe4 C53 C52 -166.99(14) . .
C58 Fe4 C53 C49 -154.97(18) . .
C51 Fe4 C53 C49 -81.70(14) . .
C54 Fe4 C53 C49 161.89(12) . .
C50 Fe4 C53 C49 -38.20(13) . .
C52 Fe4 C53 C49 -119.79(19) . .
C55 Fe4 C53 C49 116.58(13) . .
C57 Fe4 C53 C49 23.3(4) . .
C56 Fe4 C53 C49 73.22(16) . .
C59 P5 C54 C55 26.1(2) . .
C85 P5 C54 C55 -86.0(2) . .
S5 P5 C54 C55 152.22(17) . .
C59 P5 C54 C58 -161.21(17) . .
C85 P5 C54 C58 86.70(19) . .
S5 P5 C54 C58 -35.1(2) . .
C59 P5 C54 Fe4 -70.70(16) . .
C85 P5 C54 Fe4 177.21(13) . .
S5 P5 C54 Fe4 55.43(15) . .
C58 Fe4 C54 C55 118.64(17) . .
C51 Fe4 C54 C55 -172.50(13) . .
C50 Fe4 C54 C55 155.9(2) . .
C52 Fe4 C54 C55 -130.72(13) . .
C57 Fe4 C54 C55 81.11(13) . .
C53 Fe4 C54 C55 -89.15(14) . .
C49 Fe4 C54 C55 -56.5(3) . .
C56 Fe4 C54 C55 37.51(12) . .
C51 Fe4 C54 C58 68.87(16) . .
C50 Fe4 C54 C58 37.2(3) . .
C52 Fe4 C54 C58 110.64(14) . .
C55 Fe4 C54 C58 -118.64(17) . .
C57 Fe4 C54 C58 -37.52(13) . .
C53 Fe4 C54 C58 152.22(13) . .
C49 Fe4 C54 C58 -175.1(2) . .
C56 Fe4 C54 C58 -81.13(14) . .
C58 Fe4 C54 P5 -116.6(2) . .
C51 Fe4 C54 P5 -47.74(18) . .
C50 Fe4 C54 P5 -79.4(3) . .
C52 Fe4 C54 P5 -5.96(17) . .
C55 Fe4 C54 P5 124.8(2) . .
C57 Fe4 C54 P5 -154.13(17) . .
C53 Fe4 C54 P5 35.61(18) . .
C49 Fe4 C54 P5 68.3(3) . .
C56 Fe4 C54 P5 162.27(17) . .
C58 C54 C55 C56 -0.2(2) . .
P5 C54 C55 C56 173.41(16) . .
Fe4 C54 C55 C56 -59.59(14) . .
C58 C54 C55 Fe4 59.40(15) . .
P5 C54 C55 Fe4 -127.00(18) . .
C58 Fe4 C55 C56 80.92(14) . .
C51 Fe4 C55 C56 141.3(3) . .
C54 Fe4 C55 C56 119.24(17) . .
C50 Fe4 C55 C56 -39.4(3) . .
C52 Fe4 C55 C56 -171.86(13) . .
C57 Fe4 C55 C56 37.30(13) . .
C53 Fe4 C55 C56 -127.86(13) . .
C49 Fe4 C55 C56 -83.02(15) . .
C58 Fe4 C55 C54 -38.32(12) . .
C51 Fe4 C55 C54 22.1(4) . .
C50 Fe4 C55 C54 -158.7(2) . .
C52 Fe4 C55 C54 68.91(15) . .
C57 Fe4 C55 C54 -81.93(13) . .
C53 Fe4 C55 C54 112.90(13) . .
C49 Fe4 C55 C54 157.74(12) . .
C56 Fe4 C55 C54 -119.24(17) . .
C54 C55 C56 C57 0.2(2) . .
Fe4 C55 C56 C57 -58.93(15) . .
C54 C55 C56 Fe4 59.08(14) . .
C58 Fe4 C56 C57 37.45(13) . .
C51 Fe4 C56 C57 -38.1(3) . .
C54 Fe4 C56 C57 81.92(14) . .
C50 Fe4 C56 C57 -77.13(16) . .
C52 Fe4 C56 C57 151.7(4) . .
C55 Fe4 C56 C57 119.76(19) . .
C53 Fe4 C56 C57 -163.66(14) . .
C49 Fe4 C56 C57 -121.73(14) . .
C58 Fe4 C56 C55 -82.30(13) . .
C51 Fe4 C56 C55 -157.89(19) . .
C54 Fe4 C56 C55 -37.84(12) . .
C50 Fe4 C56 C55 163.12(12) . .
C52 Fe4 C56 C55 32.0(5) . .
C57 Fe4 C56 C55 -119.76(19) . .
C53 Fe4 C56 C55 76.58(16) . .
C49 Fe4 C56 C55 118.51(13) . .
C55 C56 C57 C58 -0.1(3) . .
Fe4 C56 C57 C58 -58.97(16) . .
C55 C56 C57 Fe4 58.91(15) . .
C51 Fe4 C57 C58 -79.69(16) . .
C54 Fe4 C57 C58 38.17(13) . .
C50 Fe4 C57 C58 -121.28(14) . .
C52 Fe4 C57 C58 -49.3(2) . .
C55 Fe4 C57 C58 82.20(14) . .
C53 Fe4 C57 C58 -179(10) . .
C49 Fe4 C57 C58 -160.14(13) . .
C56 Fe4 C57 C58 119.51(19) . .
C58 Fe4 C57 C56 -119.51(19) . .
C51 Fe4 C57 C56 160.80(14) . .
C54 Fe4 C57 C56 -81.34(14) . .
C50 Fe4 C57 C56 119.21(14) . .
C52 Fe4 C57 C56 -168.77(18) . .
C55 Fe4 C57 C56 -37.31(13) . .
C53 Fe4 C57 C56 61.7(4) . .
C49 Fe4 C57 C56 80.35(16) . .
C56 C57 C58 C54 -0.1(3) . .
Fe4 C57 C58 C54 -59.50(15) . .
C56 C57 C58 Fe4 59.44(15) . .
C55 C54 C58 C57 0.2(2) . .
P5 C54 C58 C57 -173.90(16) . .
Fe4 C54 C58 C57 59.97(15) . .
C55 C54 C58 Fe4 -59.81(14) . .
P5 C54 C58 Fe4 126.14(16) . .
C51 Fe4 C58 C57 113.93(15) . .
C54 Fe4 C58 C57 -119.07(19) . .
C50 Fe4 C58 C57 75.37(16) . .
C52 Fe4 C58 C57 154.75(14) . .
C55 Fe4 C58 C57 -81.07(14) . .
C53 Fe4 C58 C57 179(10) . .
C49 Fe4 C58 C57 55.4(3) . .
C56 Fe4 C58 C57 -37.44(13) . .
C51 Fe4 C58 C54 -127.00(14) . .
C50 Fe4 C58 C54 -165.57(13) . .
C52 Fe4 C58 C54 -86.19(15) . .
C55 Fe4 C58 C54 38.00(12) . .
C57 Fe4 C58 C54 119.07(19) . .
C53 Fe4 C58 C54 -61.6(2) . .
C49 Fe4 C58 C54 174.5(2) . .
C56 Fe4 C58 C54 81.63(13) . .
C54 P5 C59 C63 57.1(2) . .
C85 P5 C59 C63 169.63(19) . .
S5 P5 C59 C63 -69.23(19) . .
C54 P5 C59 C60 -142.67(18) . .
C85 P5 C59 C60 -30.1(2) . .
S5 P5 C59 C60 91.01(19) . .
C54 P5 C59 Fe5 -45.2(2) . .
C85 P5 C59 Fe5 67.4(2) . .
S5 P5 C59 Fe5 -171.50(15) . .
C64 Fe5 C59 C63 -45.7(3) . .
C61 Fe5 C59 C63 81.03(15) . .
C60 Fe5 C59 C63 118.92(18) . .
C68 Fe5 C59 C63 142.0(3) . .
C65 Fe5 C59 C63 -87.77(14) . .
C62 Fe5 C59 C63 37.45(14) . .
C66 Fe5 C59 C63 -131.75(13) . .
C67 Fe5 C59 C63 -174.75(13) . .
C64 Fe5 C59 C60 -164.6(2) . .
C61 Fe5 C59 C60 -37.89(15) . .
C68 Fe5 C59 C60 23.1(3) . .
C65 Fe5 C59 C60 153.31(13) . .
C62 Fe5 C59 C60 -81.47(15) . .
C66 Fe5 C59 C60 109.33(14) . .
C63 Fe5 C59 C60 -118.92(18) . .
C67 Fe5 C59 C60 66.33(17) . .
C64 Fe5 C59 P5 77.3(3) . .
C61 Fe5 C59 P5 -155.9(2) . .
C60 Fe5 C59 P5 -118.0(2) . .
C68 Fe5 C59 P5 -94.9(3) . .
C65 Fe5 C59 P5 35.3(2) . .
C62 Fe5 C59 P5 160.5(2) . .
C66 Fe5 C59 P5 -8.7(2) . .
C63 Fe5 C59 P5 123.1(2) . .
C67 Fe5 C59 P5 -51.7(2) . .
C63 C59 C60 C61 0.2(3) . .
P5 C59 C60 C61 -163.22(17) . .
Fe5 C59 C60 C61 59.61(16) . .
C63 C59 C60 Fe5 -59.39(15) . .
P5 C59 C60 Fe5 137.18(16) . .
C64 Fe5 C60 C61 42.3(4) . .
C68 Fe5 C60 C61 69.34(19) . .
C65 Fe5 C60 C61 179(10) . .
C62 Fe5 C60 C61 -37.30(16) . .
C66 Fe5 C60 C61 150.52(16) . .
C63 Fe5 C60 C61 -81.02(17) . .
C59 Fe5 C60 C61 -118.8(2) . .
C67 Fe5 C60 C61 109.46(17) . .
C64 Fe5 C60 C59 161.1(3) . .
C61 Fe5 C60 C59 118.8(2) . .
C68 Fe5 C60 C59 -171.86(13) . .
C65 Fe5 C60 C59 -61.8(3) . .
C62 Fe5 C60 C59 81.50(15) . .
C66 Fe5 C60 C59 -90.68(15) . .
C63 Fe5 C60 C59 37.78(13) . .
C67 Fe5 C60 C59 -131.74(13) . .
C59 C60 C61 C62 -0.3(3) . .
Fe5 C60 C61 C62 59.66(17) . .
C59 C60 C61 Fe5 -59.99(16) . .
C64 Fe5 C61 C62 75.74(17) . .
C60 Fe5 C61 C62 -119.6(2) . .
C68 Fe5 C61 C62 114.19(15) . .
C65 Fe5 C61 C62 61.3(4) . .
C66 Fe5 C61 C62 -178.07(17) . .
C63 Fe5 C61 C62 -37.73(14) . .
C59 Fe5 C61 C62 -81.59(15) . .
C67 Fe5 C61 C62 155.01(14) . .
C64 Fe5 C61 C60 -164.66(14) . .
C68 Fe5 C61 C60 -126.21(16) . .
C65 Fe5 C61 C60 -179(72) . .
C62 Fe5 C61 C60 119.6(2) . .
C66 Fe5 C61 C60 -58.5(3) . .
C63 Fe5 C61 C60 81.86(16) . .
C59 Fe5 C61 C60 38.01(15) . .
C67 Fe5 C61 C60 -85.39(17) . .
C60 C61 C62 C63 0.3(3) . .
Fe5 C61 C62 C63 59.77(16) . .
C60 C61 C62 Fe5 -59.45(17) . .
C64 Fe5 C62 C61 -122.88(14) . .
C60 Fe5 C62 C61 37.55(14) . .
C68 Fe5 C62 C61 -79.50(16) . .
C65 Fe5 C62 C61 -161.97(14) . .
C66 Fe5 C62 C61 174.4(5) . .
C63 Fe5 C62 C61 119.1(2) . .
C59 Fe5 C62 C61 81.56(15) . .
C67 Fe5 C62 C61 -46.5(2) . .
C64 Fe5 C62 C63 118.04(14) . .
C61 Fe5 C62 C63 -119.1(2) . .
C60 Fe5 C62 C63 -81.54(15) . .
C68 Fe5 C62 C63 161.41(13) . .
C65 Fe5 C62 C63 78.95(16) . .
C66 Fe5 C62 C63 55.3(6) . .
C59 Fe5 C62 C63 -37.52(13) . .
C67 Fe5 C62 C63 -165.55(17) . .
C61 C62 C63 C59 -0.2(3) . .
Fe5 C62 C63 C59 59.21(15) . .
C61 C62 C63 Fe5 -59.39(17) . .
C60 C59 C63 C62 0.0(2) . .
P5 C59 C63 C62 162.83(16) . .
Fe5 C59 C63 C62 -59.01(15) . .
C60 C59 C63 Fe5 58.99(15) . .
P5 C59 C63 Fe5 -138.15(17) . .
C64 Fe5 C63 C62 -79.93(16) . .
C61 Fe5 C63 C62 37.62(15) . .
C60 Fe5 C63 C62 81.55(15) . .
C68 Fe5 C63 C62 -37.4(3) . .
C65 Fe5 C63 C62 -125.60(14) . .
C66 Fe5 C63 C62 -168.67(14) . .
C59 Fe5 C63 C62 119.51(19) . .
C67 Fe5 C63 C62 139.9(4) . .
C64 Fe5 C63 C59 160.56(12) . .
C61 Fe5 C63 C59 -81.89(14) . .
C60 Fe5 C63 C59 -37.95(12) . .
C68 Fe5 C63 C59 -156.87(18) . .
C65 Fe5 C63 C59 114.89(13) . .
C62 Fe5 C63 C59 -119.51(19) . .
C66 Fe5 C63 C59 71.82(17) . .
C67 Fe5 C63 C59 20.4(5) . .
C69 P6 C64 C65 26.3(2) . .
C91 P6 C64 C65 -85.5(2) . .
S6 P6 C64 C65 151.13(17) . .
C69 P6 C64 C68 -165.68(19) . .
C91 P6 C64 C68 82.5(2) . .
S6 P6 C64 C68 -40.8(2) . .
C69 P6 C64 Fe5 -71.95(17) . .
C91 P6 C64 Fe5 176.25(15) . .
S6 P6 C64 Fe5 52.89(17) . .
C61 Fe5 C64 C65 -174.16(14) . .
C60 Fe5 C64 C65 153.9(3) . .
C68 Fe5 C64 C65 118.23(18) . .
C62 Fe5 C64 C65 -133.10(14) . .
C66 Fe5 C64 C65 37.32(12) . .
C63 Fe5 C64 C65 -91.12(14) . .
C59 Fe5 C64 C65 -58.2(3) . .
C67 Fe5 C64 C65 80.71(14) . .
C61 Fe5 C64 C68 67.62(18) . .
C60 Fe5 C64 C68 35.7(3) . .
C65 Fe5 C64 C68 -118.23(18) . .
C62 Fe5 C64 C68 108.67(15) . .
C66 Fe5 C64 C68 -80.91(14) . .
C63 Fe5 C64 C68 150.66(14) . .
C59 Fe5 C64 C68 -176.42(19) . .
C67 Fe5 C64 C68 -37.52(14) . .
C61 Fe5 C64 P6 -50.4(2) . .
C60 Fe5 C64 P6 -82.3(3) . .
C68 Fe5 C64 P6 -118.0(2) . .
C65 Fe5 C64 P6 123.8(2) . .
C62 Fe5 C64 P6 -9.30(19) . .
C66 Fe5 C64 P6 161.12(18) . .
C63 Fe5 C64 P6 32.68(19) . .
C59 Fe5 C64 P6 65.6(3) . .
C67 Fe5 C64 P6 -155.49(18) . .
C68 C64 C65 C66 0.4(2) . .
P6 C64 C65 C66 170.00(16) . .
Fe5 C64 C65 C66 -59.54(15) . .
C68 C64 C65 Fe5 59.93(15) . .
P6 C64 C65 Fe5 -130.46(18) . .
C64 Fe5 C65 C66 119.41(18) . .
C61 Fe5 C65 C66 137.8(4) . .
C60 Fe5 C65 C66 -40.8(3) . .
C68 Fe5 C65 C66 80.97(14) . .
C62 Fe5 C65 C66 -173.81(14) . .
C63 Fe5 C65 C66 -129.75(13) . .
C59 Fe5 C65 C66 -84.59(15) . .
C67 Fe5 C65 C66 37.42(13) . .
C61 Fe5 C65 C64 18.3(4) . .
C60 Fe5 C65 C64 -160.3(2) . .
C68 Fe5 C65 C64 -38.44(13) . .
C62 Fe5 C65 C64 66.78(17) . .
C66 Fe5 C65 C64 -119.41(18) . .
C63 Fe5 C65 C64 110.83(13) . .
C59 Fe5 C65 C64 155.99(12) . .
C67 Fe5 C65 C64 -81.99(14) . .
C64 C65 C66 C67 -0.7(2) . .
Fe5 C65 C66 C67 -59.61(16) . .
C64 C65 C66 Fe5 58.95(14) . .
C64 Fe5 C66 C67 81.46(15) . .
C61 Fe5 C66 C67 -39.8(2) . .
C60 Fe5 C66 C67 -79.13(16) . .
C68 Fe5 C66 C67 37.12(14) . .
C65 Fe5 C66 C67 119.33(19) . .
C62 Fe5 C66 C67 147.4(5) . .
C63 Fe5 C66 C67 -165.54(14) . .
C59 Fe5 C66 C67 -123.82(14) . .
C64 Fe5 C66 C65 -37.87(12) . .
C61 Fe5 C66 C65 -159.14(17) . .
C60 Fe5 C66 C65 161.54(12) . .
C68 Fe5 C66 C65 -82.21(14) . .
C62 Fe5 C66 C65 28.1(6) . .
C63 Fe5 C66 C65 75.13(16) . .
C59 Fe5 C66 C65 116.85(13) . .
C67 Fe5 C66 C65 -119.33(19) . .
C65 C66 C67 C68 0.7(3) . .
Fe5 C66 C67 C68 -58.60(17) . .
C65 C66 C67 Fe5 59.28(15) . .
C64 Fe5 C67 C68 38.20(13) . .
C61 Fe5 C67 C68 -80.72(16) . .
C60 Fe5 C67 C68 -122.97(14) . .
C65 Fe5 C67 C68 82.51(14) . .
C62 Fe5 C67 C68 -49.8(2) . .
C66 Fe5 C67 C68 120.1(2) . .
C63 Fe5 C67 C68 -178(10) . .
C59 Fe5 C67 C68 -161.24(13) . .
C64 Fe5 C67 C66 -81.86(14) . .
C61 Fe5 C67 C66 159.23(14) . .
C60 Fe5 C67 C66 116.98(14) . .
C68 Fe5 C67 C66 -120.1(2) . .
C65 Fe5 C67 C66 -37.55(13) . .
C62 Fe5 C67 C66 -169.84(17) . .
C63 Fe5 C67 C66 61.9(5) . .
C59 Fe5 C67 C66 78.70(16) . .
C66 C67 C68 C64 -0.4(3) . .
Fe5 C67 C68 C64 -59.33(16) . .
C66 C67 C68 Fe5 58.89(17) . .
C65 C64 C68 C67 0.0(3) . .
P6 C64 C68 C67 -170.11(17) . .
Fe5 C64 C68 C67 60.07(17) . .
C65 C64 C68 Fe5 -60.04(14) . .
P6 C64 C68 Fe5 129.82(17) . .
C64 Fe5 C68 C67 -119.0(2) . .
C61 Fe5 C68 C67 112.67(16) . .
C60 Fe5 C68 C67 74.07(17) . .
C65 Fe5 C68 C67 -80.59(15) . .
C62 Fe5 C68 C67 153.36(15) . .
C66 Fe5 C68 C67 -37.03(14) . .
C63 Fe5 C68 C67 179(10) . .
C59 Fe5 C68 C67 56.4(3) . .
C61 Fe5 C68 C64 -128.38(14) . .
C60 Fe5 C68 C64 -166.98(13) . .
C65 Fe5 C68 C64 38.36(12) . .
C62 Fe5 C68 C64 -87.69(15) . .
C66 Fe5 C68 C64 81.92(14) . .
C63 Fe5 C68 C64 -61.9(2) . .
C59 Fe5 C68 C64 175.3(3) . .
C67 Fe5 C68 C64 119.0(2) . .
C64 P6 C69 C73 53.5(2) . .
C91 P6 C69 C73 164.14(18) . .
S6 P6 C69 C73 -72.89(19) . .
C64 P6 C69 C70 -146.7(2) . .
C91 P6 C69 C70 -36.1(2) . .
S6 P6 C69 C70 86.9(2) . .
C64 P6 C69 Fe6 -46.8(2) . .
C91 P6 C69 Fe6 63.9(2) . .
S6 P6 C69 Fe6 -173.16(15) . .
C74 Fe6 C69 C73 -44.9(3) . .
C71 Fe6 C69 C73 81.21(15) . .
C78 Fe6 C69 C73 144.4(3) . .
C70 Fe6 C69 C73 118.6(2) . .
C72 Fe6 C69 C73 37.39(14) . .
C75 Fe6 C69 C73 -86.69(15) . .
C77 Fe6 C69 C73 -173.66(14) . .
C76 Fe6 C69 C73 -130.43(14) . .
C74 Fe6 C69 C70 -163.5(2) . .
C71 Fe6 C69 C70 -37.43(16) . .
C78 Fe6 C69 C70 25.8(4) . .
C72 Fe6 C69 C70 -81.25(16) . .
C75 Fe6 C69 C70 154.67(15) . .
C77 Fe6 C69 C70 67.70(19) . .
C76 Fe6 C69 C70 110.93(16) . .
C73 Fe6 C69 C70 -118.6(2) . .
C74 Fe6 C69 P6 75.6(3) . .
C71 Fe6 C69 P6 -158.2(2) . .
C78 Fe6 C69 P6 -95.1(3) . .
C70 Fe6 C69 P6 -120.8(3) . .
C72 Fe6 C69 P6 157.9(2) . .
C75 Fe6 C69 P6 33.9(2) . .
C77 Fe6 C69 P6 -53.1(2) . .
C76 Fe6 C69 P6 -9.9(2) . .
C73 Fe6 C69 P6 120.6(2) . .
C73 C69 C70 C71 -0.3(3) . .
P6 C69 C70 C71 -162.99(18) . .
Fe6 C69 C70 C71 59.28(18) . .
C73 C69 C70 Fe6 -59.59(15) . .
P6 C69 C70 Fe6 137.72(18) . .
C74 Fe6 C70 C71 42.4(4) . .
C78 Fe6 C70 C71 70.2(2) . .
C72 Fe6 C70 C71 -37.57(17) . .
C75 Fe6 C70 C71 179.6(2) . .
C77 Fe6 C70 C71 110.46(18) . .
C76 Fe6 C70 C71 151.37(17) . .
C69 Fe6 C70 C71 -119.4(2) . .
C73 Fe6 C70 C71 -81.41(18) . .
C74 Fe6 C70 C69 161.8(2) . .
C71 Fe6 C70 C69 119.4(2) . .
C78 Fe6 C70 C69 -170.46(14) . .
C72 Fe6 C70 C69 81.82(16) . .
C75 Fe6 C70 C69 -61.0(3) . .
C77 Fe6 C70 C69 -130.15(15) . .
C76 Fe6 C70 C69 -89.25(16) . .
C73 Fe6 C70 C69 37.98(13) . .
C69 C70 C71 C72 0.0(3) . .
Fe6 C70 C71 C72 59.53(18) . .
C69 C70 C71 Fe6 -59.57(17) . .
C74 Fe6 C71 C70 -163.80(15) . .
C78 Fe6 C71 C70 -124.97(17) . .
C72 Fe6 C71 C70 119.5(2) . .
C75 Fe6 C71 C70 -180(10) . .
C77 Fe6 C71 C70 -84.33(18) . .
C76 Fe6 C71 C70 -58.1(3) . .
C69 Fe6 C71 C70 37.78(15) . .
C73 Fe6 C71 C70 81.68(17) . .
C74 Fe6 C71 C72 76.68(18) . .
C78 Fe6 C71 C72 115.51(16) . .
C70 Fe6 C71 C72 -119.5(2) . .
C75 Fe6 C71 C72 61.0(4) . .
C77 Fe6 C71 C72 156.14(15) . .
C76 Fe6 C71 C72 -177.60(18) . .
C69 Fe6 C71 C72 -81.74(16) . .
C73 Fe6 C71 C72 -37.84(15) . .
C70 C71 C72 C73 0.4(3) . .
Fe6 C71 C72 C73 59.94(16) . .
C70 C71 C72 Fe6 -59.57(18) . .
C74 Fe6 C72 C71 -121.75(15) . .
C78 Fe6 C72 C71 -78.36(17) . .
C70 Fe6 C72 C71 37.40(15) . .
C75 Fe6 C72 C71 -161.08(15) . .
C77 Fe6 C72 C71 -45.5(3) . .
C76 Fe6 C72 C71 174.0(5) . .
C69 Fe6 C72 C71 81.47(16) . .
C73 Fe6 C72 C71 118.9(2) . .
C74 Fe6 C72 C73 119.33(14) . .
C71 Fe6 C72 C73 -118.9(2) . .
C78 Fe6 C72 C73 162.73(13) . .
C70 Fe6 C72 C73 -81.51(15) . .
C75 Fe6 C72 C73 80.00(17) . .
C77 Fe6 C72 C73 -164.45(17) . .
C76 Fe6 C72 C73 55.1(5) . .
C69 Fe6 C72 C73 -37.45(13) . .
C71 C72 C73 C69 -0.6(3) . .
Fe6 C72 C73 C69 58.90(15) . .
C71 C72 C73 Fe6 -59.46(18) . .
C70 C69 C73 C72 0.5(2) . .
P6 C69 C73 C72 163.36(16) . .
Fe6 C69 C73 C72 -58.66(16) . .
C70 C69 C73 Fe6 59.19(16) . .
P6 C69 C73 Fe6 -137.99(17) . .
C74 Fe6 C73 C72 -78.71(16) . .
C71 Fe6 C73 C72 37.87(15) . .
C78 Fe6 C73 C72 -35.8(3) . .
C70 Fe6 C73 C72 81.56(16) . .
C75 Fe6 C73 C72 -124.21(14) . .
C77 Fe6 C73 C72 142.5(4) . .
C76 Fe6 C73 C72 -167.45(15) . .
C69 Fe6 C73 C72 119.71(19) . .
C74 Fe6 C73 C69 161.58(12) . .
C71 Fe6 C73 C69 -81.84(15) . .
C78 Fe6 C73 C69 -155.54(19) . .
C70 Fe6 C73 C69 -38.14(13) . .
C72 Fe6 C73 C69 -119.71(19) . .
C75 Fe6 C73 C69 116.08(13) . .
C77 Fe6 C73 C69 22.8(5) . .
C76 Fe6 C73 C69 72.84(16) . .
C49 P4 C74 C75 28.3(2) . .
C79 P4 C74 C75 -84.1(2) . .
S4 P4 C74 C75 153.18(18) . .
C49 P4 C74 C78 -160.20(19) . .
C79 P4 C74 C78 87.3(2) . .
S4 P4 C74 C78 -35.4(2) . .
C49 P4 C74 Fe6 -68.82(17) . .
C79 P4 C74 Fe6 178.72(14) . .
S4 P4 C74 Fe6 56.02(16) . .
C71 Fe6 C74 C75 -173.22(14) . .
C78 Fe6 C74 C75 118.24(19) . .
C70 Fe6 C74 C75 155.2(3) . .
C72 Fe6 C74 C75 -131.75(14) . .
C77 Fe6 C74 C75 80.82(14) . .
C76 Fe6 C74 C75 37.29(13) . .
C69 Fe6 C74 C75 -57.2(3) . .
C73 Fe6 C74 C75 -89.92(14) . .
C71 Fe6 C74 C78 68.54(18) . .
C70 Fe6 C74 C78 37.0(3) . .
C72 Fe6 C74 C78 110.01(15) . .
C75 Fe6 C74 C78 -118.24(19) . .
C77 Fe6 C74 C78 -37.42(15) . .
C76 Fe6 C74 C78 -80.95(15) . .
C69 Fe6 C74 C78 -175.4(2) . .
C73 Fe6 C74 C78 151.84(14) . .
C71 Fe6 C74 P4 -48.5(2) . .
C78 Fe6 C74 P4 -117.1(2) . .
C70 Fe6 C74 P4 -80.1(3) . .
C72 Fe6 C74 P4 -7.07(18) . .
C75 Fe6 C74 P4 124.7(2) . .
C77 Fe6 C74 P4 -154.51(19) . .
C76 Fe6 C74 P4 161.97(18) . .
C69 Fe6 C74 P4 67.5(3) . .
C73 Fe6 C74 P4 34.75(19) . .
C78 C74 C75 C76 0.4(2) . .
P4 C74 C75 C76 172.96(17) . .
Fe6 C74 C75 C76 -59.40(15) . .
C78 C74 C75 Fe6 59.81(15) . .
P4 C74 C75 Fe6 -127.64(19) . .
C74 Fe6 C75 C76 119.51(19) . .
C71 Fe6 C75 C76 139.7(4) . .
C78 Fe6 C75 C76 80.97(15) . .
C70 Fe6 C75 C76 -39.5(3) . .
C72 Fe6 C75 C76 -172.66(15) . .
C77 Fe6 C75 C76 37.45(14) . .
C69 Fe6 C75 C76 -83.28(16) . .
C73 Fe6 C75 C76 -128.39(14) . .
C71 Fe6 C75 C74 20.2(4) . .
C78 Fe6 C75 C74 -38.54(13) . .
C70 Fe6 C75 C74 -159.0(2) . .
C72 Fe6 C75 C74 67.83(17) . .
C77 Fe6 C75 C74 -82.06(14) . .
C76 Fe6 C75 C74 -119.51(19) . .
C69 Fe6 C75 C74 157.21(12) . .
C73 Fe6 C75 C74 112.10(13) . .
C74 C75 C76 C77 -0.4(3) . .
Fe6 C75 C76 C77 -59.18(17) . .
C74 C75 C76 Fe6 58.80(14) . .
C74 Fe6 C76 C75 -37.77(13) . .
C71 Fe6 C76 C75 -157.88(19) . .
C78 Fe6 C76 C75 -82.26(14) . .
C70 Fe6 C76 C75 162.81(13) . .
C72 Fe6 C76 C75 30.1(6) . .
C77 Fe6 C76 C75 -119.45(19) . .
C69 Fe6 C76 C75 118.15(13) . .
C73 Fe6 C76 C75 76.15(16) . .
C74 Fe6 C76 C77 81.68(15) . .
C71 Fe6 C76 C77 -38.4(3) . .
C78 Fe6 C76 C77 37.19(14) . .
C70 Fe6 C76 C77 -77.75(16) . .
C72 Fe6 C76 C77 149.6(5) . .
C75 Fe6 C76 C77 119.45(19) . .
C69 Fe6 C76 C77 -122.40(14) . .
C73 Fe6 C76 C77 -164.40(14) . .
C75 C76 C77 C78 0.2(3) . .
Fe6 C76 C77 C78 -58.94(18) . .
C75 C76 C77 Fe6 59.14(15) . .
C74 Fe6 C77 C78 38.22(14) . .
C71 Fe6 C77 C78 -79.71(17) . .
C70 Fe6 C77 C78 -121.63(16) . .
C72 Fe6 C77 C78 -49.0(3) . .
C75 Fe6 C77 C78 82.41(15) . .
C76 Fe6 C77 C78 119.9(2) . .
C69 Fe6 C77 C78 -160.39(14) . .
C73 Fe6 C77 C78 -179(10) . .
C74 Fe6 C77 C76 -81.66(14) . .
C71 Fe6 C77 C76 160.41(14) . .
C78 Fe6 C77 C76 -119.9(2) . .
C70 Fe6 C77 C76 118.50(14) . .
C72 Fe6 C77 C76 -168.87(18) . .
C75 Fe6 C77 C76 -37.46(13) . .
C69 Fe6 C77 C76 79.74(16) . .
C73 Fe6 C77 C76 61.3(5) . .
C76 C77 C78 C74 0.1(3) . .
Fe6 C77 C78 C74 -59.22(16) . .
C76 C77 C78 Fe6 59.28(17) . .
C75 C74 C78 C77 -0.3(3) . .
P4 C74 C78 C77 -173.34(17) . .
Fe6 C74 C78 C77 59.82(17) . .
C75 C74 C78 Fe6 -60.11(15) . .
P4 C74 C78 Fe6 126.85(17) . .
C74 Fe6 C78 C77 -119.1(2) . .
C71 Fe6 C78 C77 113.68(17) . .
C70 Fe6 C78 C77 75.05(19) . .
C72 Fe6 C78 C77 154.40(16) . .
C75 Fe6 C78 C77 -80.80(16) . .
C76 Fe6 C78 C77 -37.23(15) . .
C69 Fe6 C78 C77 55.6(4) . .
C73 Fe6 C78 C77 179(10) . .
C71 Fe6 C78 C74 -127.24(15) . .
C70 Fe6 C78 C74 -165.87(14) . .
C72 Fe6 C78 C74 -86.52(16) . .
C75 Fe6 C78 C74 38.28(13) . .
C77 Fe6 C78 C74 119.1(2) . .
C76 Fe6 C78 C74 81.85(14) . .
C69 Fe6 C78 C74 174.6(2) . .
C73 Fe6 C78 C74 -61.5(3) . .
C74 P4 C79 C84 25.2(2) . .
C49 P4 C79 C84 -90.6(2) . .
S4 P4 C79 C84 147.81(19) . .
C74 P4 C79 C80 -153.8(2) . .
C49 P4 C79 C80 90.4(2) . .
S4 P4 C79 C80 -31.2(2) . .
C84 C79 C80 C81 -0.4(5) . .
P4 C79 C80 C81 178.6(3) . .
C79 C80 C81 C82 1.2(6) . .
C80 C81 C82 C83 -1.3(6) . .
C81 C82 C83 C84 0.8(6) . .
C80 C79 C84 C83 -0.1(4) . .
P4 C79 C84 C83 -179.1(2) . .
C82 C83 C84 C79 0.0(5) . .
C54 P5 C85 C90 26.4(2) . .
C59 P5 C85 C90 -90.1(2) . .
S5 P5 C85 C90 148.6(2) . .
C54 P5 C85 C86 -151.5(2) . .
C59 P5 C85 C86 92.0(2) . .
S5 P5 C85 C86 -29.3(2) . .
C90 C85 C86 C87 -0.8(4) . .
P5 C85 C86 C87 177.2(2) . .
C85 C86 C87 C88 0.0(5) . .
C86 C87 C88 C89 1.0(6) . .
C87 C88 C89 C90 -1.2(6) . .
C86 C85 C90 C89 0.5(5) . .
P5 C85 C90 C89 -177.4(3) . .
C88 C89 C90 C85 0.5(6) . .
C69 P6 C91 C96 91.9(2) . .
C64 P6 C91 C96 -152.8(2) . .
S6 P6 C91 C96 -29.4(3) . .
C69 P6 C91 C92 -88.9(2) . .
C64 P6 C91 C92 26.4(2) . .
S6 P6 C91 C92 149.82(19) . .
C96 C91 C92 C93 -0.3(4) . .
P6 C91 C92 C93 -179.5(2) . .
C91 C92 C93 C94 0.5(4) . .
C92 C93 C94 C95 -0.4(5) . .
C93 C94 C95 C96 0.1(6) . .
C92 C91 C96 C95 -0.1(5) . .
P6 C91 C96 C95 179.2(3) . .
C94 C95 C96 C91 0.1(6) . .
C102 P7 C97 C101 -25.4(2) 2 .
C107 P7 C97 C101 86.4(2) . .
S7 P7 C97 C101 -150.81(19) . .
C102 P7 C97 C98 161.0(2) 2 .
C107 P7 C97 C98 -87.2(2) . .
S7 P7 C97 C98 35.6(2) . .
C102 P7 C97 Fe7 71.06(17) 2 .
C107 P7 C97 Fe7 -177.19(14) . .
S7 P7 C97 Fe7 -54.36(16) . .
C98 Fe7 C97 C101 -118.48(19) . .
C106 Fe7 C97 C101 -155.6(3) . .
C105 Fe7 C97 C101 172.69(15) . .
C99 Fe7 C97 C101 -80.94(14) . .
C100 Fe7 C97 C101 -37.32(13) . .
C104 Fe7 C97 C101 131.57(14) . .
C103 Fe7 C97 C101 90.13(14) . .
C102 Fe7 C97 C101 57.2(3) . .
C106 Fe7 C97 C98 -37.1(4) . .
C105 Fe7 C97 C98 -68.83(19) . .
C99 Fe7 C97 C98 37.54(15) . .
C100 Fe7 C97 C98 81.16(15) . .
C104 Fe7 C97 C98 -109.95(16) . .
C101 Fe7 C97 C98 118.48(19) . .
C103 Fe7 C97 C98 -151.39(14) . .
C102 Fe7 C97 C98 175.7(2) . .
C98 Fe7 C97 P7 116.5(2) . .
C106 Fe7 C97 P7 79.4(3) . .
C105 Fe7 C97 P7 47.7(2) . .
C99 Fe7 C97 P7 154.06(18) . .
C100 Fe7 C97 P7 -162.32(18) . .
C104 Fe7 C97 P7 6.57(18) . .
C101 Fe7 C97 P7 -125.0(2) . .
C103 Fe7 C97 P7 -34.87(19) . .
C102 Fe7 C97 P7 -67.8(3) . .
C101 C97 C98 C99 -0.2(3) . .
P7 C97 C98 C99 174.59(19) . .
Fe7 C97 C98 C99 -60.19(19) . .
C101 C97 C98 Fe7 59.98(16) . .
P7 C97 C98 Fe7 -125.23(18) . .
C106 Fe7 C98 C99 -75.13(19) . .
C97 Fe7 C98 C99 118.9(2) . .
C105 Fe7 C98 C99 -113.87(18) . .
C100 Fe7 C98 C99 37.37(16) . .
C104 Fe7 C98 C99 -154.33(16) . .
C101 Fe7 C98 C99 80.85(16) . .
C103 Fe7 C98 C99 -179(10) . .
C102 Fe7 C98 C99 -55.8(4) . .
C106 Fe7 C98 C97 165.93(14) . .
C105 Fe7 C98 C97 127.20(15) . .
C99 Fe7 C98 C97 -118.9(2) . .
C100 Fe7 C98 C97 -81.56(15) . .
C104 Fe7 C98 C97 86.73(16) . .
C101 Fe7 C98 C97 -38.08(13) . .
C103 Fe7 C98 C97 62.0(3) . .
C102 Fe7 C98 C97 -174.7(3) . .
C97 C98 C99 C100 0.5(3) . .
Fe7 C98 C99 C100 -59.19(19) . .
C97 C98 C99 Fe7 59.72(18) . .
C106 Fe7 C99 C98 121.84(16) . .
C97 Fe7 C99 C98 -38.18(15) . .
C105 Fe7 C99 C98 79.89(18) . .
C100 Fe7 C99 C98 -119.6(2) . .
C104 Fe7 C99 C98 49.3(3) . .
C101 Fe7 C99 C98 -82.25(16) . .
C103 Fe7 C99 C98 178(10) . .
C102 Fe7 C99 C98 160.71(14) . .
C98 Fe7 C99 C100 119.6(2) . .
C106 Fe7 C99 C100 -118.51(15) . .
C97 Fe7 C99 C100 81.46(15) . .
C105 Fe7 C99 C100 -160.46(15) . .
C104 Fe7 C99 C100 168.9(2) . .
C101 Fe7 C99 C100 37.39(14) . .
C103 Fe7 C99 C100 -62.3(5) . .
C102 Fe7 C99 C100 -79.64(18) . .
C98 C99 C100 C101 -0.7(3) . .
Fe7 C99 C100 C101 -59.50(17) . .
C98 C99 C100 Fe7 58.8(2) . .
C98 Fe7 C100 C101 82.12(15) . .
C106 Fe7 C100 C101 -162.57(14) . .
C97 Fe7 C100 C101 37.77(13) . .
C105 Fe7 C100 C101 158.2(2) . .
C99 Fe7 C100 C101 119.4(2) . .
C104 Fe7 C100 C101 -30.7(6) . .
C103 Fe7 C100 C101 -76.13(18) . .
C102 Fe7 C100 C101 -117.81(14) . .
C98 Fe7 C100 C99 -37.30(15) . .
C106 Fe7 C100 C99 78.01(18) . .
C97 Fe7 C100 C99 -81.65(16) . .
C105 Fe7 C100 C99 38.8(3) . .
C104 Fe7 C100 C99 -150.1(5) . .
C101 Fe7 C100 C99 -119.4(2) . .
C103 Fe7 C100 C99 164.45(15) . .
C102 Fe7 C100 C99 122.77(15) . .
C99 C100 C101 C97 0.5(3) . .
Fe7 C100 C101 C97 -58.90(16) . .
C99 C100 C101 Fe7 59.43(19) . .
C98 C97 C101 C100 -0.2(3) . .
P7 C97 C101 C100 -174.57(18) . .
Fe7 C97 C101 C100 59.31(17) . .
C98 C97 C101 Fe7 -59.51(17) . .
P7 C97 C101 Fe7 126.1(2) . .
C98 Fe7 C101 C100 -81.06(15) . .
C106 Fe7 C101 C100 40.1(3) . .
C97 Fe7 C101 C100 -119.39(19) . .
C105 Fe7 C101 C100 -141.2(4) . .
C99 Fe7 C101 C100 -37.50(14) . .
C104 Fe7 C101 C100 172.47(15) . .
C103 Fe7 C101 C100 128.60(14) . .
C102 Fe7 C101 C100 83.68(16) . .
C98 Fe7 C101 C97 38.33(13) . .
C106 Fe7 C101 C97 159.5(2) . .
C105 Fe7 C101 C97 -21.8(4) . .
C99 Fe7 C101 C97 81.88(14) . .
C100 Fe7 C101 C97 119.39(19) . .
C104 Fe7 C101 C97 -68.15(17) . .
C103 Fe7 C101 C97 -112.01(13) . .
C102 Fe7 C101 C97 -156.94(13) . .
C98 Fe7 C102 C103 -143.5(3) . .
C106 Fe7 C102 C103 -118.1(2) . .
C97 Fe7 C102 C103 45.5(3) . .
C105 Fe7 C102 C103 -80.41(16) . .
C99 Fe7 C102 C103 174.11(14) . .
C100 Fe7 C102 C103 130.79(14) . .
C104 Fe7 C102 C103 -36.91(15) . .
C101 Fe7 C102 C103 87.05(15) . .
C98 Fe7 C102 C106 -25.4(4) . .
C97 Fe7 C102 C106 163.6(2) . .
C105 Fe7 C102 C106 37.70(17) . .
C99 Fe7 C102 C106 -67.77(19) . .
C100 Fe7 C102 C106 -111.10(16) . .
C104 Fe7 C102 C106 81.20(17) . .
C101 Fe7 C102 C106 -154.84(15) . .
C103 Fe7 C102 C106 118.1(2) . .
C98 Fe7 C102 P7 94.4(3) . 3
C106 Fe7 C102 P7 119.8(3) . 3
C97 Fe7 C102 P7 -76.6(3) . 3
C105 Fe7 C102 P7 157.5(2) . 3
C99 Fe7 C102 P7 52.1(2) . 3
C100 Fe7 C102 P7 8.7(2) . 3
C104 Fe7 C102 P7 -159.0(2) . 3
C101 Fe7 C102 P7 -35.0(2) . 3
C103 Fe7 C102 P7 -122.0(3) . 3
C106 C102 C103 C104 -0.2(3) . .
P7 C102 C103 C104 -162.41(18) 3 .
Fe7 C102 C103 C104 59.06(18) . .
C106 C102 C103 Fe7 -59.28(17) . .
P7 C102 C103 Fe7 138.54(18) 3 .
C98 Fe7 C103 C104 35.7(3) . .
C106 Fe7 C103 C104 -81.64(17) . .
C97 Fe7 C103 C104 78.71(18) . .
C105 Fe7 C103 C104 -37.82(17) . .
C99 Fe7 C103 C104 -141.6(5) . .
C100 Fe7 C103 C104 167.37(16) . .
C101 Fe7 C103 C104 124.15(16) . .
C102 Fe7 C103 C104 -120.2(2) . .
C98 Fe7 C103 C102 155.8(2) . .
C106 Fe7 C103 C102 38.52(13) . .
C97 Fe7 C103 C102 -161.13(12) . .
C105 Fe7 C103 C102 82.34(15) . .
C99 Fe7 C103 C102 -21.4(5) . .
C100 Fe7 C103 C102 -72.47(17) . .
C104 Fe7 C103 C102 120.2(2) . .
C101 Fe7 C103 C102 -115.69(13) . .
C102 C103 C104 C105 0.4(3) . .
Fe7 C103 C104 C105 59.5(2) . .
C102 C103 C104 Fe7 -59.11(17) . .
C98 Fe7 C104 C105 78.63(19) . .
C106 Fe7 C104 C105 -37.43(17) . .
C97 Fe7 C104 C105 121.94(17) . .
C99 Fe7 C104 C105 45.6(3) . .
C100 Fe7 C104 C105 -173.3(5) . .
C101 Fe7 C104 C105 161.30(16) . .
C103 Fe7 C104 C105 -118.7(2) . .
C102 Fe7 C104 C105 -81.63(17) . .
C98 Fe7 C104 C103 -162.63(15) . .
C106 Fe7 C104 C103 81.31(16) . .
C97 Fe7 C104 C103 -119.32(15) . .
C105 Fe7 C104 C103 118.7(2) . .
C99 Fe7 C104 C103 164.33(19) . .
C100 Fe7 C104 C103 -54.6(6) . .
C101 Fe7 C104 C103 -79.95(18) . .
C102 Fe7 C104 C103 37.12(14) . .
C103 C104 C105 C106 -0.5(3) . .
Fe7 C104 C105 C106 59.4(2) . .
C103 C104 C105 Fe7 -59.91(18) . .
C98 Fe7 C105 C104 -115.37(17) . .
C106 Fe7 C105 C104 119.6(3) . .
C97 Fe7 C105 C104 -76.53(19) . .
C99 Fe7 C105 C104 -156.11(16) . .
C100 Fe7 C105 C104 177.3(2) . .
C101 Fe7 C105 C104 -59.6(5) . .
C103 Fe7 C105 C104 37.73(16) . .
C102 Fe7 C105 C104 81.47(17) . .
C98 Fe7 C105 C106 125.04(18) . .
C97 Fe7 C105 C106 163.89(16) . .
C99 Fe7 C105 C106 84.31(19) . .
C100 Fe7 C105 C106 57.7(3) . .
C104 Fe7 C105 C106 -119.6(3) . .
C101 Fe7 C105 C106 -179(10) . .
C103 Fe7 C105 C106 -81.86(18) . .
C102 Fe7 C105 C106 -38.11(17) . .
C104 C105 C106 C102 0.3(3) . .
Fe7 C105 C106 C102 60.09(18) . .
C104 C105 C106 Fe7 -59.7(2) . .
C103 C102 C106 C105 -0.1(3) . .
P7 C102 C106 C105 162.3(2) 3 .
Fe7 C102 C106 C105 -59.87(19) . .
C103 C102 C106 Fe7 59.80(16) . .
P7 C102 C106 Fe7 -137.85(19) 3 .
C98 Fe7 C106 C105 -70.4(2) . .
C97 Fe7 C106 C105 -42.6(4) . .
C99 Fe7 C106 C105 -110.80(19) . .
C100 Fe7 C106 C105 -151.85(18) . .
C104 Fe7 C106 C105 37.29(19) . .
C101 Fe7 C106 C105 179.5(2) . .
C103 Fe7 C106 C105 80.75(19) . .
C102 Fe7 C106 C105 118.8(2) . .
C98 Fe7 C106 C102 170.77(14) . .
C97 Fe7 C106 C102 -161.4(3) . .
C105 Fe7 C106 C102 -118.8(2) . .
C99 Fe7 C106 C102 130.38(15) . .
C100 Fe7 C106 C102 89.32(17) . .
C104 Fe7 C106 C102 -81.54(16) . .
C101 Fe7 C106 C102 60.6(3) . .
C103 Fe7 C106 C102 -38.08(14) . .
C97 P7 C107 C112 -35.0(3) . .
C102 P7 C107 C112 81.3(3) 2 .
S7 P7 C107 C112 -157.3(2) . .
C97 P7 C107 C108 145.6(2) . .
C102 P7 C107 C108 -98.1(2) 2 .
S7 P7 C107 C108 23.3(3) . .
C112 C107 C108 C109 -2.3(5) . .
P7 C107 C108 C109 177.1(3) . .
C107 C108 C109 C110 2.4(6) . .
C108 C109 C110 C111 -2.0(7) . .
C109 C110 C111 C112 1.6(7) . .
C108 C107 C112 C111 1.8(5) . .
P7 C107 C112 C111 -177.5(3) . .
C110 C111 C112 C107 -1.5(7) . .
C116 O1 C113 C114 16.7(6) . .
O1 C113 C114 C115 0.3(6) . .
C113 C114 C115 C116 -16.1(5) . .
C113 O1 C116 C115 -26.9(5) . .
C114 C115 C116 O1 26.5(5) . .
C120 O2 C117 C118 4.3(7) . .
O2 C117 C118 C119 7.0(6) . .
C117 C118 C119 C120 -14.3(8) . .
C117 O2 C120 C119 -14.4(8) . .
C118 C119 C120 O2 18.2(9) . .
C124 O3 C121 C122 21.6(8) . .
O3 C121 C122 C123 -5.9(8) . .
C121 C122 C123 C124 -11.0(8) . .
C121 O3 C124 C123 -27.6(7) . .
C122 C123 C124 O3 24.2(7) . .
C128 O4 C125 C126 0.0 . .
C128 O4 C125 C128 -53.8(15) . 11_556
C128 O4 C125 C127 -119(2) . 11_556
O4 C125 C126 C128 -125.9(9) . 11_556
C127 C125 C126 C128 10.5(6) 11_556 11_556
O4 C125 C126 C127 0.0 . .
C128 C125 C126 C127 125.9(9) 11_556 .
C127 C125 C126 C127 136.4(5) 11_556 .
C128 C126 C127 C128 73(3) 11_556 .
C125 C126 C127 C128 0.0 . .
C128 C126 C127 C125 41(5) 11_556 12_556
C125 C126 C127 C125 -32(3) . 12_556
C125 O4 C128 C126 -179.6(10) . 12_556
C125 O4 C128 C127 0.0 . .
C125 O4 C128 C125 112(5) . 12_556
C126 C127 C128 C126 179.4(14) . 12_556
C125 C127 C128 C126 -18.9(7) 12_556 12_556
C126 C127 C128 O4 0.0 . .
C125 C127 C128 O4 161.7(8) 12_556 .
C126 C127 C128 C125 -161.7(8) . 12_556
C132 O5 C129 C130 0.0 . .
O5 C129 C130 C131 0.0 . .
C129 C130 C131 C132 0.0 . .
C129 O5 C132 C131 0.0 . .
C130 C131 C132 O5 0.0 . .
O6 O6 C133 C136 141(5) 2 3
O6 O6 C133 C136 176(6) 3 3
C133 O6 C133 C136 66(6) 2 3
C136 O6 C133 C136 81(5) . 3
O6 O6 C133 O6 -35.4(13) 2 3
C133 O6 C133 O6 -110.5(18) 2 3
C136 O6 C133 O6 -176(6) 3 3
C136 O6 C133 O6 -95(2) . 3
O6 O6 C133 C134 59.5(18) 2 .
O6 O6 C133 C134 95(2) 3 .
C133 O6 C133 C134 -16(3) 2 .
C136 O6 C133 C134 -81(5) 3 .
C136 O6 C133 C134 0.0 . .
O6 O6 C133 C135 82(3) 2 3
O6 O6 C133 C135 117(4) 3 3
C133 O6 C133 C135 7(4) 2 3
C136 O6 C133 C135 -59(3) 3 3
C136 O6 C133 C135 22(3) . 3
O6 O6 C133 C136 1.7(17) 2 2
O6 O6 C133 C136 37.1(11) 3 2
C133 O6 C133 C136 -73.4(14) 2 2
C136 O6 C133 C136 -139(5) 3 2
C136 O6 C133 C136 -57.9(19) . 2
O6 O6 C133 C135 42(2) 2 2
O6 O6 C133 C135 77.1(15) 3 2
C133 O6 C133 C135 -33(2) 2 2
C136 O6 C133 C135 -99(6) 3 2
C136 O6 C133 C135 -17.9(19) . 2
C136 C133 C134 C135 -120(13) 3 2
O6 C133 C134 C135 -4(9) 3 2
O6 C133 C134 C135 -61(10) . 2
C135 C133 C134 C135 -115(15) 3 2
C136 C133 C134 C135 3(7) 2 2
C136 C133 C134 C135 -5(4) 3 3
O6 C133 C134 C135 111(6) 3 3
O6 C133 C134 C135 54(6) . 3
C136 C133 C134 C135 118(8) 2 3
C135 C133 C134 C135 115(15) 2 3
C136 C133 C134 C135 62(19) 3 10
O6 C133 C134 C135 178(100) 3 10
O6 C133 C134 C135 121(22) . 10
C135 C133 C134 C135 67(17) 3 10
C136 C133 C134 C135 -175(24) 2 10
C135 C133 C134 C135 -178(100) 2 10
C136 C133 C134 C134 18(6) 3 12
O6 C133 C134 C134 134(3) 3 12
O6 C133 C134 C134 77(3) . 12
C135 C133 C134 C134 23(5) 3 12
C136 C133 C134 C134 141(5) 2 12
C135 C133 C134 C134 138(11) 2 12
C136 C133 C134 C134 -132(9) 3 11
O6 C133 C134 C134 -17(7) 3 11
O6 C133 C134 C134 -74(6) . 11
C135 C133 C134 C134 -128(10) 3 11
C136 C133 C134 C134 -10(7) 2 11
C135 C133 C134 C134 -13(11) 2 11
C136 C133 C134 C134 -90(6) 3 3
O6 C133 C134 C134 26(3) 3 3
O6 C133 C134 C134 -31(3) . 3
C135 C133 C134 C134 -85(7) 3 3
C136 C133 C134 C134 33(4) 2 3
C135 C133 C134 C134 30(9) 2 3
C136 C133 C134 C134 -30(6) 3 2
O6 C133 C134 C134 85(3) 3 2
O6 C133 C134 C134 28(2) . 2
C135 C133 C134 C134 -26(7) 3 2
C136 C133 C134 C134 92(4) 2 2
C135 C133 C134 C134 89(9) 2 2
C136 C133 C134 C135 -59(6) 3 .
O6 C133 C134 C135 56.7(16) 3 .
O6 C133 C134 C135 0.0 . .
C135 C133 C134 C135 -54(6) 3 .
C136 C133 C134 C135 64(4) 2 .
C135 C133 C134 C135 61(10) 2 .
C136 C133 C134 C135 -81(9) 3 12
O6 C133 C134 C135 35(5) 3 12
O6 C133 C134 C135 -22(5) . 12
C135 C133 C134 C135 -76(11) 3 12
C136 C133 C134 C135 42(4) 2 12
C135 C133 C134 C135 39(5) 2 12
C136 C133 C134 C135 -16(4) 3 11
O6 C133 C134 C135 99(4) 3 11
O6 C133 C134 C135 42(3) . 11
C135 C133 C134 C135 -12(3) 3 11
C136 C133 C134 C135 106(5) 2 11
C135 C133 C134 C135 103(12) 2 11
O6 C133 C134 C136 116(6) 3 3
O6 C133 C134 C136 59(6) . 3
C135 C133 C134 C136 5(4) 3 3
C136 C133 C134 C136 123(7) 2 3
C135 C133 C134 C136 120(13) 2 3
C135 C134 C135 C134 3.4(3) 2 3
C135 C134 C135 C134 -179.9(3) 3 3
C135 C134 C135 C134 92(7) 10 3
C134 C134 C135 C134 129(3) 12 3
C134 C134 C135 C134 55(3) 11 3
C134 C134 C135 C134 -176.6 2 3
C133 C134 C135 C134 -106.43(17) . 3
C135 C134 C135 C134 55(4) 12 3
C135 C134 C135 C134 129(3) 11 3
C136 C134 C135 C134 -118.8(17) 3 3
C135 C134 C135 C134 -180.0(3) 2 2
C135 C134 C135 C134 -3.3(3) 3 2
C135 C134 C135 C134 -91(7) 10 2
C134 C134 C135 C134 -55(3) 12 2
C134 C134 C135 C134 -129(3) 11 2
C134 C134 C135 C134 176.6 3 2
C133 C134 C135 C134 70.17(16) . 2
C135 C134 C135 C134 -128(4) 12 2
C135 C134 C135 C134 -55(3) 11 2
C136 C134 C135 C134 57.8(17) 3 2
C135 C134 C135 C134 -89(7) 2 10
C135 C134 C135 C134 88(7) 3 10
C135 C134 C135 C134 0(7) 10 10
C134 C134 C135 C134 37(6) 12 10
C134 C134 C135 C134 -38(7) 11 10
C134 C134 C135 C134 -92(7) 3 10
C134 C134 C135 C134 91(7) 2 10
C133 C134 C135 C134 161(7) . 10
C135 C134 C135 C134 -37(5) 12 10
C135 C134 C135 C134 36(6) 11 10
C136 C134 C135 C134 149(7) 3 10
C135 C134 C135 C135 -52(3) 2 12
C135 C134 C135 C135 125(3) 3 12
C135 C134 C135 C135 37(7) 10 12
C134 C134 C135 C135 74(3) 12 12
C134 C134 C135 C135 0(5) 11 12
C134 C134 C135 C135 -55(4) 3 12
C134 C134 C135 C135 128(4) 2 12
C133 C134 C135 C135 -161(4) . 12
C135 C134 C135 C135 74(5) 11 12
C136 C134 C135 C135 -174(3) 3 12
C135 C134 C135 C135 -125(3) 2 11
C135 C134 C135 C135 51(3) 3 11
C135 C134 C135 C135 -36(6) 10 11
C134 C134 C135 C135 0(4) 12 11
C134 C134 C135 C135 -74(3) 11 11
C134 C134 C135 C135 -129(3) 3 11
C134 C134 C135 C135 55(3) 2 11
C133 C134 C135 C135 125(3) . 11
C135 C134 C135 C135 -74(5) 12 11
C136 C134 C135 C135 113(3) 3 11
C135 C134 C135 C135 -176.6 2 3
C135 C134 C135 C135 -88(6) 10 3
C134 C134 C135 C135 -51(2) 12 3
C134 C134 C135 C135 -125(3) 11 3
C134 C134 C135 C135 179.9(3) 3 3
C134 C134 C135 C135 3.3(3) 2 3
C133 C134 C135 C135 73.52(18) . 3
C135 C134 C135 C135 -125(3) 12 3
C135 C134 C135 C135 -51(3) 11 3
C136 C134 C135 C135 61.2(18) 3 3
C135 C134 C135 C135 176.6 3 2
C135 C134 C135 C135 89(6) 10 2
C134 C134 C135 C135 125(2) 12 2
C134 C134 C135 C135 51(3) 11 2
C134 C134 C135 C135 -3.4(3) 3 2
C134 C134 C135 C135 180.0(3) 2 2
C133 C134 C135 C135 -109.88(19) . 2
C135 C134 C135 C135 52(3) 12 2
C135 C134 C135 C135 125(3) 11 2
C136 C134 C135 C135 -122.2(18) 3 2
C135 C134 C135 C136 109.87(18) 2 .
C135 C134 C135 C136 -73.52(17) 3 .
C135 C134 C135 C136 -161(6) 10 .
C134 C134 C135 C136 -125(2) 12 .
C134 C134 C135 C136 161(3) 11 .
C134 C134 C135 C136 106.42(18) 3 .
C134 C134 C135 C136 -70.18(17) 2 .
C133 C134 C135 C136 0.0 . .
C135 C134 C135 C136 161(4) 12 .
C135 C134 C135 C136 -125(3) 11 .
C136 C134 C135 C136 -12.3(16) 3 .
C135 C134 C135 C134 -51(3) 2 11
C135 C134 C135 C134 125(3) 3 11
C135 C134 C135 C134 38(5) 10 11
C134 C134 C135 C134 74(5) 12 11
C134 C134 C135 C134 -55(3) 3 11
C134 C134 C135 C134 129(3) 2 11
C133 C134 C135 C134 -161(3) . 11
C135 C134 C135 C134 0(5) 12 11
C135 C134 C135 C134 74(3) 11 11
C136 C134 C135 C134 -174(5) 3 11
C135 C134 C135 C134 -125(2) 2 12
C135 C134 C135 C134 51(2) 3 12
C135 C134 C135 C134 -36(6) 10 12
C134 C134 C135 C134 -74(5) 11 12
C134 C134 C135 C134 -129(3) 3 12
C134 C134 C135 C134 55(3) 2 12
C133 C134 C135 C134 125(2) . 12
C135 C134 C135 C134 -74(3) 12 12
C135 C134 C135 C134 0(4) 11 12
C136 C134 C135 C134 112(3) 3 12
C135 C134 C135 C133 120.7(17) 2 2
C135 C134 C135 C133 -62.7(17) 3 2
C135 C134 C135 C133 -150(6) 10 2
C134 C134 C135 C133 -114(3) 12 2
C134 C134 C135 C133 172(3) 11 2
C134 C134 C135 C133 117.3(16) 3 2
C134 C134 C135 C133 -59.3(16) 2 2
C133 C134 C135 C133 10.9(17) . 2
C135 C134 C135 C133 172(5) 12 2
C135 C134 C135 C133 -114(3) 11 2
C136 C134 C135 C133 -1(3) 3 2
O6 O6 C136 C133 176(6) 2 2
O6 O6 C136 C133 -147(5) 3 2
C136 O6 C136 C133 -74(6) 3 2
C133 O6 C136 C133 -90(5) . 2
O6 O6 C136 O6 36.6(12) 3 2
C133 O6 C136 O6 -176(6) 2 2
C136 O6 C136 O6 109.8(16) 3 2
C133 O6 C136 O6 94(2) . 2
O6 O6 C136 C135 -94(2) 2 .
O6 O6 C136 C135 -57.2(18) 3 .
C133 O6 C136 C135 90(5) 2 .
C136 O6 C136 C135 16(3) 3 .
C133 O6 C136 C135 0.0 . .
O6 O6 C136 C134 -118(4) 2 2
O6 O6 C136 C134 -81(3) 3 2
C133 O6 C136 C134 66(4) 2 2
C136 O6 C136 C134 -8(4) 3 2
C133 O6 C136 C134 -24(3) . 2
O6 O6 C136 C134 -74.1(16) 2 3
O6 O6 C136 C134 -37(3) 3 3
C133 O6 C136 C134 110(6) 2 3
C136 O6 C136 C134 35.7(19) 3 3
C133 O6 C136 C134 20(2) . 3
O6 O6 C136 C133 -34.9(11) 2 3
O6 O6 C136 C133 1.7(17) 3 3
C133 O6 C136 C133 149(5) 2 3
C136 O6 C136 C133 74.9(12) 3 3
C133 O6 C136 C133 59(2) . 3
C134 C135 C136 C133 119(13) 3 2
C134 C135 C136 C133 -5(4) 2 2
C134 C135 C136 C133 -82(15) 10 2
C135 C135 C136 C133 131(9) 12 2
C135 C135 C136 C133 -26(5) 11 2
C135 C135 C136 C133 24(6) 3 2
C135 C135 C136 C133 84(6) 2 2
C134 C135 C136 C133 53(5) . 2
C134 C135 C136 C133 78(10) 11 2
C134 C135 C136 C133 7(4) 12 2
C134 C135 C136 O6 11(9) 3 2
C134 C135 C136 O6 -114(6) 2 2
C134 C135 C136 O6 170(18) 10 2
C135 C135 C136 O6 23(7) 12 2
C135 C135 C136 O6 -135(3) 11 2
C135 C135 C136 O6 -85(3) 3 2
C135 C135 C136 O6 -25(3) 2 2
C134 C135 C136 O6 -55.6(15) . 2
C134 C135 C136 O6 -31(5) 11 2
C134 C135 C136 O6 -101(3) 12 2
C133 C135 C136 O6 -109(6) 2 2
C134 C135 C136 O6 66(9) 3 .
C134 C135 C136 O6 -58(6) 2 .
C134 C135 C136 O6 -135(18) 10 .
C135 C135 C136 O6 78(6) 12 .
C135 C135 C136 O6 -79(3) 11 .
C135 C135 C136 O6 -29(2) 3 .
C135 C135 C136 O6 30(3) 2 .
C134 C135 C136 O6 0.0 . .
C134 C135 C136 O6 25(5) 11 .
C134 C135 C136 O6 -46(3) 12 .
C133 C135 C136 O6 -53(5) 2 .
C134 C135 C136 C134 124(15) 3 2
C134 C135 C136 C134 -77(13) 10 2
C135 C135 C136 C134 136(11) 12 2
C135 C135 C136 C134 -21(6) 11 2
C135 C135 C136 C134 29(7) 3 2
C135 C135 C136 C134 88(7) 2 2
C134 C135 C136 C134 58(6) . 2
C134 C135 C136 C134 83(11) 11 2
C134 C135 C136 C134 12(3) 12 2
C133 C135 C136 C134 5(4) 2 2
C134 C135 C136 C134 -124(15) 2 3
C134 C135 C136 C134 159(24) 10 3
C135 C135 C136 C134 12(10) 12 3
C135 C135 C136 C134 -145(11) 11 3
C135 C135 C136 C134 -96(9) 3 3
C135 C135 C136 C134 -36(9) 2 3
C134 C135 C136 C134 -66(9) . 3
C134 C135 C136 C134 -42(4) 11 3
C134 C135 C136 C134 -112(12) 12 3
C133 C135 C136 C134 -119(13) 2 3
C134 C135 C136 C133 3(7) 3 3
C134 C135 C136 C133 -121(8) 2 3
C134 C135 C136 C133 162(19) 10 3
C135 C135 C136 C133 15(7) 12 3
C135 C135 C136 C133 -142(5) 11 3
C135 C135 C136 C133 -93(4) 3 3
C135 C135 C136 C133 -33(4) 2 3
C134 C135 C136 C133 -63(4) . 3
C134 C135 C136 C133 -39(4) 11 3
C134 C135 C136 C133 -109(5) 12 3
C133 C135 C136 C133 -116(7) 2 3
C140 O7 C137 C138 0.0 . .
O7 C137 C138 C139 0.0 . .
C137 C138 C139 C140 0.0 . .
C137 O7 C140 C139 0.0 . .
C138 C139 C140 O7 0.0 . .
C144 O8 C141 C142 0.0 . .
O8 C141 C142 C143 0.0 . .
C141 C142 C143 C144 0.0 . .
C141 O8 C144 C143 0.0 . .
C142 C143 C144 O8 0.0 . .
